data_4328032
loop_
_publ_author_name
'Sergey V. Chernov'
'Yuri A. Dobrovolsky'
'Sergey Ya. Istomin'
'Evgeny V. Antipov'
'Jekabs Grins'
'Gunnar Svensson'
'Nadezhda V. Tarakina'
'Artem M. Abakumov'
'Gustaaf Van Tendeloo'
'Sten G. Eriksson'
'Seikh M. H. Rahman'

_publ_contact_author_address
;
Department of Chemistry, Moscow State University, Leninskie Gory, 119991
Moscow,Russia
;
_publ_contact_author_email istomin@icr.chem.msu.ru
_publ_contact_author_fax +74959394788
_publ_contact_author_name 'Sergey Ya. Istomin'
_publ_contact_author_phone +74959395244
_publ_section_title
;
 Sr2GaScO5, Sr10Ga6Sc4O25, and SrGa0.75Sc0.25O2.5: a Play in the Octahedra
 to Tetrahedra Ratio in Oxygen-Deficient Perovskites
;
_journal_name_full 'Inorganic Chemistry'
_journal_page_first 1094
_journal_page_last 1103
_journal_paper_doi 10.1021/ic202236h
_journal_volume 51
_journal_year 2012
_chemical_formula_sum 'Ga6 O25 Sc4 Sr10'
_chemical_formula_weight 1874.32
_space_group_IT_number 88
_symmetry_cell_setting tetragonal
_symmetry_space_group_name_Hall '-I 4ad'
_symmetry_space_group_name_H-M 'I 41/a :2'
_audit_creation_date 2011-10-18T16:39
_audit_creation_method 'from EXP file using GSAS2CIF'
_audit_update_record
;
2011-10-18T16:39  Initial CIF as created by GSAS2CIF

2011-10-18 # Formatted by publCIF
;
_cell_angle_alpha 90.0
_cell_angle_beta 90.0
_cell_angle_gamma 90.0
_cell_formula_units_Z 16
_cell_length_a 17.52963(4)
_cell_length_b 17.52963
_cell_length_c 32.85747(9)
_cell_measurement_temperature 298
_cell_volume 10096.70(4)
_computing_structure_refinement GSAS
_diffrn_ambient_temperature 298
_diffrn_radiation_polarisn_ratio 0.8
_diffrn_radiation_probe x-ray
_diffrn_radiation_type 'Cu K\a~1~'
_diffrn_radiation_wavelength 1.5406
_exptl_absorpt_correction_T_max 1.00000
_exptl_absorpt_correction_T_min 1.00000
_exptl_absorpt_process_details
;   GSAS Absorption/surface roughness correction: function number 2
 Surface roughness abs. correction (Pitschke, et al.)
Terms =      0.0000         0.0000    
Correction is not refined.
;
_exptl_crystal_density_diffrn 4.932
_pd_calc_method 'Rietveld Refinement'
_pd_meas_2theta_range_inc 0.013
_pd_meas_2theta_range_max 124.98599
_pd_meas_2theta_range_min 5.022
_pd_meas_number_of_points 27614
_pd_phase_name 'tet phase'
_pd_proc_2theta_range_inc 0.013
_pd_proc_2theta_range_max 124.9314
_pd_proc_2theta_range_min 4.96741
_pd_proc_info_datetime 2011-10-18T16:39:38
_pd_proc_ls_background_function
;   GSAS Background function number 1 with 25 terms.
 Shifted Chebyshev function of 1st kind
      1:    1825.98     2:   -2276.87     3:    1914.24     4:   -1264.06    
      5:    827.823     6:   -519.527     7:    286.187     8:   -143.666    
      9:    45.7749    10:   -16.5947    11:   -29.4010    12:    23.7671    
     13:   -15.3819    14:   -7.96525    15:   -13.0799    16:    2.63558    
     17:   -19.2945    18:    4.91439    19:    2.56541    20:   -2.53752    
     21:    6.78285    22:   -8.93004    23:   -6.93670    24:    17.0400    
     25:   -14.9272    
;
_pd_proc_ls_prof_R_factor 0.0294
_pd_proc_ls_prof_wR_expected 0.0199
_pd_proc_ls_prof_wR_factor 0.0427
_pd_proc_number_of_points 27614
_refine_ls_goodness_of_fit_all 1.89
_refine_ls_matrix_type full
_refine_ls_number_parameters 310
_refine_ls_number_restraints 0
_refine_ls_R_Fsqd_factor 0.02875
_refine_ls_shift/su_max 0.02
_refine_ls_shift/su_mean 0.00
_reflns_d_resolution_high 0.749
_reflns_d_resolution_low 15.466
_reflns_limit_h_max 24
_reflns_limit_h_min 0
_reflns_limit_k_max 24
_reflns_limit_k_min 0
_reflns_limit_l_max 45
_reflns_limit_l_min 0
_reflns_number_total 17058
_cod_data_source_file ic202236h_si_002_2.cif
_cod_data_source_block BOTH_INI_overall
_cod_original_cell_volume 10096.71(4)
_cod_original_sg_symbol_H-M 'I 41/a'
_cod_database_code 4328032

loop_
_symmetry_equiv_pos_site_id
_symmetry_equiv_pos_as_xyz
1 +x,+y,+z
2 -y+3/4,+x+1/4,+z+1/4
3 -x+1/2,-y,+z+1/2
4 +y+3/4,-x+3/4,+z+3/4
-1 -x,-y,-z
-2 +y+1/4,-x+3/4,-z+3/4
-3 +x+1/2,+y,-z+1/2
-4 -y+1/4,+x+1/4,-z+1/4
101 +x+1/2,+y+1/2,+z+1/2
102 -y+1/4,+x+3/4,+z+3/4
103 -x,-y+1/2,+z
104 +y+1/4,-x+1/4,+z+1/4
-101 -x+1/2,-y+1/2,-z+1/2
-102 +y+3/4,-x+1/4,-z+1/4
-103 +x,+y+1/2,-z
-104 -y+3/4,+x+3/4,-z+3/4

loop_
_atom_site_type_symbol
_atom_site_label
_atom_site_fract_x
_atom_site_fract_y
_atom_site_fract_z
_atom_site_occupancy
_atom_site_thermal_displace_type
_atom_site_U_iso_or_equiv
_atom_site_symmetry_multiplicity
Sr Sr1 0.0 0.25 0.67965(10) 1.0 Uiso 0.0158(10) 8
Sr Sr2 0.58558(13) 0.96315(15) 0.57173(7) 1.0 Uiso 0.0175(7) 16
Sr Sr3 0.70275(18) 0.14535(18) 0.69284(11) 1.0 Uiso 0.0461(10) 16
Sr Sr4 0.61048(14) 0.44634(14) 0.69738(8) 1.0 Uiso 0.0211(8) 16
Sr Sr5 0.0 0.25 0.45015(10) 1.0 Uiso 0.0150(9) 8
Sr Sr6 0.07372(13) 0.45149(14) 0.18766(8) 1.0 Uiso 0.0191(7) 16
Sr Sr7 0.5 0.25 0.56018(12) 1.0 Uiso 0.0130(9) 8
Sr Sr8 0.10988(15) 0.45708(15) 0.93649(8) 1.0 Uiso 0.0198(7) 16
Sr Sr9 0.10026(15) 0.44392(15) 0.56709(8) 1.0 Uiso 0.0164(7) 16
Sr Sr10 0.69682(15) 0.65823(14) 0.06189(8) 1.0 Uiso 0.0192(8) 16
Ga Ga1 0.75394(21) 0.49863(19) 0.38188(11) 1.0 Uiso 0.0172(8) 16
Ga Ga2 0.98272(17) 0.39166(17) 0.86606(9) 1.0 Uiso 0.0205(9) 16
Ga Ga3 0.26422(17) 0.52470(17) 0.75786(11) 1.0 Uiso 0.0224(9) 16
Ga Ga4 0.94833(17) 0.38618(19) 0.00816(11) 1.0 Uiso 0.0134(8) 16
Sc Sc1 0.84646(19) 0.69500(19) 0.49949(11) 1.0 Uiso 0.0026(10) 16
Sr Sr11 0.5 0.25 0.43012(11) 1.0 Uiso 0.0220(10) 8
Sc Sc2 0.14519(25) 0.81844(25) -0.00091(13) 1.0 Uiso 0.0305(13) 16
Sc Sc3 0.56743(21) 0.60072(23) 0.62565(12) 1.0 Uiso 0.0130(11) 16
Ga Ga5 0.04643(18) 0.61208(21) 0.49269(11) 1.0 Uiso 0.0202(9) 16
Sr Sr12 0.30871(15) 0.83828(14) 0.44000(8) 1.0 Uiso 0.0188(7) 16
Sc Sc4 0.65958(22) 0.80379(24) 0.12625(14) 1.0 Uiso 0.0195(12) 16
Ga Ga6 0.15362(19) 0.31000(17) 0.88037(10) 1.0 Uiso 0.0208(10) 16
O O22 0.1471(5) 0.8346(4) -0.06525(30) 1.0 Uiso 0.0179(27) 16
O O23 0.2478(6) 0.7573(5) -0.00416(32) 1.0 Uiso 0.0089(25) 16
O O12 0.0890(6) 0.7147(5) -0.00524(32) 1.0 Uiso 0.0199(28) 16
O O13 0.0459(5) 0.8854(5) 0.01028(29) 1.0 Uiso 0.0086(26) 16
O O9 0.2224(5) 0.9182(5) 0.01541(29) 1.0 Uiso 0.0072(25) 16
O O19 0.1421(6) 0.8013(6) 0.06440(34) 1.0 Uiso 0.0282(35) 16
O O14 0.5509(6) 0.5869(5) 0.5628(4) 1.0 Uiso 0.0224(29) 16
O O24 0.4569(5) 0.6407(5) 0.63160(28) 1.0 Uiso 0.0022(23) 16
O O1 0.6874(5) 0.5704(4) 0.61180(22) 1.0 Uiso 0.0021(21) 16
O O5 0.5252(5) 0.4851(5) 0.62814(30) 1.0 Uiso 0.0154(25) 16
O O15 0.1040(7) 0.0472(8) 0.4784(4) 1.0 Uiso 0.092(6) 16
O O16 -0.0553(5) 0.6350(6) 0.50210(32) 1.0 Uiso 0.0138(27) 16
O O17 0.0497(6) 0.5902(6) 0.4383(4) 1.0 Uiso 0.0227(27) 16
O O18 0.0931(5) 0.7062(5) 0.49481(27) 1.0 Uiso 0.0050(25) 16
O O2 0.2564(6) 0.9951(6) 0.43597(33) 1.0 Uiso 0.0088(23) 16
O O6 0.4311(5) 0.8737(4) 0.41236(24) 1.0 Uiso 0.0204(25) 16
O O3 0.8448(6) 0.4448(6) 0.3761(4) 1.0 Uiso 0.038(4) 16
O O4 0.2184(6) 0.9110(6) 0.36274(34) 1.0 Uiso 0.048(4) 16
O O20 0.2717(6) 0.7586(6) 0.36782(31) 1.0 Uiso 0.0281(33) 16
O O7 0.0628(6) 0.3178(6) 0.85819(31) 1.0 Uiso 0.0312(34) 16
O O10 0.2193(6) 0.9060(6) 0.51038(34) 1.0 Uiso 0.0281(34) 16
O O8 0.6418(6) 0.3086(5) 0.06570(32) 1.0 Uiso 0.0226(31) 16
O O11 0.1258(5) 0.0469(5) 0.98801(27) 1.0 Uiso 0.0071(24) 16
O O25 0.1046(7) 0.1973(6) 0.6208(4) 1.0 Uiso 0.0240(30) 16
O O21 0.0654(4) 0.0851(4) 0.68802(26) 1.0 Uiso 0.0009(19) 16

loop_
_atom_type_symbol
_atom_type_scat_dispersion_real
_atom_type_scat_dispersion_imag
_atom_type_scat_Cromer_Mann_a1
_atom_type_scat_Cromer_Mann_a2
_atom_type_scat_Cromer_Mann_a3
_atom_type_scat_Cromer_Mann_a4
_atom_type_scat_Cromer_Mann_b1
_atom_type_scat_Cromer_Mann_b2
_atom_type_scat_Cromer_Mann_b3
_atom_type_scat_Cromer_Mann_b4
_atom_type_scat_Cromer_Mann_c
_atom_type_scat_source
_atom_type_number_in_cell
Sr -0.466 1.820 17.5663 1.55640 9.81840 14.0988 5.42200 0.16640 2.66940 132.376 2.50640 International_Tables_Vol_C 160.0
Ga -1.353 0.776 15.2354 3.06690 6.70060 0.24120 4.35910 10.7805 2.96230 61.4135 1.71890 International_Tables_Vol_C 96.0
Sc 0.285 1.533 9.18900 9.02130 7.36790 0.57290 1.64090 136.108 1.46800 51.3531 1.33290 International_Tables_Vol_C 64.0
O 0.046 0.032 3.04850 13.2771 2.28680 5.70110 1.54630 0.32390 0.86700 32.9089 0.25080 International_Tables_Vol_C 400.0

loop_
_geom_angle_atom_site_label_1
_geom_angle_atom_site_label_2
_geom_angle_atom_site_label_3
_geom_angle
_geom_angle_site_symmetry_1
_geom_angle_site_symmetry_3
_geom_angle_publ_flag
Sr1 Sr1 Sr5 180.0 -4_768 -4_768 n
Sr1 Sr1 Sr9 91.60(7) -4_556 -4_556 n
Sr1 Sr1 Sr9 91.60(7) -4_556 -102_445 n
Sr1 Sr1 Sr10 94.18(6) -4_445 -2_344 n
Sr1 Sr1 Sr10 94.18(6) -4_445 -104_434 n
Sr1 Sr1 Sc1 128.75(7) -4_667 2_545 n
Sr1 Sr1 Sc1 128.75(7) -4_667 104_354 n
Sr1 Sr1 Ga5 129.08(8) -4_667 2_555 n
Sr1 Sr1 Ga5 129.08(8) -4_667 104_344 n
Sr1 Sr1 Sc4 59.27(9) -4_667 3_565 n
Sr1 Sr1 Sc4 58.11(8) -4_667 -2_566 n
Sr1 Sr1 Sc4 59.27(9) -4_667 101_445 n
Sr1 Sr1 Sc4 58.11(8) -4_667 -104_656 n
Sr1 Sr1 O17 95.53(27) -4_667 2_555 n
Sr1 Sr1 O17 95.53(27) -4_667 104_344 n
Sr1 Sr1 O18 139.89(18) -4_667 2_555 n
Sr1 Sr1 O18 139.89(18) -4_667 104_344 n
Sr1 Sr1 O25 46.72(25) -4_667 1_555 n
Sr1 Sr1 O25 51.06(25) -4_667 -4_667 n
Sr1 Sr1 O25 46.72(25) -4_667 103_454 n
Sr1 Sr1 O25 51.06(25) -4_667 -102_556 n
Sr5 Sr1 Sr9 88.40(7) -4_556 -4_556 n
Sr5 Sr1 Sr9 88.40(7) -4_556 -102_445 n
Sr5 Sr1 Sr10 85.82(6) -4_445 -2_344 n
Sr5 Sr1 Sr10 85.82(6) -4_445 -104_434 n
Sr5 Sr1 Sc1 51.25(7) -4_667 2_545 n
Sr5 Sr1 Sc1 51.25(7) -4_667 104_354 n
Sr5 Sr1 Ga5 50.92(8) -4_667 2_555 n
Sr5 Sr1 Ga5 50.92(8) -4_667 104_344 n
Sr5 Sr1 Sc4 120.73(9) -4_667 3_565 n
Sr5 Sr1 Sc4 121.89(8) -4_667 -2_566 n
Sr5 Sr1 Sc4 120.73(9) -4_667 101_445 n
Sr5 Sr1 Sc4 121.89(8) -4_667 -104_656 n
Sr5 Sr1 O17 84.47(27) -4_667 2_555 n
Sr5 Sr1 O17 84.47(27) -4_667 104_344 n
Sr5 Sr1 O18 40.11(18) -4_667 2_555 n
Sr5 Sr1 O18 40.11(18) -4_667 104_344 n
Sr5 Sr1 O25 133.28(25) -4_667 1_555 n
Sr5 Sr1 O25 128.94(25) -4_667 -4_667 n
Sr5 Sr1 O25 133.28(25) -4_667 103_454 n
Sr5 Sr1 O25 128.94(25) -4_667 -102_556 n
Sr9 Sr1 Sr9 176.79(15) -4_556 -102_445 n
Sr9 Sr1 Sr10 92.22(6) -4_445 -2_344 n
Sr9 Sr1 Sr10 87.55(6) -4_445 -104_434 n
Sr9 Sr1 Sc1 123.58(10) -4_667 2_545 n
Sr9 Sr1 Sc1 53.98(7) -4_667 104_354 n
Sr9 Sr1 Ga5 121.46(10) -4_667 2_555 n
Sr9 Sr1 Ga5 56.14(7) -4_667 104_344 n
Sr9 Sr1 Sc4 54.34(9) -4_667 3_565 n
Sr9 Sr1 Sc4 128.68(10) -4_667 -2_566 n
Sr9 Sr1 Sc4 127.70(10) -4_667 101_445 n
Sr9 Sr1 Sc4 53.46(8) -4_667 -104_656 n
Sr9 Sr1 O17 134.87(20) -4_667 2_555 n
Sr9 Sr1 O17 44.69(20) -4_667 104_344 n
Sr9 Sr1 O18 87.38(19) -4_667 2_555 n
Sr9 Sr1 O18 90.17(19) -4_667 104_344 n
Sr9 Sr1 O25 138.32(28) -4_667 1_555 n
Sr9 Sr1 O25 90.55(24) -4_667 -4_667 n
Sr9 Sr1 O25 44.89(24) -4_667 103_454 n
Sr9 Sr1 O25 91.46(25) -4_667 -102_556 n
Sr9 Sr1 Sr10 87.55(6) -102_334 -2_344 n
Sr9 Sr1 Sr10 92.22(6) -102_334 -104_434 n
Sr9 Sr1 Sc1 53.98(7) -102_556 2_545 n
Sr9 Sr1 Sc1 123.58(10) -102_556 104_354 n
Sr9 Sr1 Ga5 56.14(7) -102_556 2_555 n
Sr9 Sr1 Ga5 121.46(10) -102_556 104_344 n
Sr9 Sr1 Sc4 127.70(10) -102_556 3_565 n
Sr9 Sr1 Sc4 53.46(8) -102_556 -2_566 n
Sr9 Sr1 Sc4 54.34(9) -102_556 101_445 n
Sr9 Sr1 Sc4 128.68(10) -102_556 -104_656 n
Sr9 Sr1 O17 44.69(20) -102_556 2_555 n
Sr9 Sr1 O17 134.87(20) -102_556 104_344 n
Sr9 Sr1 O18 90.17(19) -102_556 2_555 n
Sr9 Sr1 O18 87.38(19) -102_556 104_344 n
Sr9 Sr1 O25 44.89(24) -102_556 1_555 n
Sr9 Sr1 O25 91.46(25) -102_556 -4_667 n
Sr9 Sr1 O25 138.32(28) -102_556 103_454 n
Sr9 Sr1 O25 90.55(24) -102_556 -102_556 n
Sr10 Sr1 Sr10 171.65(13) -2_344 -104_434 n
Sr10 Sr1 Sc1 53.25(7) -2_566 2_545 n
Sr10 Sr1 Sc1 120.48(9) -2_566 104_354 n
Sr10 Sr1 Ga5 119.21(10) -2_566 2_555 n
Sr10 Sr1 Ga5 54.56(7) -2_566 104_344 n
Sr10 Sr1 Sc4 56.34(8) -2_566 3_565 n
Sr10 Sr1 Sc4 54.93(8) -2_566 -2_566 n
Sr10 Sr1 Sc4 128.95(9) -2_566 101_445 n
Sr10 Sr1 Sc4 130.65(10) -2_566 -104_656 n
Sr10 Sr1 O17 131.35(20) -2_566 2_555 n
Sr10 Sr1 O17 47.57(20) -2_566 104_344 n
Sr10 Sr1 O18 125.94(20) -2_566 2_555 n
Sr10 Sr1 O18 45.71(18) -2_566 104_344 n
Sr10 Sr1 O25 91.59(23) -2_566 1_555 n
Sr10 Sr1 O25 145.20(27) -2_566 -4_667 n
Sr10 Sr1 O25 94.14(23) -2_566 103_454 n
Sr10 Sr1 O25 43.14(25) -2_566 -102_556 n
Sr10 Sr1 Sc1 120.48(9) -104_656 2_545 n
Sr10 Sr1 Sc1 53.25(7) -104_656 104_354 n
Sr10 Sr1 Ga5 54.56(7) -104_656 2_555 n
Sr10 Sr1 Ga5 119.21(10) -104_656 104_344 n
Sr10 Sr1 Sc4 128.95(9) -104_656 3_565 n
Sr10 Sr1 Sc4 130.65(10) -104_656 -2_566 n
Sr10 Sr1 Sc4 56.34(8) -104_656 101_445 n
Sr10 Sr1 Sc4 54.93(8) -104_656 -104_656 n
Sr10 Sr1 O17 47.57(20) -104_656 2_555 n
Sr10 Sr1 O17 131.35(20) -104_656 104_344 n
Sr10 Sr1 O18 45.71(18) -104_656 2_555 n
Sr10 Sr1 O18 125.94(20) -104_656 104_344 n
Sr10 Sr1 O25 94.14(23) -104_656 1_555 n
Sr10 Sr1 O25 43.14(25) -104_656 -4_667 n
Sr10 Sr1 O25 91.59(23) -104_656 103_454 n
Sr10 Sr1 O25 145.20(27) -104_656 -102_556 n
Sc1 Sr1 Sc1 102.50(14) 2_545 104_354 n
Sc1 Sr1 Ga5 66.03(9) 2_545 2_555 n
Sc1 Sr1 Ga5 67.49(9) 2_545 104_344 n
Sc1 Sr1 Sc4 109.42(10) 2_545 3_565 n
Sc1 Sr1 Sc4 70.65(8) 2_545 -2_566 n
Sc1 Sr1 Sc4 107.89(10) 2_545 101_445 n
Sc1 Sr1 Sc4 173.08(13) 2_545 -104_656 n
Sc1 Sr1 O17 84.65(23) 2_545 2_555 n
Sc1 Sr1 O17 88.43(23) 2_545 104_344 n
Sc1 Sr1 O18 82.95(20) 2_545 2_555 n
Sc1 Sr1 O18 33.41(19) 2_545 104_344 n
Sc1 Sr1 O25 91.01(22) 2_545 1_555 n
Sc1 Sr1 O25 144.22(24) 2_545 -4_667 n
Sc1 Sr1 O25 147.21(24) 2_545 103_454 n
Sc1 Sr1 O25 88.60(25) 2_545 -102_556 n
Sc1 Sr1 Ga5 67.49(9) 104_354 2_555 n
Sc1 Sr1 Ga5 66.03(9) 104_354 104_344 n
Sc1 Sr1 Sc4 107.89(10) 104_354 3_565 n
Sc1 Sr1 Sc4 173.08(13) 104_354 -2_566 n
Sc1 Sr1 Sc4 109.42(10) 104_354 101_445 n
Sc1 Sr1 Sc4 70.65(8) 104_354 -104_656 n
Sc1 Sr1 O17 88.43(23) 104_354 2_555 n
Sc1 Sr1 O17 84.65(23) 104_354 104_344 n
Sc1 Sr1 O18 33.41(19) 104_354 2_555 n
Sc1 Sr1 O18 82.95(20) 104_354 104_344 n
Sc1 Sr1 O25 147.21(24) 104_354 1_555 n
Sc1 Sr1 O25 88.60(25) 104_354 -4_667 n
Sc1 Sr1 O25 91.01(22) 104_354 103_454 n
Sc1 Sr1 O25 144.22(24) 104_354 -102_556 n
Ga5 Sr1 Ga5 101.85(16) 2_555 104_344 n
Ga5 Sr1 Sc4 171.65(15) 2_555 3_565 n
Ga5 Sr1 Sc4 109.44(9) 2_555 -2_566 n
Ga5 Sr1 Sc4 69.80(8) 2_555 101_445 n
Ga5 Sr1 Sc4 109.47(10) 2_555 -104_656 n
Ga5 Sr1 O17 33.56(26) 2_555 2_555 n
Ga5 Sr1 O17 135.37(30) 2_555 104_344 n
Ga5 Sr1 O18 34.09(18) 2_555 2_555 n
Ga5 Sr1 O18 82.18(20) 2_555 104_344 n
Ga5 Sr1 O25 92.01(26) 2_555 1_555 n
Ga5 Sr1 O25 88.08(24) 2_555 -4_667 n
Ga5 Sr1 O25 146.02(22) 2_555 103_454 n
Ga5 Sr1 O25 145.67(25) 2_555 -102_556 n
Ga5 Sr1 Sc4 69.80(8) 104_344 3_565 n
Ga5 Sr1 Sc4 109.47(10) 104_344 -2_566 n
Ga5 Sr1 Sc4 171.65(15) 104_344 101_445 n
Ga5 Sr1 Sc4 109.44(9) 104_344 -104_656 n
Ga5 Sr1 O17 135.37(30) 104_344 2_555 n
Ga5 Sr1 O17 33.56(26) 104_344 104_344 n
Ga5 Sr1 O18 82.18(20) 104_344 2_555 n
Ga5 Sr1 O18 34.09(18) 104_344 104_344 n
Ga5 Sr1 O25 146.02(22) 104_344 1_555 n
Ga5 Sr1 O25 145.67(25) 104_344 -4_667 n
Ga5 Sr1 O25 92.01(26) 104_344 103_454 n
Ga5 Sr1 O25 88.08(24) 104_344 -102_556 n
Sc4 Sr1 Sc4 74.34(5) 3_565 -2_566 n
Sc4 Sr1 Sc4 118.55(18) 3_565 101_445 n
Sc4 Sr1 Sc4 74.34(5) 3_565 -104_656 n
Sc4 Sr1 O17 154.77(30) 3_565 2_555 n
Sc4 Sr1 O17 36.28(26) 3_565 104_344 n
Sc4 Sr1 O18 140.73(20) 3_565 2_555 n
Sc4 Sr1 O18 90.42(19) 3_565 104_344 n
Sc4 Sr1 O25 95.12(30) 3_565 1_555 n
Sc4 Sr1 O25 98.91(24) 3_565 -4_667 n
Sc4 Sr1 O25 37.83(22) 3_565 103_454 n
Sc4 Sr1 O25 37.15(25) 3_565 -102_556 n
Sc4 Sr1 Sc4 74.34(5) -2_566 101_445 n
Sc4 Sr1 Sc4 116.21(17) -2_566 -104_656 n
Sc4 Sr1 O17 91.78(23) -2_566 2_555 n
Sc4 Sr1 O17 94.06(23) -2_566 104_344 n
Sc4 Sr1 O18 143.02(19) -2_566 2_555 n
Sc4 Sr1 O18 90.53(19) -2_566 104_344 n
Sc4 Sr1 O25 36.66(23) -2_566 1_555 n
Sc4 Sr1 O25 97.58(28) -2_566 -4_667 n
Sc4 Sr1 O25 94.46(23) -2_566 103_454 n
Sc4 Sr1 O25 37.26(24) -2_566 -102_556 n
Sc4 Sr1 Sc4 74.34(5) 101_445 -104_656 n
Sc4 Sr1 O17 36.28(26) 101_445 2_555 n
Sc4 Sr1 O17 154.77(30) 101_445 104_344 n
Sc4 Sr1 O18 90.42(19) 101_445 2_555 n
Sc4 Sr1 O18 140.73(20) 101_445 104_344 n
Sc4 Sr1 O25 37.83(22) 101_445 1_555 n
Sc4 Sr1 O25 37.15(25) 101_445 -4_667 n
Sc4 Sr1 O25 95.12(30) 101_445 103_454 n
Sc4 Sr1 O25 98.91(24) 101_445 -102_556 n
Sc4 Sr1 O17 94.06(23) -104_656 2_555 n
Sc4 Sr1 O17 91.78(23) -104_656 104_344 n
Sc4 Sr1 O18 90.53(19) -104_656 2_555 n
Sc4 Sr1 O18 143.02(19) -104_656 104_344 n
Sc4 Sr1 O25 94.46(23) -104_656 1_555 n
Sc4 Sr1 O25 37.26(24) -104_656 -4_667 n
Sc4 Sr1 O25 36.66(23) -104_656 103_454 n
Sc4 Sr1 O25 97.58(28) -104_656 -102_556 n
O17 Sr1 O17 168.9(5) 2_555 104_344 n
O17 Sr1 O18 59.56(30) 2_555 2_555 n
O17 Sr1 O18 111.05(31) 2_555 104_344 n
O17 Sr1 O25 62.94(35) 2_555 1_555 n
O17 Sr1 O25 61.5(4) 2_555 -4_667 n
O17 Sr1 O25 126.0(4) 2_555 103_454 n
O17 Sr1 O25 126.77(34) 2_555 -102_556 n
O17 Sr1 O18 111.05(31) 104_344 2_555 n
O17 Sr1 O18 59.56(30) 104_344 104_344 n
O17 Sr1 O25 126.0(4) 104_344 1_555 n
O17 Sr1 O25 126.77(34) 104_344 -4_667 n
O17 Sr1 O25 62.94(35) 104_344 103_454 n
O17 Sr1 O25 61.5(4) 104_344 -102_556 n
O18 Sr1 O18 80.2(4) 2_555 104_344 n
O18 Sr1 O25 122.50(31) 2_555 1_555 n
O18 Sr1 O25 88.84(32) 2_555 -4_667 n
O18 Sr1 O25 120.76(27) 2_555 103_454 n
O18 Sr1 O25 168.99(31) 2_555 -102_556 n
O18 Sr1 O25 120.76(27) 104_344 1_555 n
O18 Sr1 O25 168.99(31) 104_344 -4_667 n
O18 Sr1 O25 122.50(31) 104_344 103_454 n
O18 Sr1 O25 88.84(32) 104_344 -102_556 n
O25 Sr1 O25 64.48(18) 1_555 -4_667 n
O25 Sr1 O25 93.4(5) 1_555 103_454 n
O25 Sr1 O25 64.48(18) 1_555 -102_556 n
O25 Sr1 O25 64.48(18) -4_667 103_454 n
O25 Sr1 O25 102.1(5) -4_667 -102_556 n
O25 Sr1 O25 64.48(18) 103_454 -102_556 n
Sr4 Sr2 Sr6 99.95(7) -4_878 101_555 n
Sr4 Sr2 Sr8 167.02(8) -4_556 -101_355 n
Sr4 Sr2 Ga1 50.38(7) -4_767 -103_556 n
Sr4 Sr2 Ga2 134.67(9) -4_767 -101_666 n
Sr4 Sr2 Ga3 50.63(7) -4_767 102_554 n
Sr4 Sr2 Ga4 111.67(9) -4_767 101_455 n
Sr4 Sr2 Sr11 86.57(6) -4_767 -1_666 n
Sr4 Sr2 Sc2 49.30(8) -4_767 -3_656 n
Sr4 Sr2 Sc3 56.27(8) -4_767 -4_767 n
Sr4 Sr2 Sc3 130.02(10) -4_767 103_564 n
Sr4 Sr2 Sr12 86.41(7) -4_767 -1_676 n
Sr4 Sr2 O22 39.07(23) -4_767 -3_656 n
Sr4 Sr2 O14 132.36(25) -4_767 103_564 n
Sr4 Sr2 O24 93.88(20) -4_767 103_564 n
Sr4 Sr2 O1 61.02(17) -4_767 -4_767 n
Sr4 Sr2 O5 147.59(22) -4_767 103_564 n
Sr4 Sr2 O2 39.85(19) -4_767 -1_676 n
Sr4 Sr2 O6 121.90(18) -4_767 -1_676 n
Sr4 Sr2 O11 83.22(20) -4_767 -3_667 n
Sr6 Sr2 Sr8 92.43(8) 101_555 -101_355 n
Sr6 Sr2 Ga1 66.89(8) 101_555 -103_556 n
Sr6 Sr2 Ga2 55.54(7) 101_555 -101_666 n
Sr6 Sr2 Ga3 132.78(11) 101_555 102_554 n
Sr6 Sr2 Ga4 122.90(10) 101_555 101_455 n
Sr6 Sr2 Sr11 86.86(8) 101_555 -1_666 n
Sr6 Sr2 Sc2 128.54(10) 101_555 -3_656 n
Sr6 Sr2 Sc3 56.73(9) 101_555 -4_767 n
Sr6 Sr2 Sc3 54.59(9) 101_555 103_564 n
Sr6 Sr2 Sr12 99.75(8) 101_555 -1_676 n
Sr6 Sr2 O22 93.45(24) 101_555 -3_656 n
Sr6 Sr2 O14 92.58(30) 101_555 103_564 n
Sr6 Sr2 O24 41.01(20) 101_555 103_564 n
Sr6 Sr2 O1 40.38(16) 101_555 -4_767 n
Sr6 Sr2 O5 47.74(21) 101_555 103_564 n
Sr6 Sr2 O2 98.84(23) 101_555 -1_676 n
Sr6 Sr2 O6 82.45(17) 101_555 -1_676 n
Sr6 Sr2 O11 144.40(22) 101_555 -3_667 n
Sr8 Sr2 Ga1 140.34(10) -101_566 -103_556 n
Sr8 Sr2 Ga2 56.56(7) -101_566 -101_666 n
Sr8 Sr2 Ga3 121.96(10) -101_566 102_554 n
Sr8 Sr2 Ga4 57.38(8) -101_566 101_455 n
Sr8 Sr2 Sr11 90.26(7) -101_566 -1_666 n
Sr8 Sr2 Sc2 119.14(11) -101_566 -3_656 n
Sr8 Sr2 Sc3 130.25(11) -101_566 -4_767 n
Sr8 Sr2 Sc3 55.54(9) -101_566 103_564 n
Sr8 Sr2 Sr12 95.38(7) -101_566 -1_676 n
Sr8 Sr2 O22 136.88(25) -101_566 -3_656 n
Sr8 Sr2 O14 42.21(22) -101_566 103_564 n
Sr8 Sr2 O24 92.92(19) -101_566 103_564 n
Sr8 Sr2 O1 131.86(19) -101_566 -4_767 n
Sr8 Sr2 O5 45.11(21) -101_566 103_564 n
Sr8 Sr2 O2 141.92(21) -101_566 -1_676 n
Sr8 Sr2 O6 63.36(18) -101_566 -1_676 n
Sr8 Sr2 O11 89.00(21) -101_566 -3_667 n
Ga1 Sr2 Ga2 84.31(10) -103_556 -101_666 n
Ga1 Sr2 Ga3 66.08(9) -103_556 102_554 n
Ga1 Sr2 Ga4 162.05(11) -103_556 101_455 n
Ga1 Sr2 Sr11 120.19(9) -103_556 -1_666 n
Ga1 Sr2 Sc2 99.66(11) -103_556 -3_656 n
Ga1 Sr2 Sc3 66.94(10) -103_556 -4_767 n
Ga1 Sr2 Sc3 120.92(12) -103_556 103_564 n
Ga1 Sr2 Sr12 58.25(8) -103_556 -1_676 n
Ga1 Sr2 O22 80.08(25) -103_556 -3_656 n
Ga1 Sr2 O14 158.29(30) -103_556 103_564 n
Ga1 Sr2 O24 92.02(20) -103_556 103_564 n
Ga1 Sr2 O1 32.39(17) -103_556 -4_767 n
Ga1 Sr2 O5 104.14(21) -103_556 103_564 n
Ga1 Sr2 O2 31.98(22) -103_556 -1_676 n
Ga1 Sr2 O6 80.02(18) -103_556 -1_676 n
Ga1 Sr2 O11 89.98(22) -103_556 -3_667 n
Ga2 Sr2 Ga3 115.14(11) -101_666 102_554 n
Ga2 Sr2 Ga4 113.64(9) -101_666 101_455 n
Ga2 Sr2 Sr11 124.04(9) -101_666 -1_666 n
Ga2 Sr2 Sc2 175.18(11) -101_666 -3_656 n
Ga2 Sr2 Sc3 112.17(10) -101_666 -4_767 n
Ga2 Sr2 Sc3 70.33(10) -101_666 103_564 n
Ga2 Sr2 Sr12 64.86(8) -101_666 -1_676 n
Ga2 Sr2 O22 148.86(25) -101_666 -3_656 n
Ga2 Sr2 O14 89.80(27) -101_666 103_564 n
Ga2 Sr2 O24 88.35(21) -101_666 103_564 n
Ga2 Sr2 O1 81.98(19) -101_666 -4_767 n
Ga2 Sr2 O5 31.25(20) -101_666 103_564 n
Ga2 Sr2 O2 101.38(22) -101_666 -1_676 n
Ga2 Sr2 O6 31.12(16) -101_666 -1_676 n
Ga2 Sr2 O11 97.26(22) -101_666 -3_667 n
Ga3 Sr2 Ga4 103.57(11) 102_554 101_455 n
Ga3 Sr2 Sr11 120.75(10) 102_554 -1_666 n
Ga3 Sr2 Sc2 64.57(10) 102_554 -3_656 n
Ga3 Sr2 Sc3 106.83(11) 102_554 -4_767 n
Ga3 Sr2 Sc3 172.25(13) 102_554 103_564 n
Ga3 Sr2 Sr12 50.35(8) 102_554 -1_676 n
Ga3 Sr2 O22 82.65(24) 102_554 -3_656 n
Ga3 Sr2 O14 134.61(31) 102_554 103_564 n
Ga3 Sr2 O24 144.51(21) 102_554 103_564 n
Ga3 Sr2 O1 95.88(18) 102_554 -4_767 n
Ga3 Sr2 O5 145.68(22) 102_554 103_564 n
Ga3 Sr2 O2 34.12(22) 102_554 -1_676 n
Ga3 Sr2 O6 85.63(18) 102_554 -1_676 n
Ga3 Sr2 O11 32.99(19) 102_554 -3_667 n
Ga4 Sr2 Sr11 50.95(8) 101_455 -1_666 n
Ga4 Sr2 Sc2 62.39(10) 101_455 -3_656 n
Ga4 Sr2 Sc3 104.55(12) 101_455 -4_767 n
Ga4 Sr2 Sc3 68.78(9) 101_455 103_564 n
Ga4 Sr2 Sr12 127.52(9) 101_455 -1_676 n
Ga4 Sr2 O22 84.12(25) 101_455 -3_656 n
Ga4 Sr2 O14 31.68(29) 101_455 103_564 n
Ga4 Sr2 O24 89.17(20) 101_455 103_564 n
Ga4 Sr2 O1 145.63(21) 101_455 -4_767 n
Ga4 Sr2 O5 92.48(21) 101_455 103_564 n
Ga4 Sr2 O2 135.70(24) 101_455 -1_676 n
Ga4 Sr2 O6 114.83(19) 101_455 -1_676 n
Ga4 Sr2 O11 87.26(21) 101_455 -3_667 n
Sr11 Sr2 Sc2 56.23(9) -1_666 -3_656 n
Sr11 Sr2 Sc3 54.00(9) -1_666 -4_767 n
Sr11 Sr2 Sc3 53.78(9) -1_666 103_564 n
Sr11 Sr2 Sr12 171.09(9) -1_666 -1_676 n
Sr11 Sr2 O22 47.57(23) -1_666 -3_656 n
Sr11 Sr2 O14 48.20(22) -1_666 103_564 n
Sr11 Sr2 O24 45.86(20) -1_666 103_564 n
Sr11 Sr2 O1 94.73(20) -1_666 -4_767 n
Sr11 Sr2 O5 92.96(21) -1_666 103_564 n
Sr11 Sr2 O2 126.40(20) -1_666 -1_676 n
Sr11 Sr2 O6 150.87(18) -1_666 -1_676 n
Sr11 Sr2 O11 128.72(22) -1_666 -3_667 n
Sc2 Sr2 Sc3 72.12(9) -3_656 -4_767 n
Sc2 Sr2 Sc3 109.49(13) -3_656 103_564 n
Sc2 Sr2 Sr12 114.88(10) -3_656 -1_676 n
Sc2 Sr2 O22 35.54(24) -3_656 -3_656 n
Sc2 Sr2 O14 87.46(28) -3_656 103_564 n
Sc2 Sr2 O24 94.22(22) -3_656 103_564 n
Sc2 Sr2 O1 102.84(20) -3_656 -4_767 n
Sc2 Sr2 O5 147.99(23) -3_656 103_564 n
Sc2 Sr2 O2 80.94(22) -3_656 -1_676 n
Sc2 Sr2 O6 146.62(19) -3_656 -1_676 n
Sc2 Sr2 O11 80.09(21) -3_656 -3_667 n
Sc3 Sr2 Sc3 74.80(13) -4_767 103_564 n
Sc3 Sr2 Sr12 125.18(10) -4_767 -1_676 n
Sc3 Sr2 O22 36.73(24) -4_767 -3_656 n
Sc3 Sr2 O14 96.40(24) -4_767 103_564 n
Sc3 Sr2 O24 37.70(19) -4_767 103_564 n
Sc3 Sr2 O1 41.93(20) -4_767 -4_767 n
Sc3 Sr2 O5 97.91(23) -4_767 103_564 n
Sc3 Sr2 O2 85.21(21) -4_767 -1_676 n
Sc3 Sr2 O6 134.59(19) -4_767 -1_676 n
Sc3 Sr2 O11 139.43(22) -4_767 -3_667 n
Sc3 Sr2 Sr12 135.08(11) 103_564 -1_676 n
Sc3 Sr2 O22 95.04(24) 103_564 -3_656 n
Sc3 Sr2 O14 38.01(30) 103_564 103_564 n
Sc3 Sr2 O24 37.42(19) 103_564 103_564 n
Sc3 Sr2 O1 90.28(19) 103_564 -4_767 n
Sc3 Sr2 O5 39.18(20) 103_564 103_564 n
Sc3 Sr2 O2 152.66(24) 103_564 -1_676 n
Sc3 Sr2 O6 98.61(18) 103_564 -1_676 n
Sc3 Sr2 O11 143.88(22) 103_564 -3_667 n
Sr12 Sr2 O22 125.44(24) -1_676 -3_656 n
Sr12 Sr2 O14 136.52(23) -1_676 103_564 n
Sr12 Sr2 O24 140.26(21) -1_676 103_564 n
Sr12 Sr2 O1 86.64(19) -1_676 -4_767 n
Sr12 Sr2 O5 95.91(21) -1_676 103_564 n
Sr12 Sr2 O2 46.97(20) -1_676 -1_676 n
Sr12 Sr2 O6 37.29(16) -1_676 -1_676 n
Sr12 Sr2 O11 44.77(20) -1_676 -3_667 n
O22 Sr2 O14 94.84(30) -3_656 103_564 n
O22 Sr2 O24 65.62(31) -3_656 103_564 n
O22 Sr2 O1 70.43(29) -3_656 -4_767 n
O22 Sr2 O5 129.66(32) -3_656 103_564 n
O22 Sr2 O2 78.84(31) -3_656 -1_676 n
O22 Sr2 O6 159.70(30) -3_656 -1_676 n
O22 Sr2 O11 109.44(30) -3_656 -3_667 n
O14 Sr2 O24 66.88(32) 103_564 103_564 n
O14 Sr2 O1 126.07(34) 103_564 -4_767 n
O14 Sr2 O5 62.95(34) 103_564 103_564 n
O14 Sr2 O2 167.2(4) 103_564 -1_676 n
O14 Sr2 O6 105.17(29) 103_564 -1_676 n
O14 Sr2 O11 111.52(35) 103_564 -3_667 n
O24 Sr2 O1 59.72(24) 103_564 -4_767 n
O24 Sr2 O5 64.12(29) 103_564 103_564 n
O24 Sr2 O2 119.10(27) 103_564 -1_676 n
O24 Sr2 O6 119.16(26) 103_564 -1_676 n
O24 Sr2 O11 174.21(28) 103_564 -3_667 n
O1 Sr2 O5 86.78(26) -4_767 103_564 n
O1 Sr2 O2 62.50(26) -4_767 -1_676 n
O1 Sr2 O6 94.46(26) -4_767 -1_676 n
O1 Sr2 O11 122.36(28) -4_767 -3_667 n
O5 Sr2 O2 129.50(29) 103_564 -1_676 n
O5 Sr2 O6 60.06(26) 103_564 -1_676 n
O5 Sr2 O11 120.58(31) 103_564 -3_667 n
O2 Sr2 O6 82.15(27) -1_676 -1_676 n
O2 Sr2 O11 61.29(27) -1_676 -3_667 n
O6 Sr2 O11 66.55(25) -1_676 -3_667 n
Sr5 Sr3 Sr6 83.81(7) 2_555 101_545 n
Sr5 Sr3 Sr9 89.74(7) 2_555 -4_656 n
Sr5 Sr3 Sr9 84.14(10) 2_555 104_333 n
Sr5 Sr3 Sr10 176.65(10) 2_555 -2_444 n
Sr5 Sr3 Sc1 52.58(9) 2_555 -4_757 n
Sr5 Sr3 Ga5 124.28(12) 2_555 104_444 n
Sr5 Sr3 Sc4 123.49(13) 2_555 3_665 n
Sr5 Sr3 O16 42.30(23) 2_555 -4_767 n
Sr5 Sr3 O17 131.00(24) 2_555 104_444 n
Sr5 Sr3 O4 135.78(29) 2_555 -1_666 n
Sr5 Sr3 O20 84.48(24) 2_555 -1_666 n
Sr5 Sr3 O10 92.18(25) 2_555 -102_556 n
Sr5 Sr3 O8 42.77(22) 2_555 -2_666 n
Sr6 Sr3 Sr9 170.17(10) 101_545 -4_656 n
Sr6 Sr3 Sr9 92.08(9) 101_545 104_333 n
Sr6 Sr3 Sr10 99.38(8) 101_545 -2_444 n
Sr6 Sr3 Sc1 51.50(8) 101_545 -4_757 n
Sr6 Sr3 Ga5 136.52(11) 101_545 104_444 n
Sr6 Sr3 Sc4 126.03(12) 101_545 3_665 n
Sr6 Sr3 O16 88.72(24) 101_545 -4_767 n
Sr6 Sr3 O17 144.99(24) 101_545 104_444 n
Sr6 Sr3 O4 86.93(27) 101_545 -1_666 n
Sr6 Sr3 O20 126.24(24) 101_545 -1_666 n
Sr6 Sr3 O10 39.19(25) 101_545 -102_556 n
Sr6 Sr3 O8 41.95(23) 101_545 -2_666 n
Sr9 Sr3 Sr9 94.64(9) -4_656 104_333 n
Sr9 Sr3 Sr10 87.23(9) -4_545 -2_444 n
Sr9 Sr3 Sc1 128.73(12) -4_767 -4_757 n
Sr9 Sr3 Ga5 53.29(8) -4_767 104_444 n
Sr9 Sr3 Sc4 52.56(9) -4_767 3_665 n
Sr9 Sr3 O16 91.50(23) -4_767 -4_767 n
Sr9 Sr3 O17 41.37(23) -4_767 104_444 n
Sr9 Sr3 O4 92.58(28) -4_767 -1_666 n
Sr9 Sr3 O20 45.36(22) -4_767 -1_666 n
Sr9 Sr3 O10 149.04(28) -4_767 -102_556 n
Sr9 Sr3 O8 130.10(25) -4_767 -2_666 n
Sr9 Sr3 Sr10 94.67(8) 104_222 -2_444 n
Sr9 Sr3 Sc1 53.52(9) 104_444 -4_757 n
Sr9 Sr3 Ga5 62.83(9) 104_444 104_444 n
Sr9 Sr3 Sc4 132.01(13) 104_444 3_665 n
Sr9 Sr3 O16 41.88(23) 104_444 -4_767 n
Sr9 Sr3 O17 94.90(31) 104_444 104_444 n
Sr9 Sr3 O4 139.46(28) 104_444 -1_666 n
Sr9 Sr3 O20 138.31(25) 104_444 -1_666 n
Sr9 Sr3 O10 54.91(25) 104_444 -102_556 n
Sr9 Sr3 O8 94.31(25) 104_444 -2_666 n
Sr10 Sr3 Sc1 128.89(11) -2_666 -4_757 n
Sr10 Sr3 Ga5 52.54(9) -2_666 104_444 n
Sr10 Sr3 Sc4 55.32(10) -2_666 3_665 n
Sr10 Sr3 O16 136.32(26) -2_666 -4_767 n
Sr10 Sr3 O17 45.91(22) -2_666 104_444 n
Sr10 Sr3 O4 45.90(26) -2_666 -1_666 n
Sr10 Sr3 O20 94.38(25) -2_666 -1_666 n
Sr10 Sr3 O10 89.69(24) -2_666 -102_556 n
Sr10 Sr3 O8 140.56(24) -2_666 -2_666 n
Sc1 Sr3 Ga5 116.35(13) -4_757 104_444 n
Sc1 Sr3 Sc4 174.19(15) -4_757 3_665 n
Sc1 Sr3 O16 37.39(22) -4_757 -4_767 n
Sc1 Sr3 O17 148.34(33) -4_757 104_444 n
Sc1 Sr3 O4 138.36(29) -4_757 -1_666 n
Sc1 Sr3 O20 136.50(26) -4_757 -1_666 n
Sc1 Sr3 O10 40.10(24) -4_757 -102_556 n
Sc1 Sr3 O8 41.09(24) -4_757 -2_666 n
Ga5 Sr3 Sc4 69.22(10) 104_444 3_665 n
Ga5 Sr3 O16 93.01(26) 104_444 -4_767 n
Ga5 Sr3 O17 32.18(29) 104_444 104_444 n
Ga5 Sr3 O4 90.96(28) 104_444 -1_666 n
Ga5 Sr3 O20 91.90(24) 104_444 -1_666 n
Ga5 Sr3 O10 101.65(26) 104_444 -102_556 n
Ga5 Sr3 O8 156.68(27) 104_444 -2_666 n
Sc4 Sr3 O16 143.92(25) 3_665 -4_767 n
Sc4 Sr3 O17 37.11(29) 3_665 104_444 n
Sc4 Sr3 O4 40.05(27) 3_665 -1_666 n
Sc4 Sr3 O20 39.06(25) 3_665 -1_666 n
Sc4 Sr3 O10 142.57(27) 3_665 -102_556 n
Sc4 Sr3 O8 133.17(28) 3_665 -2_666 n
O16 Sr3 O17 118.6(4) -4_767 104_444 n
O16 Sr3 O4 175.5(4) -4_767 -1_666 n
O16 Sr3 O20 115.08(34) -4_767 -1_666 n
O16 Sr3 O10 69.98(31) -4_767 -102_556 n
O16 Sr3 O8 64.87(31) -4_767 -2_666 n
O17 Sr3 O4 65.9(4) 104_444 -1_666 n
O17 Sr3 O20 64.2(4) 104_444 -1_666 n
O17 Sr3 O10 126.8(4) 104_444 -102_556 n
O17 Sr3 O8 168.0(4) 104_444 -2_666 n
O4 Sr3 O20 66.86(34) -1_666 -1_666 n
O4 Sr3 O10 107.1(4) -1_666 -102_556 n
O4 Sr3 O8 110.9(4) -1_666 -2_666 n
O20 Sr3 O10 165.4(4) -1_666 -102_556 n
O20 Sr3 O8 103.88(34) -1_666 -2_666 n
O10 Sr3 O8 65.02(33) -102_556 -2_666 n
Sr2 Sr4 Sr5 171.75(9) -102_667 2_555 n
Sr2 Sr4 Sr6 85.52(8) -102_677 3_565 n
Sr2 Sr4 Sr9 89.89(7) -102_455 -4_656 n
Sr2 Sr4 Sr10 100.43(7) -102_344 102_323 n
Sr2 Sr4 Ga1 50.88(8) -102_566 104_454 n
Sr2 Sr4 Ga2 117.79(9) -102_566 -3_557 n
Sr2 Sr4 Ga3 50.30(7) -102_566 -3_657 n
Sr2 Sr4 Sc1 128.32(10) -102_566 -102_566 n
Sr2 Sr4 Sc2 54.77(9) -102_566 4_455 n
Sr2 Sr4 Sc3 48.07(8) -102_566 1_555 n
Sr2 Sr4 Ga5 137.29(10) -102_566 -4_767 n
Sr2 Sr4 O22 34.19(16) -102_566 4_455 n
Sr2 Sr4 O23 92.63(22) -102_566 4_455 n
Sr2 Sr4 O9 61.08(20) -102_566 4_455 n
Sr2 Sr4 O5 83.60(21) -102_566 1_555 n
Sr2 Sr4 O15 111.44(31) -102_566 2_555 n
Sr2 Sr4 O18 146.36(19) -102_566 -4_767 n
Sr2 Sr4 O2 41.76(25) -102_566 2_655 n
Sr2 Sr4 O3 83.54(23) -102_566 104_454 n
Sr2 Sr4 O7 134.10(21) -102_566 -3_657 n
Sr5 Sr4 Sr6 89.76(6) 2_555 3_565 n
Sr5 Sr4 Sr9 93.34(7) 2_555 -4_656 n
Sr5 Sr4 Sr10 86.36(9) 2_555 102_323 n
Sr5 Sr4 Ga1 126.51(11) 2_555 104_454 n
Sr5 Sr4 Ga2 53.99(8) 2_555 -3_557 n
Sr5 Sr4 Ga3 137.61(10) 2_555 -3_657 n
Sr5 Sr4 Sc1 52.40(7) 2_555 -102_566 n
Sr5 Sr4 Sc2 127.23(11) 2_555 4_455 n
Sr5 Sr4 Sc3 123.84(10) 2_555 1_555 n
Sr5 Sr4 Ga5 50.77(8) 2_555 -4_767 n
Sr5 Sr4 O22 140.78(17) 2_555 4_455 n
Sr5 Sr4 O23 88.46(22) 2_555 4_455 n
Sr5 Sr4 O9 126.44(21) 2_555 4_455 n
Sr5 Sr4 O5 88.19(21) 2_555 1_555 n
Sr5 Sr4 O15 75.21(30) 2_555 2_555 n
Sr5 Sr4 O18 40.21(18) 2_555 -4_767 n
Sr5 Sr4 O2 141.55(26) 2_555 2_655 n
Sr5 Sr4 O3 93.01(24) 2_555 104_454 n
Sr5 Sr4 O7 39.43(20) 2_555 -3_657 n
Sr6 Sr4 Sr9 167.63(9) 3_565 -4_656 n
Sr6 Sr4 Sr10 90.52(8) 3_565 102_323 n
Sr6 Sr4 Ga1 116.62(10) 3_565 104_454 n
Sr6 Sr4 Ga2 58.66(8) 3_565 -3_557 n
Sr6 Sr4 Ga3 122.58(10) 3_565 -3_657 n
Sr6 Sr4 Sc1 54.49(7) 3_565 -102_566 n
Sr6 Sr4 Sc2 56.60(10) 3_565 4_455 n
Sr6 Sr4 Sc3 53.75(8) 3_565 1_555 n
Sr6 Sr4 Ga5 124.06(10) 3_565 -4_767 n
Sr6 Sr4 O22 51.35(16) 3_565 4_455 n
Sr6 Sr4 O23 42.68(24) 3_565 4_455 n
Sr6 Sr4 O9 97.81(19) 3_565 4_455 n
Sr6 Sr4 O5 49.36(21) 3_565 1_555 n
Sr6 Sr4 O15 155.50(34) 3_565 2_555 n
Sr6 Sr4 O18 90.39(19) 3_565 -4_767 n
Sr6 Sr4 O2 126.97(26) 3_565 2_655 n
Sr6 Sr4 O3 120.07(25) 3_565 104_454 n
Sr6 Sr4 O7 93.86(20) 3_565 -3_657 n
Sr9 Sr4 Sr10 101.62(8) -4_545 102_323 n
Sr9 Sr4 Ga1 52.52(8) -4_767 104_454 n
Sr9 Sr4 Ga2 114.27(10) -4_767 -3_557 n
Sr9 Sr4 Ga3 61.25(8) -4_767 -3_657 n
Sr9 Sr4 Sc1 135.45(10) -4_767 -102_566 n
Sr9 Sr4 Sc2 128.57(11) -4_767 4_455 n
Sr9 Sr4 Sc3 115.26(10) -4_767 1_555 n
Sr9 Sr4 Ga5 66.28(8) -4_767 -4_767 n
Sr9 Sr4 O22 123.51(18) -4_767 4_455 n
Sr9 Sr4 O23 149.29(26) -4_767 4_455 n
Sr9 Sr4 O9 89.97(19) -4_767 4_455 n
Sr9 Sr4 O5 118.72(22) -4_767 1_555 n
Sr9 Sr4 O15 36.14(32) -4_767 2_555 n
Sr9 Sr4 O18 99.71(19) -4_767 -4_767 n
Sr9 Sr4 O2 48.32(25) -4_767 2_655 n
Sr9 Sr4 O3 47.84(24) -4_767 104_454 n
Sr9 Sr4 O7 81.10(20) -4_767 -3_657 n
Sr10 Sr4 Ga1 134.52(11) 102_545 104_454 n
Sr10 Sr4 Ga2 125.99(10) 102_545 -3_557 n
Sr10 Sr4 Ga3 68.47(9) 102_545 -3_657 n
Sr10 Sr4 Sc1 54.99(9) 102_545 -102_566 n
Sr10 Sr4 Sc2 58.13(10) 102_545 4_455 n
Sr10 Sr4 Sc3 128.37(11) 102_545 1_555 n
Sr10 Sr4 Ga5 54.78(8) 102_545 -4_767 n
Sr10 Sr4 O22 97.52(22) 102_545 4_455 n
Sr10 Sr4 O23 47.86(24) 102_545 4_455 n
Sr10 Sr4 O9 40.96(19) 102_545 4_455 n
Sr10 Sr4 O5 139.54(22) 102_545 1_555 n
Sr10 Sr4 O15 69.64(31) 102_545 2_555 n
Sr10 Sr4 O18 46.15(18) 102_545 -4_767 n
Sr10 Sr4 O2 102.33(23) 102_545 2_655 n
Sr10 Sr4 O3 149.41(25) 102_545 104_454 n
Sr10 Sr4 O7 125.47(21) 102_545 -3_657 n
Ga1 Sr4 Ga2 99.49(11) 104_454 -3_557 n
Ga1 Sr4 Ga3 66.17(9) 104_454 -3_657 n
Ga1 Sr4 Sc1 169.40(12) 104_454 -102_566 n
Ga1 Sr4 Sc2 105.64(12) 104_454 4_455 n
Ga1 Sr4 Sc3 62.90(10) 104_454 1_555 n
Ga1 Sr4 Ga5 118.79(12) 104_454 -4_767 n
Ga1 Sr4 O22 76.59(19) 104_454 4_455 n
Ga1 Sr4 O23 142.82(24) 104_454 4_455 n
Ga1 Sr4 O9 96.77(20) 104_454 4_455 n
Ga1 Sr4 O5 78.56(21) 104_454 1_555 n
Ga1 Sr4 O15 87.86(34) 104_454 2_555 n
Ga1 Sr4 O18 151.85(20) 104_454 -4_767 n
Ga1 Sr4 O2 32.21(22) 104_454 2_655 n
Ga1 Sr4 O3 33.66(23) 104_454 104_454 n
Ga1 Sr4 O7 90.33(21) 104_454 -3_657 n
Ga2 Sr4 Ga3 165.03(13) -3_557 -3_657 n
Ga2 Sr4 Sc1 71.23(9) -3_557 -102_566 n
Ga2 Sr4 Sc2 115.18(12) -3_557 4_455 n
Ga2 Sr4 Sc3 70.07(10) -3_557 1_555 n
Ga2 Sr4 Ga5 104.49(11) -3_557 -4_767 n
Ga2 Sr4 O22 94.78(19) -3_557 4_455 n
Ga2 Sr4 O23 91.42(25) -3_557 4_455 n
Ga2 Sr4 O9 155.69(20) -3_557 4_455 n
Ga2 Sr4 O5 34.21(20) -3_557 1_555 n
Ga2 Sr4 O15 121.52(30) -3_557 2_555 n
Ga2 Sr4 O18 87.55(19) -3_557 -4_767 n
Ga2 Sr4 O2 131.66(24) -3_557 2_655 n
Ga2 Sr4 O3 75.71(25) -3_557 104_454 n
Ga2 Sr4 O7 35.91(19) -3_557 -3_657 n
Ga3 Sr4 Sc1 122.58(12) -3_657 -102_566 n
Ga3 Sr4 Sc2 67.33(10) -3_657 4_455 n
Ga3 Sr4 Sc3 98.31(11) -3_657 1_555 n
Ga3 Sr4 Ga5 87.01(10) -3_657 -4_767 n
Ga3 Sr4 O22 78.17(19) -3_657 4_455 n
Ga3 Sr4 O23 97.81(25) -3_657 4_455 n
Ga3 Sr4 O9 33.37(18) -3_657 4_455 n
Ga3 Sr4 O5 133.05(23) -3_657 1_555 n
Ga3 Sr4 O15 64.41(29) -3_657 2_555 n
Ga3 Sr4 O18 107.12(20) -3_657 -4_767 n
Ga3 Sr4 O2 33.99(23) -3_657 2_655 n
Ga3 Sr4 O3 92.69(24) -3_657 104_454 n
Ga3 Sr4 O7 142.31(22) -3_657 -3_657 n
Sc1 Sr4 Sc2 74.88(11) -102_566 4_455 n
Sc1 Sr4 Sc3 108.12(10) -102_566 1_555 n
Sc1 Sr4 Ga5 69.59(10) -102_566 -4_767 n
Sc1 Sr4 O22 98.67(19) -102_566 4_455 n
Sc1 Sr4 O23 36.07(22) -102_566 4_455 n
Sc1 Sr4 O9 90.58(19) -102_566 4_455 n
Sc1 Sr4 O5 90.84(21) -102_566 1_555 n
Sc1 Sr4 O15 101.29(34) -102_566 2_555 n
Sc1 Sr4 O18 35.93(18) -102_566 -4_767 n
Sc1 Sr4 O2 156.32(25) -102_566 2_655 n
Sc1 Sr4 O3 142.14(25) -102_566 104_454 n
Sc1 Sr4 O7 84.91(21) -102_566 -3_657 n
Sc2 Sr4 Sc3 70.59(10) 4_455 1_555 n
Sc2 Sr4 Ga5 112.89(12) 4_455 -4_767 n
Sc2 Sr4 O22 39.43(22) 4_455 4_455 n
Sc2 Sr4 O23 38.90(22) 4_455 4_455 n
Sc2 Sr4 O9 42.26(19) 4_455 4_455 n
Sc2 Sr4 O5 95.36(23) 4_455 1_555 n
Sc2 Sr4 O15 118.21(30) 4_455 2_555 n
Sc2 Sr4 O18 95.61(20) 4_455 -4_767 n
Sc2 Sr4 O2 87.37(25) 4_455 2_655 n
Sc2 Sr4 O3 137.73(25) 4_455 104_454 n
Sc2 Sr4 O7 150.22(22) 4_455 -3_657 n
Sc3 Sr4 Ga5 174.55(12) 1_555 -4_767 n
Sc3 Sr4 O22 31.99(21) 1_555 4_455 n
Sc3 Sr4 O23 88.41(24) 1_555 4_455 n
Sc3 Sr4 O9 102.08(22) 1_555 4_455 n
Sc3 Sr4 O5 35.95(21) 1_555 1_555 n
Sc3 Sr4 O15 150.59(34) 1_555 2_555 n
Sc3 Sr4 O18 143.73(20) 1_555 -4_767 n
Sc3 Sr4 O2 79.65(26) 1_555 2_655 n
Sc3 Sr4 O3 76.47(24) 1_555 104_454 n
Sc3 Sr4 O7 96.04(22) 1_555 -3_657 n
Ga5 Sr4 O22 152.08(23) -4_767 4_455 n
Ga5 Sr4 O23 92.06(24) -4_767 4_455 n
Ga5 Sr4 O9 83.01(21) -4_767 4_455 n
Ga5 Sr4 O5 138.60(22) -4_767 1_555 n
Ga5 Sr4 O15 32.17(32) -4_767 2_555 n
Ga5 Sr4 O18 33.67(18) -4_767 -4_767 n
Ga5 Sr4 O2 104.43(26) -4_767 2_655 n
Ga5 Sr4 O3 102.20(25) -4_767 104_454 n
Ga5 Sr4 O7 78.92(21) -4_767 -3_657 n
O22 Sr4 O23 67.10(29) 4_455 4_455 n
O22 Sr4 O9 71.57(27) 4_455 4_455 n
O22 Sr4 O5 63.78(30) 4_455 1_555 n
O22 Sr4 O15 142.59(34) 4_455 2_555 n
O22 Sr4 O18 130.30(28) 4_455 -4_767 n
O22 Sr4 O2 75.87(29) 4_455 2_655 n
O22 Sr4 O3 102.01(31) 4_455 104_454 n
O22 Sr4 O7 126.49(28) 4_455 -3_657 n
O23 Sr4 O9 64.95(30) 4_455 4_455 n
O23 Sr4 O5 91.97(31) 4_455 1_555 n
O23 Sr4 O15 116.3(4) 4_455 2_555 n
O23 Sr4 O18 63.22(28) 4_455 -4_767 n
O23 Sr4 O2 125.15(33) 4_455 2_655 n
O23 Sr4 O3 162.72(35) 4_455 104_454 n
O23 Sr4 O7 117.31(31) 4_455 -3_657 n
O9 Sr4 O5 135.01(29) 4_455 1_555 n
O9 Sr4 O15 76.89(35) 4_455 2_555 n
O9 Sr4 O18 86.57(26) 4_455 -4_767 n
O9 Sr4 O2 65.78(28) 4_455 2_655 n
O9 Sr4 O3 125.97(28) 4_455 104_454 n
O9 Sr4 O7 161.83(26) 4_455 -3_657 n
O5 Sr4 O15 146.2(4) 1_555 2_555 n
O5 Sr4 O18 118.15(28) 1_555 -4_767 n
O5 Sr4 O2 106.59(31) 1_555 2_655 n
O5 Sr4 O3 70.89(32) 1_555 104_454 n
O5 Sr4 O7 62.80(29) 1_555 -3_657 n
O15 Sr4 O18 65.6(4) 2_555 -4_767 n
O15 Sr4 O2 73.1(4) 2_555 2_655 n
O15 Sr4 O3 80.6(4) 2_555 104_454 n
O15 Sr4 O7 86.73(33) 2_555 -3_657 n
O18 Sr4 O2 134.57(30) -4_767 2_655 n
O18 Sr4 O3 126.36(31) -4_767 104_454 n
O18 Sr4 O7 79.45(27) -4_767 -3_657 n
O2 Sr4 O3 60.83(32) 2_655 104_454 n
O2 Sr4 O7 117.10(31) 2_655 -3_657 n
O3 Sr4 O7 57.31(27) 104_454 -3_657 n
Sr1 Sr5 Sr3 93.44(8) -4_556 4_454 n
Sr1 Sr5 Sr3 93.44(8) -4_556 102_333 n
Sr1 Sr5 Sr4 91.32(7) -4_767 4_454 n
Sr1 Sr5 Sr4 91.32(7) -4_767 102_544 n
Sr1 Sr5 Ga2 131.01(7) -4_667 -4_657 n
Sr1 Sr5 Ga2 131.01(7) -4_667 -102_566 n
Sr1 Sr5 Sc1 59.94(8) -4_667 -1_666 n
Sr1 Sr5 Sc1 59.94(8) -4_667 -103_446 n
Sr1 Sr5 Ga5 53.64(8) -4_667 -1_566 n
Sr1 Sr5 Ga5 53.64(8) -4_667 -103_546 n
Sr1 Sr5 O16 54.94(22) -4_667 -1_566 n
Sr1 Sr5 O16 54.94(22) -4_667 -103_546 n
Sr1 Sr5 O18 44.92(21) -4_667 -1_566 n
Sr1 Sr5 O18 44.92(21) -4_667 -103_546 n
Sr1 Sr5 O7 139.80(24) -4_667 -4_667 n
Sr1 Sr5 O7 139.80(24) -4_667 -102_556 n
Sr1 Sr5 O8 100.96(23) -4_667 -3_556 n
Sr1 Sr5 O8 100.96(23) -4_667 -101_555 n
Sr3 Sr5 Sr3 173.13(16) 4_454 102_333 n
Sr3 Sr5 Sr4 87.86(6) 4_454 4_454 n
Sr3 Sr5 Sr4 91.98(6) 4_454 102_544 n
Sr3 Sr5 Ga2 62.40(7) 4_454 -4_657 n
Sr3 Sr5 Ga2 112.62(10) 4_454 -102_566 n
Sr3 Sr5 Sc1 131.45(10) 4_454 -1_666 n
Sr3 Sr5 Sc1 52.99(8) 4_454 -103_446 n
Sr3 Sr5 Ga5 126.50(11) 4_454 -1_566 n
Sr3 Sr5 Ga5 58.41(8) 4_454 -103_546 n
Sr3 Sr5 O16 148.34(26) 4_454 -1_566 n
Sr3 Sr5 O16 38.52(22) 4_454 -103_546 n
Sr3 Sr5 O18 90.93(20) 4_454 -1_566 n
Sr3 Sr5 O18 93.93(21) 4_454 -103_546 n
Sr3 Sr5 O7 97.27(24) 4_454 -4_667 n
Sr3 Sr5 O7 77.40(23) 4_454 -102_556 n
Sr3 Sr5 O8 137.46(21) 4_454 -3_556 n
Sr3 Sr5 O8 40.57(21) 4_454 -101_555 n
Sr3 Sr5 Sr4 91.98(6) 102_544 4_454 n
Sr3 Sr5 Sr4 87.86(6) 102_544 102_544 n
Sr3 Sr5 Ga2 112.62(10) 102_444 -4_657 n
Sr3 Sr5 Ga2 62.40(7) 102_444 -102_566 n
Sr3 Sr5 Sc1 52.99(8) 102_444 -1_666 n
Sr3 Sr5 Sc1 131.45(10) 102_444 -103_446 n
Sr3 Sr5 Ga5 58.41(8) 102_444 -1_566 n
Sr3 Sr5 Ga5 126.50(11) 102_444 -103_546 n
Sr3 Sr5 O16 38.52(22) 102_444 -1_566 n
Sr3 Sr5 O16 148.34(26) 102_444 -103_546 n
Sr3 Sr5 O18 93.93(21) 102_444 -1_566 n
Sr3 Sr5 O18 90.93(20) 102_444 -103_546 n
Sr3 Sr5 O7 77.40(23) 102_444 -4_667 n
Sr3 Sr5 O7 97.27(24) 102_444 -102_556 n
Sr3 Sr5 O8 40.57(21) 102_444 -3_556 n
Sr3 Sr5 O8 137.46(21) 102_444 -101_555 n
Sr4 Sr5 Sr4 177.36(13) 4_454 102_544 n
Sr4 Sr5 Ga2 126.35(10) 4_454 -4_657 n
Sr4 Sr5 Ga2 51.47(7) 4_454 -102_566 n
Sr4 Sr5 Sc1 56.27(7) 4_454 -1_666 n
Sr4 Sr5 Sc1 125.34(9) 4_454 -103_446 n
Sr4 Sr5 Ga5 127.71(10) 4_454 -1_566 n
Sr4 Sr5 Ga5 54.24(7) 4_454 -103_546 n
Sr4 Sr5 O16 93.78(20) 4_454 -1_566 n
Sr4 Sr5 O16 87.74(20) 4_454 -103_546 n
Sr4 Sr5 O18 136.08(23) 4_454 -1_566 n
Sr4 Sr5 O18 46.55(20) 4_454 -103_546 n
Sr4 Sr5 O7 127.59(25) 4_454 -4_667 n
Sr4 Sr5 O7 49.82(23) 4_454 -102_556 n
Sr4 Sr5 O8 52.35(22) 4_454 -3_556 n
Sr4 Sr5 O8 127.02(22) 4_454 -101_555 n
Sr4 Sr5 Ga2 51.47(7) 102_444 -4_657 n
Sr4 Sr5 Ga2 126.35(10) 102_444 -102_566 n
Sr4 Sr5 Sc1 125.34(9) 102_444 -1_666 n
Sr4 Sr5 Sc1 56.27(7) 102_444 -103_446 n
Sr4 Sr5 Ga5 54.24(7) 102_444 -1_566 n
Sr4 Sr5 Ga5 127.71(10) 102_444 -103_546 n
Sr4 Sr5 O16 87.74(20) 102_444 -1_566 n
Sr4 Sr5 O16 93.78(20) 102_444 -103_546 n
Sr4 Sr5 O18 46.55(20) 102_444 -1_566 n
Sr4 Sr5 O18 136.08(23) 102_444 -103_546 n
Sr4 Sr5 O7 49.82(23) 102_444 -4_667 n
Sr4 Sr5 O7 127.59(25) 102_444 -102_556 n
Sr4 Sr5 O8 127.02(22) 102_444 -3_556 n
Sr4 Sr5 O8 52.35(22) 102_444 -101_555 n
Ga2 Sr5 Ga2 97.98(14) -4_657 -102_566 n
Ga2 Sr5 Sc1 164.95(10) -4_657 -1_666 n
Ga2 Sr5 Sc1 72.04(7) -4_657 -103_446 n
Ga2 Sr5 Ga5 105.44(9) -4_657 -1_566 n
Ga2 Sr5 Ga5 120.78(8) -4_657 -103_546 n
Ga2 Sr5 O16 135.23(21) -4_657 -1_566 n
Ga2 Sr5 O16 92.51(21) -4_657 -103_546 n
Ga2 Sr5 O18 90.77(21) -4_657 -1_566 n
Ga2 Sr5 O18 156.33(20) -4_657 -103_546 n
Ga2 Sr5 O7 35.34(22) -4_657 -4_667 n
Ga2 Sr5 O7 79.25(24) -4_657 -102_556 n
Ga2 Sr5 O8 126.09(26) -4_657 -3_556 n
Ga2 Sr5 O8 33.01(22) -4_657 -101_555 n
Ga2 Sr5 Sc1 72.04(7) -102_566 -1_666 n
Ga2 Sr5 Sc1 164.95(10) -102_566 -103_446 n
Ga2 Sr5 Ga5 120.78(8) -102_566 -1_566 n
Ga2 Sr5 Ga5 105.44(9) -102_566 -103_546 n
Ga2 Sr5 O16 92.51(21) -102_566 -1_566 n
Ga2 Sr5 O16 135.23(21) -102_566 -103_546 n
Ga2 Sr5 O18 156.33(20) -102_566 -1_566 n
Ga2 Sr5 O18 90.77(21) -102_566 -103_546 n
Ga2 Sr5 O7 79.25(24) -102_566 -4_667 n
Ga2 Sr5 O7 35.34(22) -102_566 -102_556 n
Ga2 Sr5 O8 33.01(22) -102_566 -3_556 n
Ga2 Sr5 O8 126.09(26) -102_566 -101_555 n
Sc1 Sr5 Sc1 119.88(15) -1_666 -103_446 n
Sc1 Sr5 Ga5 71.92(9) -1_666 -1_566 n
Sc1 Sr5 Ga5 73.53(10) -1_666 -103_546 n
Sc1 Sr5 O16 37.63(20) -1_666 -1_566 n
Sc1 Sr5 O16 102.51(22) -1_666 -103_546 n
Sc1 Sr5 O18 94.49(23) -1_666 -1_566 n
Sc1 Sr5 O18 38.03(21) -1_666 -103_546 n
Sc1 Sr5 O7 129.82(23) -1_666 -4_667 n
Sc1 Sr5 O7 97.17(22) -1_666 -102_556 n
Sc1 Sr5 O8 41.11(22) -1_666 -3_556 n
Sc1 Sr5 O8 160.73(26) -1_666 -101_555 n
Sc1 Sr5 Ga5 73.53(10) -103_446 -1_566 n
Sc1 Sr5 Ga5 71.92(9) -103_446 -103_546 n
Sc1 Sr5 O16 102.51(22) -103_446 -1_566 n
Sc1 Sr5 O16 37.63(20) -103_446 -103_546 n
Sc1 Sr5 O18 38.03(21) -103_446 -1_566 n
Sc1 Sr5 O18 94.49(23) -103_446 -103_546 n
Sc1 Sr5 O7 97.17(22) -103_446 -4_667 n
Sc1 Sr5 O7 129.82(23) -103_446 -102_556 n
Sc1 Sr5 O8 160.73(26) -103_446 -3_556 n
Sc1 Sr5 O8 41.11(22) -103_446 -101_555 n
Ga5 Sr5 Ga5 107.27(17) -1_566 -103_546 n
Ga5 Sr5 O16 35.66(20) -1_566 -1_566 n
Ga5 Sr5 O16 97.55(24) -1_566 -103_546 n
Ga5 Sr5 O18 35.58(20) -1_566 -1_566 n
Ga5 Sr5 O18 88.48(21) -1_566 -103_546 n
Ga5 Sr5 O7 89.80(24) -1_566 -4_667 n
Ga5 Sr5 O7 155.41(24) -1_566 -102_556 n
Ga5 Sr5 O8 93.41(21) -1_566 -3_556 n
Ga5 Sr5 O8 99.56(24) -1_566 -101_555 n
Ga5 Sr5 O16 97.55(24) -103_546 -1_566 n
Ga5 Sr5 O16 35.66(20) -103_546 -103_546 n
Ga5 Sr5 O18 88.48(21) -103_546 -1_566 n
Ga5 Sr5 O18 35.58(20) -103_546 -103_546 n
Ga5 Sr5 O7 155.41(24) -103_546 -4_667 n
Ga5 Sr5 O7 89.80(24) -103_546 -102_556 n
Ga5 Sr5 O8 99.56(24) -103_546 -3_556 n
Ga5 Sr5 O8 93.41(21) -103_546 -101_555 n
O16 Sr5 O16 109.9(4) -1_566 -103_546 n
O16 Sr5 O18 66.31(28) -1_566 -1_566 n
O16 Sr5 O18 65.68(27) -1_566 -103_546 n
O16 Sr5 O7 106.44(29) -1_566 -4_667 n
O16 Sr5 O7 126.47(29) -1_566 -102_556 n
O16 Sr5 O8 60.70(27) -1_566 -3_556 n
O16 Sr5 O8 135.06(31) -1_566 -101_555 n
O16 Sr5 O18 65.68(27) -103_546 -1_566 n
O16 Sr5 O18 66.31(28) -103_546 -103_546 n
O16 Sr5 O7 126.47(29) -103_546 -4_667 n
O16 Sr5 O7 106.44(29) -103_546 -102_556 n
O16 Sr5 O8 135.06(31) -103_546 -3_556 n
O16 Sr5 O8 60.70(27) -103_546 -101_555 n
O18 Sr5 O18 89.8(4) -1_566 -103_546 n
O18 Sr5 O7 96.12(31) -1_566 -4_667 n
O18 Sr5 O7 167.21(29) -1_566 -102_556 n
O18 Sr5 O8 126.99(30) -1_566 -3_556 n
O18 Sr5 O8 70.59(30) -1_566 -101_555 n
O18 Sr5 O7 167.21(29) -103_546 -4_667 n
O18 Sr5 O7 96.12(31) -103_546 -102_556 n
O18 Sr5 O8 70.59(30) -103_546 -3_556 n
O18 Sr5 O8 126.99(30) -103_546 -101_555 n
O7 Sr5 O7 80.4(5) -4_667 -102_556 n
O7 Sr5 O8 96.88(32) -4_667 -3_556 n
O7 Sr5 O8 65.79(30) -4_667 -101_555 n
O7 Sr5 O8 65.79(30) -102_556 -3_556 n
O7 Sr5 O8 96.88(32) -102_556 -101_555 n
O8 Sr5 O8 158.1(5) -3_556 -101_555 n
Sr2 Sr6 Sr3 88.10(8) 101_444 101_454 n
Sr2 Sr6 Sr4 96.17(7) 101_444 3_564 n
Sr2 Sr6 Sr8 87.78(7) 101_444 2_554 n
Sr2 Sr6 Ga2 57.12(8) 101_444 -1_666 n
Sr2 Sr6 Ga4 123.57(10) 101_444 -102_565 n
Sr2 Sr6 Sc1 126.14(11) 101_444 -104_656 n
Sr2 Sr6 Sr11 90.18(9) 101_444 4_454 n
Sr2 Sr6 Sc2 130.99(11) 101_444 2_555 n
Sr2 Sr6 Sc3 56.33(9) 101_444 3_564 n
Sr2 Sr6 Sc3 53.62(8) 101_444 -104_656 n
Sr2 Sr6 Sr12 173.23(9) 101_444 -2_566 n
Sr2 Sr6 O22 92.08(20) 101_444 2_555 n
Sr2 Sr6 O23 140.46(23) 101_444 2_555 n
Sr2 Sr6 O12 135.88(23) 101_444 2_555 n
Sr2 Sr6 O24 46.69(21) 101_444 3_564 n
Sr2 Sr6 O1 46.44(17) 101_444 -104_656 n
Sr2 Sr6 O5 47.59(19) 101_444 3_564 n
Sr2 Sr6 O10 126.09(25) 101_444 -2_566 n
Sr2 Sr6 O8 84.96(23) 101_444 -102_565 n
Sr3 Sr6 Sr4 94.40(7) 101_454 3_564 n
Sr3 Sr6 Sr8 79.07(7) 101_454 2_554 n
Sr3 Sr6 Ga2 60.80(8) 101_454 -1_666 n
Sr3 Sr6 Ga4 116.63(10) 101_454 -102_565 n
Sr3 Sr6 Sc1 52.18(9) 101_454 -104_656 n
Sr3 Sr6 Sr11 166.40(8) 101_454 4_454 n
Sr3 Sr6 Sc2 129.11(12) 101_454 2_555 n
Sr3 Sr6 Sc3 131.66(11) 101_454 3_564 n
Sr3 Sr6 Sc3 112.58(10) 101_454 -104_656 n
Sr3 Sr6 Sr12 87.73(8) 101_454 -2_566 n
Sr3 Sr6 O22 142.62(22) 101_454 2_555 n
Sr3 Sr6 O23 90.72(24) 101_454 2_555 n
Sr3 Sr6 O12 133.64(24) 101_454 2_555 n
Sr3 Sr6 O24 133.23(22) 101_454 3_564 n
Sr3 Sr6 O1 72.27(21) 101_454 -104_656 n
Sr3 Sr6 O5 92.36(20) 101_454 3_564 n
Sr3 Sr6 O10 39.71(24) 101_454 -2_566 n
Sr3 Sr6 O8 39.41(21) 101_454 -102_565 n
Sr4 Sr6 Sr8 172.29(8) 3_564 2_554 n
Sr4 Sr6 Ga2 53.33(7) 3_564 -1_666 n
Sr4 Sr6 Ga4 128.07(10) 3_564 -102_565 n
Sr4 Sr6 Sc1 59.06(8) 3_564 -104_656 n
Sr4 Sr6 Sr11 99.19(7) 3_564 4_454 n
Sr4 Sr6 Sc2 56.17(10) 3_564 2_555 n
Sr4 Sr6 Sc3 62.53(8) 3_564 3_564 n
Sr4 Sr6 Sc3 136.45(10) 3_564 -104_656 n
Sr4 Sr6 Sr12 89.46(7) 3_564 -2_566 n
Sr4 Sr6 O22 48.39(20) 3_564 2_555 n
Sr4 Sr6 O23 44.52(22) 3_564 2_555 n
Sr4 Sr6 O12 94.17(21) 3_564 2_555 n
Sr4 Sr6 O24 100.85(22) 3_564 3_564 n
Sr4 Sr6 O1 139.17(20) 3_564 -104_656 n
Sr4 Sr6 O5 48.58(19) 3_564 3_564 n
Sr4 Sr6 O10 99.60(24) 3_564 -2_566 n
Sr4 Sr6 O8 55.91(21) 3_564 -102_565 n
Sr8 Sr6 Ga2 124.97(9) 2_554 -1_666 n
Sr8 Sr6 Ga4 53.29(8) 2_554 -102_565 n
Sr8 Sr6 Sc1 113.30(9) 2_554 -104_656 n
Sr8 Sr6 Sr11 87.38(7) 2_554 4_454 n
Sr8 Sr6 Sc2 125.27(11) 2_554 2_555 n
Sr8 Sr6 Sc3 124.98(10) 2_554 3_564 n
Sr8 Sr6 Sc3 50.92(9) 2_554 -104_656 n
Sr8 Sr6 Sr12 86.20(7) 2_554 -2_566 n
Sr8 Sr6 O22 138.31(21) 2_554 2_555 n
Sr8 Sr6 O23 130.70(23) 2_554 2_555 n
Sr8 Sr6 O12 87.53(21) 2_554 2_555 n
Sr8 Sr6 O24 86.68(22) 2_554 3_564 n
Sr8 Sr6 O1 42.69(18) 2_554 -104_656 n
Sr8 Sr6 O5 135.04(21) 2_554 3_564 n
Sr8 Sr6 O10 72.77(24) 2_554 -2_566 n
Sr8 Sr6 O8 118.13(22) 2_554 -102_565 n
Ga2 Sr6 Ga4 177.42(13) -1_666 -102_565 n
Ga2 Sr6 Sc1 70.95(9) -1_666 -104_656 n
Ga2 Sr6 Sr11 128.42(10) -1_666 4_454 n
Ga2 Sr6 Sc2 109.43(12) -1_666 2_555 n
Ga2 Sr6 Sc3 71.94(10) -1_666 3_564 n
Ga2 Sr6 Sc3 110.65(11) -1_666 -104_656 n
Ga2 Sr6 Sr12 124.72(9) -1_666 -2_566 n
Ga2 Sr6 O22 88.31(22) -1_666 2_555 n
Ga2 Sr6 O23 88.26(24) -1_666 2_555 n
Ga2 Sr6 O12 147.42(22) -1_666 2_555 n
Ga2 Sr6 O24 94.44(23) -1_666 3_564 n
Ga2 Sr6 O1 87.59(21) -1_666 -104_656 n
Ga2 Sr6 O5 31.99(20) -1_666 3_564 n
Ga2 Sr6 O10 93.99(25) -1_666 -2_566 n
Ga2 Sr6 O8 31.84(22) -1_666 -102_565 n
Ga4 Sr6 Sc1 107.70(11) -102_565 -104_656 n
Ga4 Sr6 Sr11 54.09(8) -102_565 4_454 n
Ga4 Sr6 Sc2 72.13(11) -102_565 2_555 n
Ga4 Sr6 Sc3 110.58(13) -102_565 3_564 n
Ga4 Sr6 Sc3 69.95(9) -102_565 -104_656 n
Ga4 Sr6 Sr12 54.26(8) -102_565 -2_566 n
Ga4 Sr6 O22 94.11(22) -102_565 2_555 n
Ga4 Sr6 O23 91.91(24) -102_565 2_555 n
Ga4 Sr6 O12 34.24(20) -102_565 2_555 n
Ga4 Sr6 O24 87.42(23) -102_565 3_564 n
Ga4 Sr6 O1 91.48(20) -102_565 -104_656 n
Ga4 Sr6 O5 150.52(22) -102_565 3_564 n
Ga4 Sr6 O10 83.67(25) -102_565 -2_566 n
Ga4 Sr6 O8 146.17(24) -102_565 -102_565 n
Sc1 Sr6 Sr11 136.94(11) -104_656 4_454 n
Sc1 Sr6 Sc2 77.03(12) -104_656 2_555 n
Sc1 Sr6 Sc3 121.44(12) -104_656 3_564 n
Sc1 Sr6 Sc3 162.68(12) -104_656 -104_656 n
Sc1 Sr6 Sr12 54.19(9) -104_656 -2_566 n
Sc1 Sr6 O22 100.18(21) -104_656 2_555 n
Sc1 Sr6 O23 38.54(23) -104_656 2_555 n
Sc1 Sr6 O12 95.69(24) -104_656 2_555 n
Sc1 Sr6 O24 159.54(24) -104_656 3_564 n
Sc1 Sr6 O1 124.24(22) -104_656 -104_656 n
Sc1 Sr6 O5 93.96(21) -104_656 3_564 n
Sc1 Sr6 O10 40.54(24) -104_656 -2_566 n
Sc1 Sr6 O8 41.20(22) -104_656 -102_565 n
Sr11 Sr6 Sc2 60.61(9) 4_454 2_555 n
Sr11 Sr6 Sc3 56.50(9) 4_454 3_564 n
Sr11 Sr6 Sc3 56.41(8) 4_454 -104_656 n
Sr11 Sr6 Sr12 92.62(8) 4_454 -2_566 n
Sr11 Sr6 O22 50.93(20) 4_454 2_555 n
Sr11 Sr6 O23 99.13(24) 4_454 2_555 n
Sr11 Sr6 O12 45.78(22) 4_454 2_555 n
Sr11 Sr6 O24 43.49(22) 4_454 3_564 n
Sr11 Sr6 O1 96.92(22) 4_454 -104_656 n
Sr11 Sr6 O5 96.44(20) 4_454 3_564 n
Sr11 Sr6 O10 136.47(25) 4_454 -2_566 n
Sr11 Sr6 O8 153.71(22) 4_454 -102_565 n
Sc2 Sr6 Sc3 74.67(9) 2_555 3_564 n
Sc2 Sr6 Sc3 116.95(13) 2_555 -104_656 n
Sc2 Sr6 Sr12 55.54(10) 2_555 -2_566 n
Sc2 Sr6 O22 38.92(20) 2_555 2_555 n
Sc2 Sr6 O23 38.61(23) 2_555 2_555 n
Sc2 Sr6 O12 38.01(21) 2_555 2_555 n
Sc2 Sr6 O24 95.35(22) 2_555 3_564 n
Sc2 Sr6 O1 157.09(24) 2_555 -104_656 n
Sc2 Sr6 O5 94.36(22) 2_555 3_564 n
Sc2 Sr6 O10 99.90(25) 2_555 -2_566 n
Sc2 Sr6 O8 104.22(24) 2_555 -102_565 n
Sc3 Sr6 Sc3 74.09(12) 3_564 -104_656 n
Sc3 Sr6 Sr12 130.11(11) 3_564 -2_566 n
Sc3 Sr6 O22 35.84(20) 3_564 2_555 n
Sc3 Sr6 O23 97.71(23) 3_564 2_555 n
Sc3 Sr6 O12 92.15(23) 3_564 2_555 n
Sc3 Sr6 O24 38.32(22) 3_564 3_564 n
Sc3 Sr6 O1 97.34(20) 3_564 -104_656 n
Sc3 Sr6 O5 39.95(20) 3_564 3_564 n
Sc3 Sr6 O10 161.52(26) 3_564 -2_566 n
Sc3 Sr6 O8 100.23(23) 3_564 -102_565 n
Sc3 Sr6 Sr12 123.62(10) -104_656 -2_566 n
Sc3 Sr6 O22 97.11(20) -104_656 2_555 n
Sc3 Sr6 O23 154.95(26) -104_656 2_555 n
Sc3 Sr6 O12 90.97(23) -104_656 2_555 n
Sc3 Sr6 O24 35.94(22) -104_656 3_564 n
Sc3 Sr6 O1 40.54(22) -104_656 -104_656 n
Sc3 Sr6 O5 94.97(20) -104_656 3_564 n
Sc3 Sr6 O10 123.17(25) -104_656 -2_566 n
Sc3 Sr6 O8 134.34(23) -104_656 -102_565 n
Sr12 Sr6 O22 94.47(21) -2_566 2_555 n
Sr12 Sr6 O23 44.96(22) -2_566 2_555 n
Sr12 Sr6 O12 46.91(23) -2_566 2_555 n
Sr12 Sr6 O24 135.80(23) -2_566 3_564 n
Sr12 Sr6 O1 127.00(19) -2_566 -104_656 n
Sr12 Sr6 O5 137.96(21) -2_566 3_564 n
Sr12 Sr6 O10 48.83(24) -2_566 -2_566 n
Sr12 Sr6 O8 95.17(23) -2_566 -102_565 n
O22 Sr6 O23 66.16(30) 2_555 2_555 n
O22 Sr6 O12 64.30(28) 2_555 2_555 n
O22 Sr6 O24 64.20(27) 2_555 3_564 n
O22 Sr6 O1 130.85(27) 2_555 -104_656 n
O22 Sr6 O5 61.81(30) 2_555 3_564 n
O22 Sr6 O10 135.28(31) 2_555 -2_566 n
O22 Sr6 O8 103.35(28) 2_555 -102_565 n
O23 Sr6 O12 65.33(29) 2_555 2_555 n
O23 Sr6 O24 130.16(29) 2_555 3_564 n
O23 Sr6 O1 162.31(31) 2_555 -104_656 n
O23 Sr6 O5 93.02(28) 2_555 3_564 n
O23 Sr6 O10 69.27(33) 2_555 -2_566 n
O23 Sr6 O8 69.86(34) 2_555 -102_565 n
O12 Sr6 O24 89.24(31) 2_555 3_564 n
O12 Sr6 O1 123.28(28) 2_555 -104_656 n
O12 Sr6 O5 126.10(30) 2_555 3_564 n
O12 Sr6 O10 93.93(33) 2_555 -2_566 n
O12 Sr6 O8 134.68(32) 2_555 -102_565 n
O24 Sr6 O1 67.35(28) 3_564 -104_656 n
O24 Sr6 O5 67.41(28) 3_564 3_564 n
O24 Sr6 O10 159.02(30) 3_564 -2_566 n
O24 Sr6 O8 126.23(31) 3_564 -102_565 n
O1 Sr6 O5 92.54(28) -104_656 3_564 n
O1 Sr6 O10 93.87(28) -104_656 -2_566 n
O1 Sr6 O8 98.29(30) -104_656 -102_565 n
O5 Sr6 O10 125.11(32) 3_564 -2_566 n
O5 Sr6 O8 61.63(29) 3_564 -102_565 n
O10 Sr6 O8 63.49(31) -2_566 -102_565 n
Sr8 Sr7 Sr8 176.94(15) -3_446 -101_345 n
Sr8 Sr7 Ga2 52.60(7) -3_657 -3_557 n
Sr8 Sr7 Ga2 124.76(11) -3_657 -101_656 n
Sr8 Sr7 Ga4 61.47(6) -3_657 -3_556 n
Sr8 Sr7 Ga4 120.85(10) -3_657 -101_655 n
Sr8 Sr7 Sr11 91.53(7) -3_657 1_555 n
Sr8 Sr7 Sc2 131.84(11) -3_657 3_565 n
Sr8 Sr7 Sc2 50.50(9) -3_657 101_545 n
Sr8 Sr7 Sr12 86.82(5) -3_657 -1_666 n
Sr8 Sr7 Sr12 93.18(5) -3_657 -103_546 n
Sr8 Sr7 Ga6 50.00(7) -3_657 -3_657 n
Sr8 Sr7 Ga6 127.80(10) -3_657 -101_556 n
Sr8 Sr7 O12 95.10(21) -3_657 3_565 n
Sr8 Sr7 O12 87.31(20) -3_657 101_545 n
Sr8 Sr7 O13 147.18(21) -3_657 3_565 n
Sr8 Sr7 O13 35.79(18) -3_657 101_545 n
Sr8 Sr7 O19 137.56(23) -3_657 3_565 n
Sr8 Sr7 O19 42.20(23) -3_657 101_545 n
Sr8 Sr7 O6 120.11(17) -3_657 -1_666 n
Sr8 Sr7 O6 58.67(17) -3_657 -103_546 n
Sr8 Sr7 Ga2 124.76(11) -101_556 -3_557 n
Sr8 Sr7 Ga2 52.60(7) -101_556 -101_656 n
Sr8 Sr7 Ga4 120.85(10) -101_556 -3_556 n
Sr8 Sr7 Ga4 61.47(6) -101_556 -101_655 n
Sr8 Sr7 Sr11 91.53(7) -101_556 1_555 n
Sr8 Sr7 Sc2 50.50(9) -101_556 3_565 n
Sr8 Sr7 Sc2 131.84(11) -101_556 101_545 n
Sr8 Sr7 Sr12 93.18(5) -101_556 -1_666 n
Sr8 Sr7 Sr12 86.82(5) -101_556 -103_546 n
Sr8 Sr7 Ga6 127.80(10) -101_556 -3_657 n
Sr8 Sr7 Ga6 50.00(7) -101_556 -101_556 n
Sr8 Sr7 O12 87.31(20) -101_556 3_565 n
Sr8 Sr7 O12 95.10(21) -101_556 101_545 n
Sr8 Sr7 O13 35.79(18) -101_556 3_565 n
Sr8 Sr7 O13 147.18(21) -101_556 101_545 n
Sr8 Sr7 O19 42.20(23) -101_556 3_565 n
Sr8 Sr7 O19 137.56(23) -101_556 101_545 n
Sr8 Sr7 O6 58.67(17) -101_556 -1_666 n
Sr8 Sr7 O6 120.11(17) -101_556 -103_546 n
Ga2 Sr7 Ga2 91.81(13) -3_557 -101_656 n
Ga2 Sr7 Ga4 86.32(7) -3_557 -3_556 n
Ga2 Sr7 Ga4 169.49(7) -3_557 -101_655 n
Ga2 Sr7 Sr11 134.10(7) -3_557 1_555 n
Ga2 Sr7 Sc2 125.98(8) -3_557 3_565 n
Ga2 Sr7 Sc2 102.75(9) -3_557 101_545 n
Ga2 Sr7 Sr12 112.26(9) -3_557 -1_666 n
Ga2 Sr7 Sr12 67.88(7) -3_557 -103_546 n
Ga2 Sr7 Ga6 57.49(8) -3_557 -3_657 n
Ga2 Sr7 Ga6 76.01(9) -3_557 -101_556 n
Ga2 Sr7 O12 109.70(22) -3_557 3_565 n
Ga2 Sr7 O12 139.45(21) -3_557 101_545 n
Ga2 Sr7 O13 157.30(18) -3_557 3_565 n
Ga2 Sr7 O13 80.75(17) -3_557 101_545 n
Ga2 Sr7 O19 97.09(25) -3_557 3_565 n
Ga2 Sr7 O19 78.68(25) -3_557 101_545 n
Ga2 Sr7 O6 112.78(20) -3_557 -1_666 n
Ga2 Sr7 O6 30.35(18) -3_557 -103_546 n
Ga2 Sr7 Ga4 169.49(7) -101_656 -3_556 n
Ga2 Sr7 Ga4 86.32(7) -101_656 -101_655 n
Ga2 Sr7 Sr11 134.10(7) -101_656 1_555 n
Ga2 Sr7 Sc2 102.75(9) -101_656 3_565 n
Ga2 Sr7 Sc2 125.98(8) -101_656 101_545 n
Ga2 Sr7 Sr12 67.88(7) -101_656 -1_666 n
Ga2 Sr7 Sr12 112.26(9) -101_656 -103_546 n
Ga2 Sr7 Ga6 76.01(9) -101_656 -3_657 n
Ga2 Sr7 Ga6 57.49(8) -101_656 -101_556 n
Ga2 Sr7 O12 139.45(21) -101_656 3_565 n
Ga2 Sr7 O12 109.70(22) -101_656 101_545 n
Ga2 Sr7 O13 80.75(17) -101_656 3_565 n
Ga2 Sr7 O13 157.30(18) -101_656 101_545 n
Ga2 Sr7 O19 78.68(25) -101_656 3_565 n
Ga2 Sr7 O19 97.09(25) -101_656 101_545 n
Ga2 Sr7 O6 30.35(18) -101_656 -1_666 n
Ga2 Sr7 O6 112.78(20) -101_656 -103_546 n
Ga4 Sr7 Ga4 97.34(16) -3_556 -101_655 n
Ga4 Sr7 Sr11 48.67(8) -3_556 1_555 n
Ga4 Sr7 Sc2 70.37(11) -3_556 3_565 n
Ga4 Sr7 Sc2 64.47(10) -3_556 101_545 n
Ga4 Sr7 Sr12 122.35(11) -3_556 -1_666 n
Ga4 Sr7 Sr12 57.51(7) -3_556 -103_546 n
Ga4 Sr7 Ga6 111.33(8) -3_556 -3_657 n
Ga4 Sr7 Ga6 112.07(8) -3_556 -101_556 n
Ga4 Sr7 O12 33.69(20) -3_556 3_565 n
Ga4 Sr7 O12 77.95(23) -3_556 101_545 n
Ga4 Sr7 O13 97.09(19) -3_556 3_565 n
Ga4 Sr7 O13 32.19(16) -3_556 101_545 n
Ga4 Sr7 O19 91.28(25) -3_556 3_565 n
Ga4 Sr7 O19 92.68(24) -3_556 101_545 n
Ga4 Sr7 O6 157.51(22) -3_556 -1_666 n
Ga4 Sr7 O6 61.80(17) -3_556 -103_546 n
Ga4 Sr7 Sr11 48.67(8) -101_655 1_555 n
Ga4 Sr7 Sc2 64.47(10) -101_655 3_565 n
Ga4 Sr7 Sc2 70.37(11) -101_655 101_545 n
Ga4 Sr7 Sr12 57.51(7) -101_655 -1_666 n
Ga4 Sr7 Sr12 122.35(11) -101_655 -103_546 n
Ga4 Sr7 Ga6 112.07(8) -101_655 -3_657 n
Ga4 Sr7 Ga6 111.33(8) -101_655 -101_556 n
Ga4 Sr7 O12 77.95(23) -101_655 3_565 n
Ga4 Sr7 O12 33.69(20) -101_655 101_545 n
Ga4 Sr7 O13 32.19(16) -101_655 3_565 n
Ga4 Sr7 O13 97.09(19) -101_655 101_545 n
Ga4 Sr7 O19 92.68(24) -101_655 3_565 n
Ga4 Sr7 O19 91.28(25) -101_655 101_545 n
Ga4 Sr7 O6 61.80(17) -101_655 -1_666 n
Ga4 Sr7 O6 157.51(22) -101_655 -103_546 n
Sr11 Sr7 Sc2 54.50(9) 1_555 3_565 n
Sr11 Sr7 Sc2 54.50(9) 1_555 101_545 n
Sr11 Sr7 Sr12 89.91(8) 1_555 -1_666 n
Sr11 Sr7 Sr12 89.91(8) 1_555 -103_546 n
Sr11 Sr7 Ga6 124.05(8) 1_555 -3_657 n
Sr11 Sr7 Ga6 124.05(8) 1_555 -101_556 n
Sr11 Sr7 O12 37.99(23) 1_555 3_565 n
Sr11 Sr7 O12 37.99(23) 1_555 101_545 n
Sr11 Sr7 O13 56.81(18) 1_555 3_565 n
Sr11 Sr7 O13 56.81(18) 1_555 101_545 n
Sr11 Sr7 O19 93.00(25) 1_555 3_565 n
Sr11 Sr7 O19 93.00(25) 1_555 101_545 n
Sr11 Sr7 O6 109.99(18) 1_555 -1_666 n
Sr11 Sr7 O6 109.99(18) 1_555 -103_546 n
Sc2 Sr7 Sc2 109.00(18) 3_565 101_545 n
Sc2 Sr7 Sr12 121.49(11) 3_565 -1_666 n
Sc2 Sr7 Sr12 58.39(9) 3_565 -103_546 n
Sc2 Sr7 Ga6 176.48(10) 3_565 -3_657 n
Sc2 Sr7 Ga6 69.65(9) 3_565 -101_556 n
Sc2 Sr7 O12 36.83(21) 3_565 3_565 n
Sc2 Sr7 O12 83.40(25) 3_565 101_545 n
Sc2 Sr7 O13 37.73(17) 3_565 3_565 n
Sc2 Sr7 O13 98.93(20) 3_565 101_545 n
Sc2 Sr7 O19 38.83(25) 3_565 3_565 n
Sc2 Sr7 O19 147.12(29) 3_565 101_545 n
Sc2 Sr7 O6 104.49(17) 3_565 -1_666 n
Sc2 Sr7 O6 98.44(19) 3_565 -103_546 n
Sc2 Sr7 Sr12 58.39(9) 101_545 -1_666 n
Sc2 Sr7 Sr12 121.49(11) 101_545 -103_546 n
Sc2 Sr7 Ga6 69.65(9) 101_545 -3_657 n
Sc2 Sr7 Ga6 176.48(10) 101_545 -101_556 n
Sc2 Sr7 O12 83.40(25) 101_545 3_565 n
Sc2 Sr7 O12 36.83(21) 101_545 101_545 n
Sc2 Sr7 O13 98.93(20) 101_545 3_565 n
Sc2 Sr7 O13 37.73(17) 101_545 101_545 n
Sc2 Sr7 O19 147.12(29) 101_545 3_565 n
Sc2 Sr7 O19 38.83(25) 101_545 101_545 n
Sc2 Sr7 O6 98.44(19) 101_545 -1_666 n
Sc2 Sr7 O6 104.49(17) 101_545 -103_546 n
Sr12 Sr7 Sr12 179.8231(5) -1_666 -103_546 n
Sr12 Sr7 Ga6 55.00(7) -1_666 -3_657 n
Sr12 Sr7 Ga6 125.12(10) -1_666 -101_556 n
Sr12 Sr7 O12 127.83(26) -1_666 3_565 n
Sr12 Sr7 O12 51.99(23) -1_666 101_545 n
Sr12 Sr7 O13 84.90(16) -1_666 3_565 n
Sr12 Sr7 O13 95.00(16) -1_666 101_545 n
Sr12 Sr7 O19 135.32(23) -1_666 3_565 n
Sr12 Sr7 O19 44.70(23) -1_666 101_545 n
Sr12 Sr7 O6 40.66(17) -1_666 -1_666 n
Sr12 Sr7 O6 139.44(19) -1_666 -103_546 n
Sr12 Sr7 Ga6 125.12(10) -103_546 -3_657 n
Sr12 Sr7 Ga6 55.00(7) -103_546 -101_556 n
Sr12 Sr7 O12 51.99(23) -103_546 3_565 n
Sr12 Sr7 O12 127.83(26) -103_546 101_545 n
Sr12 Sr7 O13 95.00(16) -103_546 3_565 n
Sr12 Sr7 O13 84.90(16) -103_546 101_545 n
Sr12 Sr7 O19 44.70(23) -103_546 3_565 n
Sr12 Sr7 O19 135.32(23) -103_546 101_545 n
Sr12 Sr7 O6 139.44(19) -103_546 -1_666 n
Sr12 Sr7 O6 40.66(17) -103_546 -103_546 n
Ga6 Sr7 Ga6 111.90(15) -3_657 -101_556 n
Ga6 Sr7 O12 144.54(22) -3_657 3_565 n
Ga6 Sr7 O12 93.90(23) -3_657 101_545 n
Ga6 Sr7 O13 138.84(16) -3_657 3_565 n
Ga6 Sr7 O13 81.96(17) -3_657 101_545 n
Ga6 Sr7 O19 142.92(28) -3_657 3_565 n
Ga6 Sr7 O19 31.08(24) -3_657 101_545 n
Ga6 Sr7 O6 72.74(17) -3_657 -1_666 n
Ga6 Sr7 O6 85.07(19) -3_657 -103_546 n
Ga6 Sr7 O12 93.90(23) -101_556 3_565 n
Ga6 Sr7 O12 144.54(22) -101_556 101_545 n
Ga6 Sr7 O13 81.96(17) -101_556 3_565 n
Ga6 Sr7 O13 138.84(16) -101_556 101_545 n
Ga6 Sr7 O19 31.08(24) -101_556 3_565 n
Ga6 Sr7 O19 142.92(28) -101_556 101_545 n
Ga6 Sr7 O6 85.07(19) -101_556 -1_666 n
Ga6 Sr7 O6 72.74(17) -101_556 -103_546 n
O12 Sr7 O12 76.0(5) 3_565 101_545 n
O12 Sr7 O13 66.08(26) 3_565 3_565 n
O12 Sr7 O13 62.79(27) 3_565 101_545 n
O12 Sr7 O19 65.20(32) 3_565 3_565 n
O12 Sr7 O19 120.13(34) 3_565 101_545 n
O12 Sr7 O6 135.82(28) 3_565 -1_666 n
O12 Sr7 O6 79.72(28) 3_565 -103_546 n
O12 Sr7 O13 62.79(27) 101_545 3_565 n
O12 Sr7 O13 66.08(26) 101_545 101_545 n
O12 Sr7 O19 120.13(34) 101_545 3_565 n
O12 Sr7 O19 65.20(32) 101_545 101_545 n
O12 Sr7 O6 79.72(28) 101_545 -1_666 n
O12 Sr7 O6 135.82(28) 101_545 -103_546 n
O13 Sr7 O13 113.6(4) 3_565 101_545 n
O13 Sr7 O19 60.50(28) 3_565 3_565 n
O13 Sr7 O19 123.35(29) 3_565 101_545 n
O13 Sr7 O6 70.08(23) 3_565 -1_666 n
O13 Sr7 O6 135.64(23) 3_565 -103_546 n
O13 Sr7 O19 123.35(29) 101_545 3_565 n
O13 Sr7 O19 60.50(28) 101_545 101_545 n
O13 Sr7 O6 135.64(23) 101_545 -1_666 n
O13 Sr7 O6 70.08(23) 101_545 -103_546 n
O19 Sr7 O19 174.0(5) 3_565 101_545 n
O19 Sr7 O6 97.66(29) 3_565 -1_666 n
O19 Sr7 O6 80.27(29) 3_565 -103_546 n
O19 Sr7 O6 80.27(29) 101_545 -1_666 n
O19 Sr7 O6 97.66(29) 101_545 -103_546 n
O6 Sr7 O6 140.0(4) -1_666 -103_546 n
Sr2 Sr8 Sr6 90.52(8) -101_677 4_455 n
Sr2 Sr8 Sr7 84.38(6) -101_455 -3_446 n
Sr2 Sr8 Sr10 170.75(9) -101_344 -1_666 n
Sr2 Sr8 Ga1 122.67(11) -101_566 -102_566 n
Sr2 Sr8 Ga2 58.27(8) -101_566 1_455 n
Sr2 Sr8 Ga3 120.69(10) -101_566 2_555 n
Sr2 Sr8 Ga4 57.66(8) -101_566 -1_666 n
Sr2 Sr8 Sc2 120.01(12) -101_566 -103_546 n
Sr2 Sr8 Sc3 57.55(9) -101_566 -3_557 n
Sr2 Sr8 Ga6 118.29(10) -101_566 1_555 n
Sr2 Sr8 O13 79.69(20) -101_566 -103_546 n
Sr2 Sr8 O9 146.92(23) -101_566 -103_546 n
Sr2 Sr8 O19 123.74(25) -101_566 -103_546 n
Sr2 Sr8 O14 43.58(26) -101_566 -3_557 n
Sr2 Sr8 O1 97.80(19) -101_566 -3_557 n
Sr2 Sr8 O5 49.55(20) -101_566 -3_557 n
Sr2 Sr8 O3 125.54(25) -101_566 -102_566 n
Sr2 Sr8 O11 86.99(18) -101_566 -103_557 n
Sr6 Sr8 Sr7 174.34(8) 4_455 -3_446 n
Sr6 Sr8 Sr10 98.13(7) 4_455 -1_666 n
Sr6 Sr8 Ga1 62.76(8) 4_455 -102_566 n
Sr6 Sr8 Ga2 124.64(10) 4_455 1_455 n
Sr6 Sr8 Ga3 57.98(7) 4_455 2_555 n
Sr6 Sr8 Ga4 51.27(7) 4_455 -1_666 n
Sr6 Sr8 Sc2 127.19(11) 4_455 -103_546 n
Sr6 Sr8 Sc3 52.66(9) 4_455 -3_557 n
Sr6 Sr8 Ga6 130.09(10) 4_455 1_555 n
Sr6 Sr8 O13 130.44(23) 4_455 -103_546 n
Sr6 Sr8 O9 86.81(20) 4_455 -103_546 n
Sr6 Sr8 O19 145.63(25) 4_455 -103_546 n
Sr6 Sr8 O14 47.12(25) 4_455 -3_557 n
Sr6 Sr8 O1 35.66(15) 4_455 -3_557 n
Sr6 Sr8 O5 93.02(23) 4_455 -3_557 n
Sr6 Sr8 O3 96.04(25) 4_455 -102_566 n
Sr6 Sr8 O11 57.55(18) 4_455 -103_557 n
Sr7 Sr8 Sr10 87.11(6) -3_335 -1_666 n
Sr7 Sr8 Ga1 122.23(11) -3_557 -102_566 n
Sr7 Sr8 Ga2 54.21(8) -3_557 1_455 n
Sr7 Sr8 Ga3 122.94(12) -3_557 2_555 n
Sr7 Sr8 Ga4 123.42(10) -3_557 -1_666 n
Sr7 Sr8 Sc2 54.36(10) -3_557 -103_546 n
Sr7 Sr8 Sc3 125.45(12) -3_557 -3_557 n
Sr7 Sr8 Ga6 55.05(8) -3_557 1_555 n
Sr7 Sr8 O13 46.18(23) -3_557 -103_546 n
Sr7 Sr8 O9 96.13(20) -3_557 -103_546 n
Sr7 Sr8 O19 39.70(23) -3_557 -103_546 n
Sr7 Sr8 O14 127.58(26) -3_557 -3_557 n
Sr7 Sr8 O1 147.58(19) -3_557 -3_557 n
Sr7 Sr8 O5 85.54(22) -3_557 -3_557 n
Sr7 Sr8 O3 88.93(25) -3_557 -102_566 n
Sr7 Sr8 O11 119.54(20) -3_557 -103_557 n
Sr10 Sr8 Ga1 59.65(8) -1_666 -102_566 n
Sr10 Sr8 Ga2 113.45(9) -1_666 1_455 n
Sr10 Sr8 Ga3 67.30(8) -1_666 2_555 n
Sr10 Sr8 Ga4 130.92(10) -1_666 -1_666 n
Sr10 Sr8 Sc2 56.63(10) -1_666 -103_546 n
Sr10 Sr8 Sc3 126.03(11) -1_666 -3_557 n
Sr10 Sr8 Ga6 53.18(8) -1_666 1_555 n
Sr10 Sr8 O13 96.99(21) -1_666 -103_546 n
Sr10 Sr8 O9 37.94(21) -1_666 -103_546 n
Sr10 Sr8 O19 47.51(24) -1_666 -103_546 n
Sr10 Sr8 O14 145.23(26) -1_666 -3_557 n
Sr10 Sr8 O1 87.45(18) -1_666 -3_557 n
Sr10 Sr8 O5 126.15(22) -1_666 -3_557 n
Sr10 Sr8 O3 50.48(24) -1_666 -102_566 n
Sr10 Sr8 O11 100.41(18) -1_666 -103_557 n
Ga1 Sr8 Ga2 95.01(11) -102_566 1_455 n
Ga1 Sr8 Ga3 88.24(10) -102_566 2_555 n
Ga1 Sr8 Ga4 113.71(11) -102_566 -1_666 n
Ga1 Sr8 Sc2 116.27(13) -102_566 -103_546 n
Ga1 Sr8 Sc3 66.43(10) -102_566 -3_557 n
Ga1 Sr8 Ga6 67.35(9) -102_566 1_555 n
Ga1 Sr8 O13 156.28(24) -102_566 -103_546 n
Ga1 Sr8 O9 84.93(23) -102_566 -103_546 n
Ga1 Sr8 O19 92.59(26) -102_566 -103_546 n
Ga1 Sr8 O14 96.88(29) -102_566 -3_557 n
Ga1 Sr8 O1 32.41(16) -102_566 -3_557 n
Ga1 Sr8 O5 80.36(23) -102_566 -3_557 n
Ga1 Sr8 O3 33.31(24) -102_566 -102_566 n
Ga1 Sr8 O11 112.49(19) -102_566 -103_557 n
Ga2 Sr8 Ga3 176.57(13) 1_455 2_555 n
Ga2 Sr8 Ga4 115.60(11) 1_455 -1_666 n
Ga2 Sr8 Sc2 108.17(13) 1_455 -103_546 n
Ga2 Sr8 Sc3 72.06(11) 1_455 -3_557 n
Ga2 Sr8 Ga6 60.29(9) 1_455 1_555 n
Ga2 Sr8 O13 90.76(23) 1_455 -103_546 n
Ga2 Sr8 O9 144.50(21) 1_455 -103_546 n
Ga2 Sr8 O19 78.24(24) 1_455 -103_546 n
Ga2 Sr8 O14 92.42(29) 1_455 -3_557 n
Ga2 Sr8 O1 99.58(19) 1_455 -3_557 n
Ga2 Sr8 O5 31.64(22) 1_455 -3_557 n
Ga2 Sr8 O3 74.33(25) 1_455 -102_566 n
Ga2 Sr8 O11 144.23(20) 1_455 -103_557 n
Ga3 Sr8 Ga4 63.83(9) 2_555 -1_666 n
Ga3 Sr8 Sc2 69.27(11) 2_555 -103_546 n
Ga3 Sr8 Sc3 110.39(12) 2_555 -3_557 n
Ga3 Sr8 Ga6 120.29(12) 2_555 1_555 n
Ga3 Sr8 O13 85.82(23) 2_555 -103_546 n
Ga3 Sr8 O9 34.62(20) 2_555 -103_546 n
Ga3 Sr8 O19 100.54(25) 2_555 -103_546 n
Ga3 Sr8 O14 88.29(29) 2_555 -3_557 n
Ga3 Sr8 O1 83.76(18) 2_555 -3_557 n
Ga3 Sr8 O5 150.77(24) 2_555 -3_557 n
Ga3 Sr8 O3 108.06(25) 2_555 -102_566 n
Ga3 Sr8 O11 34.06(17) 2_555 -103_557 n
Ga4 Sr8 Sc2 107.79(13) -1_666 -103_546 n
Ga4 Sr8 Sc3 69.79(9) -1_666 -3_557 n
Ga4 Sr8 Ga6 175.88(13) -1_666 1_555 n
Ga4 Sr8 O13 84.01(23) -1_666 -103_546 n
Ga4 Sr8 O9 96.44(22) -1_666 -103_546 n
Ga4 Sr8 O19 147.72(26) -1_666 -103_546 n
Ga4 Sr8 O14 31.52(31) -1_666 -3_557 n
Ga4 Sr8 O1 83.15(17) -1_666 -3_557 n
Ga4 Sr8 O5 96.29(21) -1_666 -3_557 n
Ga4 Sr8 O3 146.51(27) -1_666 -102_566 n
Ga4 Sr8 O11 32.85(18) -1_666 -103_557 n
Sc2 Sr8 Sc3 177.15(15) -103_546 -3_557 n
Sc2 Sr8 Ga6 74.63(11) -103_546 1_555 n
Sc2 Sr8 O13 40.47(21) -103_546 -103_546 n
Sc2 Sr8 O9 43.58(21) -103_546 -103_546 n
Sc2 Sr8 O19 40.83(24) -103_546 -103_546 n
Sc2 Sr8 O14 138.26(34) -103_546 -3_557 n
Sc2 Sr8 O1 140.92(22) -103_546 -3_557 n
Sc2 Sr8 O5 139.78(24) -103_546 -3_557 n
Sc2 Sr8 O3 97.94(26) -103_546 -102_566 n
Sc2 Sr8 O11 80.51(19) -103_546 -103_557 n
Sc3 Sr8 Ga6 107.70(12) -3_557 1_555 n
Sc3 Sr8 O13 136.95(23) -3_557 -103_546 n
Sc3 Sr8 O9 137.43(22) -3_557 -103_546 n
Sc3 Sr8 O19 141.28(26) -3_557 -103_546 n
Sc3 Sr8 O14 39.11(30) -3_557 -3_557 n
Sc3 Sr8 O1 41.07(19) -3_557 -3_557 n
Sc3 Sr8 O5 40.42(23) -3_557 -3_557 n
Sc3 Sr8 O3 84.87(26) -3_557 -102_566 n
Sc3 Sr8 O11 97.66(20) -3_557 -103_557 n
Ga6 Sr8 O13 96.14(23) 1_555 -103_546 n
Ga6 Sr8 O9 87.60(21) 1_555 -103_546 n
Ga6 Sr8 O19 34.14(23) 1_555 -103_546 n
Ga6 Sr8 O14 145.32(33) 1_555 -3_557 n
Ga6 Sr8 O1 97.05(17) 1_555 -3_557 n
Ga6 Sr8 O5 79.89(21) 1_555 -3_557 n
Ga6 Sr8 O3 34.16(25) 1_555 -102_566 n
Ga6 Sr8 O11 151.01(20) 1_555 -103_557 n
O13 Sr8 O9 77.18(27) -103_546 -103_546 n
O13 Sr8 O19 66.08(33) -103_546 -103_546 n
O13 Sr8 O14 105.9(4) -103_546 -3_557 n
O13 Sr8 O1 166.10(28) -103_546 -3_557 n
O13 Sr8 O5 114.62(31) -103_546 -3_557 n
O13 Sr8 O3 129.05(33) -103_546 -102_566 n
O13 Sr8 O11 73.39(28) -103_546 -103_557 n
O9 Sr8 O19 66.32(29) -103_546 -103_546 n
O9 Sr8 O14 122.91(35) -103_546 -3_557 n
O9 Sr8 O1 99.00(28) -103_546 -3_557 n
O9 Sr8 O5 163.50(31) -103_546 -3_557 n
O9 Sr8 O3 87.51(31) -103_546 -102_566 n
O9 Sr8 O11 63.92(26) -103_546 -103_557 n
O19 Sr8 O14 167.3(4) -103_546 -3_557 n
O19 Sr8 O1 124.99(29) -103_546 -3_557 n
O19 Sr8 O5 106.75(32) -103_546 -3_557 n
O19 Sr8 O3 63.3(4) -103_546 -102_566 n
O19 Sr8 O11 120.80(30) -103_546 -103_557 n
O14 Sr8 O1 64.72(33) -3_557 -3_557 n
O14 Sr8 O5 66.7(4) -3_557 -3_557 n
O14 Sr8 O3 122.8(4) -3_557 -102_566 n
O14 Sr8 O11 62.97(34) -3_557 -103_557 n
O1 Sr8 O5 72.19(27) -3_557 -3_557 n
O1 Sr8 O3 63.40(28) -3_557 -102_566 n
O1 Sr8 O11 92.88(23) -3_557 -103_557 n
O5 Sr8 O3 76.09(33) -3_557 -102_566 n
O5 Sr8 O11 129.09(27) -3_557 -103_557 n
O3 Sr8 O11 140.23(30) -102_566 -103_557 n
Sr1 Sr9 Sr3 94.03(10) -4_556 102_333 n
Sr1 Sr9 Sr3 89.55(7) -4_556 -102_455 n
Sr1 Sr9 Sr4 174.39(11) -4_767 -102_666 n
Sr1 Sr9 Sr10 88.06(9) -4_445 -104_434 n
Sr1 Sr9 Ga1 128.89(12) -4_667 -1_666 n
Sr1 Sr9 Sc1 60.58(8) -4_667 -1_666 n
Sr1 Sr9 Ga5 53.80(8) -4_667 -1_566 n
Sr1 Sr9 Sr12 90.55(7) -4_667 -103_546 n
Sr1 Sr9 Sc4 57.81(9) -4_667 101_445 n
Sr1 Sr9 Sc4 56.79(9) -4_667 -104_656 n
Sr1 Sr9 Ga6 125.14(10) -4_667 4_454 n
Sr1 Sr9 O15 135.64(33) -4_667 -103_556 n
Sr1 Sr9 O16 56.61(21) -4_667 -1_566 n
Sr1 Sr9 O17 50.09(22) -4_667 -1_566 n
Sr1 Sr9 O2 135.52(21) -4_667 -103_546 n
Sr1 Sr9 O3 137.76(25) -4_667 -1_666 n
Sr1 Sr9 O20 95.75(23) -4_667 2_555 n
Sr1 Sr9 O25 47.38(25) -4_667 -4_667 n
Sr1 Sr9 O21 54.27(18) -4_667 -4_667 n
Sr3 Sr9 Sr3 85.36(9) 102_333 -102_455 n
Sr3 Sr9 Sr4 80.48(8) 102_544 -102_666 n
Sr3 Sr9 Sr10 176.91(10) 102_222 -104_434 n
Sr3 Sr9 Ga1 119.59(11) 102_444 -1_666 n
Sr3 Sr9 Sc1 51.67(9) 102_444 -1_666 n
Sr3 Sr9 Ga5 56.29(9) 102_444 -1_566 n
Sr3 Sr9 Sr12 86.77(7) 102_444 -103_546 n
Sr3 Sr9 Sc4 127.64(12) 102_444 101_445 n
Sr3 Sr9 Sc4 125.44(12) 102_444 -104_656 n
Sr3 Sr9 Ga6 125.11(10) 102_444 4_454 n
Sr3 Sr9 O15 48.26(32) 102_444 -103_556 n
Sr3 Sr9 O16 37.44(20) 102_444 -1_566 n
Sr3 Sr9 O17 87.78(29) 102_444 -1_566 n
Sr3 Sr9 O2 86.30(22) 102_444 -103_546 n
Sr3 Sr9 O3 128.20(24) 102_444 -1_666 n
Sr3 Sr9 O20 124.97(24) 102_444 2_555 n
Sr3 Sr9 O25 141.40(26) 102_444 -4_667 n
Sr3 Sr9 O21 87.65(21) 102_444 -4_667 n
Sr3 Sr9 Sr4 88.84(8) -102_666 -102_666 n
Sr3 Sr9 Sr10 92.39(9) -102_344 -104_434 n
Sr3 Sr9 Ga1 127.48(10) -102_566 -1_666 n
Sr3 Sr9 Sc1 120.88(10) -102_566 -1_666 n
Sr3 Sr9 Ga5 53.60(9) -102_566 -1_566 n
Sr3 Sr9 Sr12 172.11(9) -102_566 -103_546 n
Sr3 Sr9 Sc4 131.45(12) -102_566 101_445 n
Sr3 Sr9 Sc4 53.52(10) -102_566 -104_656 n
Sr3 Sr9 Ga6 61.33(8) -102_566 4_454 n
Sr3 Sr9 O15 68.14(29) -102_566 -103_556 n
Sr3 Sr9 O16 84.53(21) -102_566 -1_566 n
Sr3 Sr9 O17 39.49(23) -102_566 -1_566 n
Sr3 Sr9 O2 134.63(21) -102_566 -103_546 n
Sr3 Sr9 O3 92.65(23) -102_566 -1_666 n
Sr3 Sr9 O20 40.87(23) -102_566 2_555 n
Sr3 Sr9 O25 92.67(25) -102_566 -4_667 n
Sr3 Sr9 O21 142.52(20) -102_566 -4_667 n
Sr4 Sr9 Sr10 97.38(8) -102_344 -104_434 n
Sr4 Sr9 Ga1 55.82(8) -102_566 -1_666 n
Sr4 Sr9 Sc1 115.96(10) -102_566 -1_666 n
Sr4 Sr9 Ga5 121.30(11) -102_566 -1_566 n
Sr4 Sr9 Sr12 90.31(7) -102_566 -103_546 n
Sr4 Sr9 Sc4 126.71(11) -102_566 101_445 n
Sr4 Sr9 Sc4 125.74(11) -102_566 -104_656 n
Sr4 Sr9 Ga6 58.35(7) -102_566 4_454 n
Sr4 Sr9 O15 38.99(32) -102_566 -103_556 n
Sr4 Sr9 O16 117.86(22) -102_566 -1_566 n
Sr4 Sr9 O17 127.95(24) -102_566 -1_566 n
Sr4 Sr9 O2 45.80(19) -102_566 -103_546 n
Sr4 Sr9 O3 47.72(23) -102_566 -1_666 n
Sr4 Sr9 O20 86.53(22) -102_566 2_555 n
Sr4 Sr9 O25 138.08(26) -102_566 -4_667 n
Sr4 Sr9 O21 126.14(20) -102_566 -4_667 n
Sr10 Sr9 Ga1 60.34(9) -104_656 -1_666 n
Sr10 Sr9 Sc1 131.42(11) -104_656 -1_666 n
Sr10 Sr9 Ga5 123.76(11) -104_656 -1_566 n
Sr10 Sr9 Sr12 95.50(7) -104_656 -103_546 n
Sr10 Sr9 Sc4 55.44(9) -104_656 101_445 n
Sr10 Sr9 Sc4 54.14(10) -104_656 -104_656 n
Sr10 Sr9 Ga6 51.82(7) -104_656 4_454 n
Sr10 Sr9 O15 128.86(34) -104_656 -103_556 n
Sr10 Sr9 O16 144.49(22) -104_656 -1_566 n
Sr10 Sr9 O17 91.83(29) -104_656 -1_566 n
Sr10 Sr9 O2 93.81(23) -104_656 -103_546 n
Sr10 Sr9 O3 49.70(24) -104_656 -1_666 n
Sr10 Sr9 O20 52.44(23) -104_656 2_555 n
Sr10 Sr9 O25 40.71(25) -104_656 -4_667 n
Sr10 Sr9 O21 95.43(21) -104_656 -4_667 n
Ga1 Sr9 Sc1 109.92(12) -1_666 -1_666 n
Ga1 Sr9 Ga5 175.86(14) -1_666 -1_566 n
Ga1 Sr9 Sr12 57.56(8) -1_666 -103_546 n
Ga1 Sr9 Sc4 71.08(11) -1_666 101_445 n
Ga1 Sr9 Sc4 114.12(13) -1_666 -104_656 n
Ga1 Sr9 Ga6 66.86(9) -1_666 4_454 n
Ga1 Sr9 O15 93.92(33) -1_666 -103_556 n
Ga1 Sr9 O16 143.94(22) -1_666 -1_566 n
Ga1 Sr9 O17 151.17(30) -1_666 -1_566 n
Ga1 Sr9 O2 33.55(22) -1_666 -103_546 n
Ga1 Sr9 O3 35.01(23) -1_666 -1_666 n
Ga1 Sr9 O20 94.40(23) -1_666 2_555 n
Ga1 Sr9 O25 91.89(24) -1_666 -4_667 n
Ga1 Sr9 O21 87.57(21) -1_666 -4_667 n
Sc1 Sr9 Ga5 68.14(9) -1_666 -1_566 n
Sc1 Sr9 Sr12 52.86(8) -1_666 -103_546 n
Sc1 Sr9 Sc4 76.09(10) -1_666 101_445 n
Sc1 Sr9 Sc4 116.86(12) -1_666 -104_656 n
Sc1 Sr9 Ga6 174.29(12) -1_666 4_454 n
Sc1 Sr9 O15 97.73(33) -1_666 -103_556 n
Sc1 Sr9 O16 36.39(20) -1_666 -1_566 n
Sc1 Sr9 O17 93.80(26) -1_666 -1_566 n
Sc1 Sr9 O2 86.55(22) -1_666 -103_546 n
Sc1 Sr9 O3 144.40(25) -1_666 -1_666 n
Sc1 Sr9 O20 153.28(25) -1_666 2_555 n
Sc1 Sr9 O25 98.92(27) -1_666 -4_667 n
Sc1 Sr9 O21 36.54(21) -1_666 -4_667 n
Ga5 Sr9 Sr12 120.88(10) -1_566 -103_546 n
Ga5 Sr9 Sc4 111.44(13) -1_566 101_445 n
Ga5 Sr9 Sc4 69.88(10) -1_566 -104_656 n
Ga5 Sr9 Ga6 114.73(12) -1_566 4_454 n
Ga5 Sr9 O15 82.83(32) -1_566 -103_556 n
Ga5 Sr9 O16 33.22(19) -1_566 -1_566 n
Ga5 Sr9 O17 32.62(28) -1_566 -1_566 n
Ga5 Sr9 O2 142.40(24) -1_566 -103_546 n
Ga5 Sr9 O3 146.24(25) -1_566 -1_666 n
Ga5 Sr9 O20 88.26(24) -1_566 2_555 n
Ga5 Sr9 O25 92.04(25) -1_566 -4_667 n
Ga5 Sr9 O21 92.49(20) -1_566 -4_667 n
Sr12 Sr9 Sc4 54.34(9) -103_546 101_445 n
Sr12 Sr9 Sc4 132.17(11) -103_546 -104_656 n
Sr12 Sr9 Ga6 124.37(9) -103_546 4_454 n
Sr12 Sr9 O15 106.66(30) -103_546 -103_556 n
Sr12 Sr9 O16 88.94(20) -103_546 -1_566 n
Sr12 Sr9 O17 139.70(24) -103_546 -1_566 n
Sr12 Sr9 O2 45.00(19) -103_546 -103_546 n
Sr12 Sr9 O3 92.57(23) -103_546 -1_666 n
Sr12 Sr9 O20 146.87(24) -103_546 2_555 n
Sr12 Sr9 O25 93.20(25) -103_546 -4_667 n
Sr12 Sr9 O21 36.36(18) -103_546 -4_667 n
Sc4 Sr9 Sc4 77.99(13) 101_445 -104_656 n
Sc4 Sr9 Ga6 106.57(12) 101_445 4_454 n
Sc4 Sr9 O15 160.00(31) 101_445 -103_556 n
Sc4 Sr9 O16 101.58(23) 101_445 -1_566 n
Sc4 Sr9 O17 100.37(25) 101_445 -1_566 n
Sc4 Sr9 O2 87.32(22) 101_445 -103_546 n
Sc4 Sr9 O3 90.98(24) 101_445 -1_666 n
Sc4 Sr9 O20 102.74(26) 101_445 2_555 n
Sc4 Sr9 O25 38.88(24) 101_445 -4_667 n
Sc4 Sr9 O21 40.05(21) 101_445 -4_667 n
Sc4 Sr9 Ga6 68.82(10) -104_656 4_454 n
Sc4 Sr9 O15 121.15(30) -104_656 -103_556 n
Sc4 Sr9 O16 97.88(21) -104_656 -1_566 n
Sc4 Sr9 O17 37.69(28) -104_656 -1_566 n
Sc4 Sr9 O2 147.64(24) -104_656 -103_546 n
Sc4 Sr9 O3 91.80(26) -104_656 -1_666 n
Sc4 Sr9 O20 39.21(23) -104_656 2_555 n
Sc4 Sr9 O25 39.15(23) -104_656 -4_667 n
Sc4 Sr9 O21 103.83(21) -104_656 -4_667 n
Ga6 Sr9 O15 78.06(33) 4_454 -103_556 n
Ga6 Sr9 O16 145.04(23) 4_454 -1_566 n
Ga6 Sr9 O17 90.69(27) 4_454 -1_566 n
Ga6 Sr9 O2 88.51(21) 4_454 -103_546 n
Ga6 Sr9 O3 31.94(23) 4_454 -1_666 n
Ga6 Sr9 O20 31.82(21) 4_454 2_555 n
Ga6 Sr9 O25 86.05(27) 4_454 -4_667 n
Ga6 Sr9 O21 145.10(23) 4_454 -4_667 n
O15 Sr9 O16 82.6(4) -103_556 -1_566 n
O15 Sr9 O17 99.0(4) -103_556 -1_566 n
O15 Sr9 O2 73.2(4) -103_556 -103_546 n
O15 Sr9 O3 83.2(4) -103_556 -1_666 n
O15 Sr9 O20 91.3(4) -103_556 2_555 n
O15 Sr9 O25 159.3(4) -103_556 -4_667 n
O15 Sr9 O21 129.2(4) -103_556 -4_667 n
O16 Sr9 O17 63.86(34) -1_566 -1_566 n
O16 Sr9 O2 113.37(28) -1_566 -103_546 n
O16 Sr9 O3 165.47(30) -1_566 -1_666 n
O16 Sr9 O20 121.48(30) -1_566 2_555 n
O16 Sr9 O25 103.97(32) -1_566 -4_667 n
O16 Sr9 O21 68.19(28) -1_566 -4_667 n
O17 Sr9 O2 172.16(34) -1_566 -103_546 n
O17 Sr9 O3 121.36(34) -1_566 -1_666 n
O17 Sr9 O20 59.85(35) -1_566 2_555 n
O17 Sr9 O25 67.73(34) -1_566 -4_667 n
O17 Sr9 O21 103.54(28) -1_566 -4_667 n
O2 Sr9 O3 59.44(30) -103_546 -1_666 n
O2 Sr9 O20 120.16(30) -103_546 2_555 n
O2 Sr9 O25 119.97(32) -103_546 -4_667 n
O2 Sr9 O21 81.36(27) -103_546 -4_667 n
O3 Sr9 O20 61.53(30) -1_666 2_555 n
O3 Sr9 O25 90.4(4) -1_666 -4_667 n
O3 Sr9 O21 119.95(31) -1_666 -4_667 n
O20 Sr9 O25 68.48(35) 2_555 -4_667 n
O20 Sr9 O21 139.31(31) 2_555 -4_667 n
O25 Sr9 O21 70.84(31) -4_667 -4_667 n
Sr1 Sr10 Sr3 91.00(7) -2_555 -104_545 n
Sr1 Sr10 Sr4 96.15(8) -2_766 104_553 n
Sr1 Sr10 Sr8 172.36(9) -2_455 -1_666 n
Sr1 Sr10 Sr9 86.07(9) -2_555 -2_555 n
Sr1 Sr10 Sc1 61.07(8) -2_666 -101_665 n
Sr1 Sr10 Sc2 135.52(11) -2_666 103_564 n
Sr1 Sr10 Ga5 54.47(8) -2_666 -3_656 n
Sr1 Sr10 Sr12 96.91(7) -2_666 -3_656 n
Sr1 Sr10 Sc4 57.41(9) -2_666 1_555 n
Sr1 Sr10 Sc4 56.20(9) -2_666 -102_565 n
Sr1 Sr10 Ga6 127.46(10) -2_666 -1_666 n
Sr1 Sr10 O23 98.45(21) -2_666 103_564 n
Sr1 Sr10 O9 142.16(24) -2_666 103_564 n
Sr1 Sr10 O19 140.49(23) -2_666 103_564 n
Sr1 Sr10 O17 49.94(22) -2_666 -3_656 n
Sr1 Sr10 O18 47.09(19) -2_666 -3_656 n
Sr1 Sr10 O4 94.98(24) -2_666 4_454 n
Sr1 Sr10 O25 43.65(26) -2_666 101_554 n
Sr1 Sr10 O21 53.62(16) -2_666 -104_666 n
Sr3 Sr10 Sr4 83.15(7) -104_756 104_553 n
Sr3 Sr10 Sr8 83.38(7) -104_445 -1_666 n
Sr3 Sr10 Sr9 90.00(8) -104_545 -2_555 n
Sr3 Sr10 Sc1 125.65(10) -104_656 -101_665 n
Sr3 Sr10 Sc2 114.17(10) -104_656 103_564 n
Sr3 Sr10 Ga5 55.01(9) -104_656 -3_656 n
Sr3 Sr10 Sr12 171.66(9) -104_656 -3_656 n
Sr3 Sr10 Sc4 129.37(11) -104_656 1_555 n
Sr3 Sr10 Sc4 53.85(9) -104_656 -102_565 n
Sr3 Sr10 Ga6 120.25(10) -104_656 -1_666 n
Sr3 Sr10 O23 126.40(21) -104_656 103_564 n
Sr3 Sr10 O9 73.53(22) -104_656 103_564 n
Sr3 Sr10 O19 128.30(23) -104_656 103_564 n
Sr3 Sr10 O17 41.08(23) -104_656 -3_656 n
Sr3 Sr10 O18 88.96(20) -104_656 -3_656 n
Sr3 Sr10 O4 38.96(24) -104_656 4_454 n
Sr3 Sr10 O25 90.85(26) -104_656 101_554 n
Sr3 Sr10 O21 144.30(18) -104_656 -104_666 n
Sr4 Sr10 Sr8 88.33(8) 104_242 -1_666 n
Sr4 Sr10 Sr9 172.82(10) 104_342 -2_555 n
Sr4 Sr10 Sc1 57.81(9) 104_453 -101_665 n
Sr4 Sr10 Sc2 54.61(9) 104_453 103_564 n
Sr4 Sr10 Ga5 55.51(8) 104_453 -3_656 n
Sr4 Sr10 Sr12 93.34(8) 104_453 -3_656 n
Sr4 Sr10 Sc4 133.54(12) 104_453 1_555 n
Sr4 Sr10 Sc4 123.85(11) 104_453 -102_565 n
Sr4 Sr10 Ga6 126.30(10) 104_453 -1_666 n
Sr4 Sr10 O23 43.52(20) 104_453 103_564 n
Sr4 Sr10 O9 48.69(22) 104_453 103_564 n
Sr4 Sr10 O19 92.95(23) 104_453 103_564 n
Sr4 Sr10 O17 87.67(28) 104_453 -3_656 n
Sr4 Sr10 O18 49.22(20) 104_453 -3_656 n
Sr4 Sr10 O4 121.07(24) 104_453 4_454 n
Sr4 Sr10 O25 139.40(29) 104_453 101_554 n
Sr4 Sr10 O21 94.91(19) 104_453 -104_666 n
Sr8 Sr10 Sr9 88.76(7) -1_666 -2_555 n
Sr8 Sr10 Sc1 126.51(10) -1_666 -101_665 n
Sr8 Sr10 Sc2 52.01(9) -1_666 103_564 n
Sr8 Sr10 Ga5 124.72(11) -1_666 -3_656 n
Sr8 Sr10 Sr12 88.97(7) -1_666 -3_656 n
Sr8 Sr10 Sc4 122.99(10) -1_666 1_555 n
Sr8 Sr10 Sc4 116.17(10) -1_666 -102_565 n
Sr8 Sr10 Ga6 52.66(8) -1_666 -1_666 n
Sr8 Sr10 O23 89.06(22) -1_666 103_564 n
Sr8 Sr10 O9 40.56(23) -1_666 103_564 n
Sr8 Sr10 O19 44.93(21) -1_666 103_564 n
Sr8 Sr10 O17 124.38(23) -1_666 -3_656 n
Sr8 Sr10 O18 137.52(21) -1_666 -3_656 n
Sr8 Sr10 O4 77.40(23) -1_666 4_454 n
Sr8 Sr10 O25 130.95(27) -1_666 101_554 n
Sr8 Sr10 O21 132.30(18) -1_666 -104_666 n
Sr9 Sr10 Sc1 128.78(11) -2_666 -101_665 n
Sr9 Sr10 Sc2 127.40(11) -2_666 103_564 n
Sr9 Sr10 Ga5 121.69(10) -2_666 -3_656 n
Sr9 Sr10 Sr12 93.17(8) -2_666 -3_656 n
Sr9 Sr10 Sc4 53.14(10) -2_666 1_555 n
Sr9 Sr10 Sc4 52.22(9) -2_666 -102_565 n
Sr9 Sr10 Ga6 55.89(8) -2_666 -1_666 n
Sr9 Sr10 O23 142.97(22) -2_666 103_564 n
Sr9 Sr10 O9 127.11(24) -2_666 103_564 n
Sr9 Sr10 O19 89.61(22) -2_666 103_564 n
Sr9 Sr10 O17 88.56(28) -2_666 -3_656 n
Sr9 Sr10 O18 133.11(21) -2_666 -3_656 n
Sr9 Sr10 O4 51.83(23) -2_666 4_454 n
Sr9 Sr10 O25 42.42(26) -2_666 101_554 n
Sr9 Sr10 O21 91.90(19) -2_666 -104_666 n
Sc1 Sr10 Sc2 74.53(10) -101_665 103_564 n
Sc1 Sr10 Ga5 71.32(10) -101_665 -3_656 n
Sc1 Sr10 Sr12 57.19(9) -101_665 -3_656 n
Sc1 Sr10 Sc4 75.73(10) -101_665 1_555 n
Sc1 Sr10 Sc4 117.08(12) -101_665 -102_565 n
Sc1 Sr10 Ga6 113.43(11) -101_665 -1_666 n
Sc1 Sr10 O23 37.57(21) -101_665 103_564 n
Sc1 Sr10 O9 99.97(23) -101_665 103_564 n
Sc1 Sr10 O19 92.83(22) -101_665 103_564 n
Sc1 Sr10 O17 96.61(25) -101_665 -3_656 n
Sc1 Sr10 O18 37.32(19) -101_665 -3_656 n
Sc1 Sr10 O4 154.19(25) -101_665 4_454 n
Sc1 Sr10 O25 96.00(25) -101_665 101_554 n
Sc1 Sr10 O21 37.28(19) -101_665 -104_666 n
Sc2 Sr10 Ga5 110.10(12) 103_564 -3_656 n
Sc2 Sr10 Sr12 57.99(9) 103_564 -3_656 n
Sc2 Sr10 Sc4 115.89(12) 103_564 1_555 n
Sc2 Sr10 Sc4 166.35(12) 103_564 -102_565 n
Sc2 Sr10 Ga6 71.76(10) 103_564 -1_666 n
Sc2 Sr10 O23 37.07(21) 103_564 103_564 n
Sc2 Sr10 O9 40.73(22) 103_564 103_564 n
Sc2 Sr10 O19 38.39(23) 103_564 103_564 n
Sc2 Sr10 O17 140.43(28) 103_564 -3_656 n
Sc2 Sr10 O18 95.11(21) 103_564 -3_656 n
Sc2 Sr10 O4 127.95(25) 103_564 4_454 n
Sc2 Sr10 O25 154.34(28) 103_564 101_554 n
Sc2 Sr10 O21 92.52(18) 103_564 -104_666 n
Ga5 Sr10 Sr12 128.51(11) -3_656 -3_656 n
Ga5 Sr10 Sc4 111.85(13) -3_656 1_555 n
Ga5 Sr10 Sc4 69.69(9) -3_656 -102_565 n
Ga5 Sr10 Ga6 175.24(13) -3_656 -1_666 n
Ga5 Sr10 O23 89.17(22) -3_656 103_564 n
Ga5 Sr10 O9 89.37(23) -3_656 103_564 n
Ga5 Sr10 O19 148.46(24) -3_656 103_564 n
Ga5 Sr10 O17 33.71(27) -3_656 -3_656 n
Ga5 Sr10 O18 34.08(19) -3_656 -3_656 n
Ga5 Sr10 O4 87.22(25) -3_656 4_454 n
Ga5 Sr10 O25 88.42(30) -3_656 101_554 n
Ga5 Sr10 O21 94.70(18) -3_656 -104_666 n
Sr12 Sr10 Sc4 58.06(9) -3_656 1_555 n
Sr12 Sr10 Sc4 133.48(11) -3_656 -102_565 n
Sr12 Sr10 Ga6 56.24(7) -3_656 -1_666 n
Sr12 Sr10 O23 49.83(20) -3_656 103_564 n
Sr12 Sr10 O9 98.47(22) -3_656 103_564 n
Sr12 Sr10 O19 44.10(21) -3_656 103_564 n
Sr12 Sr10 O17 146.64(24) -3_656 -3_656 n
Sr12 Sr10 O18 94.48(20) -3_656 -3_656 n
Sr12 Sr10 O4 141.99(25) -3_656 4_454 n
Sr12 Sr10 O25 96.69(26) -3_656 101_554 n
Sr12 Sr10 O21 43.35(16) -3_656 -104_666 n
Sc4 Sr10 Sc4 75.53(12) 1_555 -102_565 n
Sc4 Sr10 Ga6 70.40(10) 1_555 -1_666 n
Sc4 Sr10 O23 98.78(22) 1_555 103_564 n
Sc4 Sr10 O9 154.86(24) 1_555 103_564 n
Sc4 Sr10 O19 89.17(23) 1_555 103_564 n
Sc4 Sr10 O17 98.21(25) 1_555 -3_656 n
Sc4 Sr10 O18 93.76(21) 1_555 -3_656 n
Sc4 Sr10 O4 100.31(25) 1_555 4_454 n
Sc4 Sr10 O25 38.63(25) 1_555 101_554 n
Sc4 Sr10 O21 38.79(18) 1_555 -104_666 n
Sc4 Sr10 Ga6 107.41(12) -102_565 -1_666 n
Sc4 Sr10 O23 153.29(23) -102_565 103_564 n
Sc4 Sr10 O9 126.47(23) -102_565 103_564 n
Sc4 Sr10 O19 140.73(24) -102_565 103_564 n
Sc4 Sr10 O17 36.35(27) -102_565 -3_656 n
Sc4 Sr10 O18 91.39(21) -102_565 -3_656 n
Sc4 Sr10 O4 39.07(24) -102_565 4_454 n
Sc4 Sr10 O25 37.04(26) -102_565 101_554 n
Sc4 Sr10 O21 101.12(19) -102_565 -104_666 n
Ga6 Sr10 O23 94.65(22) -1_666 103_564 n
Ga6 Sr10 O9 89.52(24) -1_666 103_564 n
Ga6 Sr10 O19 33.73(22) -1_666 103_564 n
Ga6 Sr10 O17 142.86(29) -1_666 -3_656 n
Ga6 Sr10 O18 150.68(21) -1_666 -3_656 n
Ga6 Sr10 O4 88.23(24) -1_666 4_454 n
Ga6 Sr10 O25 91.24(29) -1_666 101_554 n
Ga6 Sr10 O21 89.55(18) -1_666 -104_666 n
O23 Sr10 O9 67.04(31) 103_564 103_564 n
O23 Sr10 O19 63.70(31) 103_564 103_564 n
O23 Sr10 O17 122.34(34) 103_564 -3_656 n
O23 Sr10 O18 62.63(27) 103_564 -3_656 n
O23 Sr10 O4 160.54(29) 103_564 4_454 n
O23 Sr10 O25 130.53(29) 103_564 101_554 n
O23 Sr10 O21 63.36(26) 103_564 -104_666 n
O9 Sr10 O19 66.11(29) 103_564 103_564 n
O9 Sr10 O17 106.91(34) 103_564 -3_656 n
O9 Sr10 O18 97.26(31) 103_564 -3_656 n
O9 Sr10 O4 93.79(29) 103_564 4_454 n
O9 Sr10 O25 162.24(31) 103_564 101_554 n
O9 Sr10 O21 130.13(28) 103_564 -104_666 n
O19 Sr10 O17 169.21(31) 103_564 -3_656 n
O19 Sr10 O18 126.06(29) 103_564 -3_656 n
O19 Sr10 O4 112.76(32) 103_564 4_454 n
O19 Sr10 O25 121.0(4) 103_564 101_554 n
O19 Sr10 O21 87.37(26) 103_564 -104_666 n
O17 Sr10 O18 61.59(32) -3_656 -3_656 n
O17 Sr10 O4 58.29(34) -3_656 4_454 n
O17 Sr10 O25 63.2(4) -3_656 101_554 n
O17 Sr10 O21 103.32(27) -3_656 -104_666 n
O18 Sr10 O4 119.52(29) -3_656 4_454 n
O18 Sr10 O25 90.72(34) -3_656 101_554 n
O18 Sr10 O21 64.34(25) -3_656 -104_666 n
O4 Sr10 O25 68.50(32) 4_454 101_554 n
O4 Sr10 O21 136.01(30) 4_454 -104_666 n
O25 Sr10 O21 67.63(27) 101_554 -104_666 n
Sr2 Ga1 Sr4 78.73(9) -103_646 102_644 n
Sr2 Ga1 Sr8 110.11(12) -103_335 -4_556 n
Sr2 Ga1 Sr9 121.07(12) -103_435 -1_666 n
Sr2 Ga1 O1 55.06(24) -103_546 102_544 n
Sr2 Ga1 O2 58.3(4) -103_546 103_564 n
Sr2 Ga1 O3 134.4(4) -103_546 1_555 n
Sr2 Ga1 O4 124.3(4) -103_546 103_564 n
Sr4 Ga1 Sr8 81.63(10) 102_333 -4_556 n
Sr4 Ga1 Sr9 71.66(10) 102_433 -1_666 n
Sr4 Ga1 O1 89.61(29) 102_544 102_544 n
Sr4 Ga1 O2 55.48(32) 102_544 103_564 n
Sr4 Ga1 O3 58.5(4) 102_544 1_555 n
Sr4 Ga1 O4 143.3(4) 102_544 103_564 n
Sr8 Ga1 Sr9 114.25(13) -4_656 -1_666 n
Sr8 Ga1 O1 58.51(25) -4_767 102_544 n
Sr8 Ga1 O2 136.4(4) -4_767 103_564 n
Sr8 Ga1 O3 52.7(4) -4_767 1_555 n
Sr8 Ga1 O4 110.6(4) -4_767 103_564 n
Sr9 Ga1 O1 161.08(32) -1_666 102_544 n
Sr9 Ga1 O2 62.9(4) -1_666 103_564 n
Sr9 Ga1 O3 62.1(4) -1_666 1_555 n
Sr9 Ga1 O4 71.8(4) -1_666 103_564 n
O1 Ga1 O2 108.9(5) 102_544 103_564 n
O1 Ga1 O3 106.1(4) 102_544 1_555 n
O1 Ga1 O4 126.6(5) 102_544 103_564 n
O2 Ga1 O3 102.7(5) 103_564 1_555 n
O2 Ga1 O4 109.0(5) 103_564 103_564 n
O3 Ga1 O4 100.6(5) 1_555 103_564 n
Sr2 Ga2 Sr4 113.82(11) -101_766 -3_757 n
Sr2 Ga2 Sr5 164.91(11) -101_767 -4_868 n
Sr2 Ga2 Sr6 67.33(8) -101_777 -1_666 n
Sr2 Ga2 Sr7 98.20(10) -101_555 -3_546 n
Sr2 Ga2 Sr8 65.17(8) -101_455 1_655 n
Sr2 Ga2 O5 54.33(31) -101_666 -3_657 n
Sr2 Ga2 O6 57.16(26) -101_666 101_545 n
Sr2 Ga2 O7 145.24(34) -101_666 1_655 n
Sr2 Ga2 O8 113.55(32) -101_666 102_545 n
Sr4 Ga2 Sr5 74.55(9) -3_758 -4_868 n
Sr4 Ga2 Sr6 68.01(9) -3_768 -1_666 n
Sr4 Ga2 Sr7 127.22(11) -3_546 -3_546 n
Sr4 Ga2 Sr8 83.35(10) -3_446 1_655 n
Sr4 Ga2 O5 60.70(32) -3_657 -3_657 n
Sr4 Ga2 O6 162.56(29) -3_657 101_545 n
Sr4 Ga2 O7 66.73(32) -3_657 1_655 n
Sr4 Ga2 O8 71.6(4) -3_657 102_545 n
Sr5 Ga2 Sr6 106.89(11) -4_878 -1_666 n
Sr5 Ga2 Sr7 85.10(9) -4_656 -3_546 n
Sr5 Ga2 Sr8 129.58(10) -4_556 1_655 n
Sr5 Ga2 O5 135.22(35) -4_767 -3_657 n
Sr5 Ga2 O6 118.02(28) -4_767 101_545 n
Sr5 Ga2 O7 48.86(31) -4_767 1_655 n
Sr5 Ga2 O8 55.70(32) -4_767 102_545 n
Sr6 Ga2 Sr7 163.57(11) -1_666 -3_546 n
Sr6 Ga2 Sr8 105.63(11) -1_666 1_655 n
Sr6 Ga2 O5 56.25(33) -1_666 -3_657 n
Sr6 Ga2 O6 115.67(32) -1_666 101_545 n
Sr6 Ga2 O7 133.07(34) -1_666 1_655 n
Sr6 Ga2 O8 53.79(33) -1_666 102_545 n
Sr7 Ga2 Sr8 73.19(8) -3_446 1_655 n
Sr7 Ga2 O5 122.4(4) -3_657 -3_657 n
Sr7 Ga2 O6 47.91(30) -3_657 101_545 n
Sr7 Ga2 O7 63.32(32) -3_657 1_655 n
Sr7 Ga2 O8 132.3(4) -3_657 102_545 n
Sr8 Ga2 O5 49.87(33) 1_655 -3_657 n
Sr8 Ga2 O6 79.25(27) 1_655 101_545 n
Sr8 Ga2 O7 80.85(33) 1_655 1_655 n
Sr8 Ga2 O8 152.0(4) 1_655 102_545 n
O5 Ga2 O6 106.1(4) -3_657 101_545 n
O5 Ga2 O7 108.9(5) -3_657 1_655 n
O5 Ga2 O8 105.1(5) -3_657 102_545 n
O6 Ga2 O7 111.2(5) 101_545 1_655 n
O6 Ga2 O8 125.0(5) 101_545 102_545 n
O7 Ga2 O8 99.8(5) 1_655 102_545 n
Sr2 Ga3 Sr4 79.07(10) 104_454 -3_657 n
Sr2 Ga3 Sr8 85.10(10) 104_143 4_454 n
Sr2 Ga3 Sr12 74.97(10) 104_354 -4_767 n
Sr2 Ga3 O9 89.75(32) 104_354 -2_566 n
Sr2 Ga3 O2 59.1(4) 104_354 -4_767 n
Sr2 Ga3 O10 144.0(4) 104_354 -4_767 n
Sr2 Ga3 O11 48.99(30) 104_354 -2_667 n
Sr4 Ga3 Sr8 108.80(11) -3_346 4_454 n
Sr4 Ga3 Sr12 119.73(13) -3_557 -4_767 n
Sr4 Ga3 O9 57.49(30) -3_557 -2_566 n
Sr4 Ga3 O2 55.34(29) -3_557 -4_767 n
Sr4 Ga3 O10 123.1(4) -3_557 -4_767 n
Sr4 Ga3 O11 127.16(33) -3_557 -2_667 n
Sr8 Ga3 Sr12 121.69(12) 4_454 -4_767 n
Sr8 Ga3 O9 53.50(31) 4_454 -2_566 n
Sr8 Ga3 O2 141.8(4) 4_454 -4_767 n
Sr8 Ga3 O10 109.5(4) 4_454 -4_767 n
Sr8 Ga3 O11 63.90(29) 4_454 -2_667 n
Sr12 Ga3 O9 164.61(34) -4_767 -2_566 n
Sr12 Ga3 O2 64.61(31) -4_767 -4_767 n
Sr12 Ga3 O10 69.3(4) -4_767 -4_767 n
Sr12 Ga3 O11 61.72(29) -4_767 -2_667 n
O9 Ga3 O2 109.3(4) -2_566 -4_767 n
O9 Ga3 O10 125.7(5) -2_566 -4_767 n
O9 Ga3 O11 106.7(4) -2_566 -2_667 n
O2 Ga3 O10 107.6(5) -4_767 -4_767 n
O2 Ga3 O11 96.7(4) -4_767 -2_667 n
O10 Ga3 O11 107.0(5) -4_767 -2_667 n
Sr2 Ga4 Sr6 110.56(11) 101_544 -4_877 n
Sr2 Ga4 Sr7 119.16(10) 101_544 -3_545 n
Sr2 Ga4 Sr8 64.96(9) 101_544 -1_666 n
Sr2 Ga4 Sr11 73.55(9) 101_544 -3_656 n
Sr2 Ga4 Sr12 171.14(13) 101_544 101_544 n
Sr2 Ga4 O12 129.6(4) 101_544 -1_665 n
Sr2 Ga4 O13 63.18(31) 101_544 -103_645 n
Sr2 Ga4 O14 46.52(34) 101_544 3_664 n
Sr2 Ga4 O11 116.88(32) 101_544 103_553 n
Sr6 Ga4 Sr7 109.25(10) -4_655 -3_545 n
Sr6 Ga4 Sr8 75.45(10) -4_555 -1_666 n
Sr6 Ga4 Sr11 69.43(8) -4_766 -3_656 n
Sr6 Ga4 Sr12 72.99(9) -4_766 101_544 n
Sr6 Ga4 O12 56.65(31) -4_766 -1_665 n
Sr6 Ga4 O13 155.82(33) -4_766 -103_645 n
Sr6 Ga4 O14 64.90(35) -4_766 3_664 n
Sr6 Ga4 O11 81.29(30) -4_766 103_553 n
Sr7 Ga4 Sr8 170.49(14) -3_445 -1_666 n
Sr7 Ga4 Sr11 79.79(10) -3_656 -3_656 n
Sr7 Ga4 Sr12 65.55(8) -3_656 101_544 n
Sr7 Ga4 O12 53.21(31) -3_656 -1_665 n
Sr7 Ga4 O13 61.54(31) -3_656 -103_645 n
Sr7 Ga4 O14 144.61(34) -3_656 3_664 n
Sr7 Ga4 O11 113.04(31) -3_656 103_553 n
Sr8 Ga4 Sr11 109.72(13) -1_666 -3_656 n
Sr8 Ga4 Sr12 109.20(11) -1_666 101_544 n
Sr8 Ga4 O12 132.09(33) -1_666 -1_665 n
Sr8 Ga4 O13 117.43(33) -1_666 -103_645 n
Sr8 Ga4 O14 44.74(31) -1_666 3_664 n
Sr8 Ga4 O11 58.80(29) -1_666 103_553 n
Sr11 Ga4 Sr12 115.22(11) -3_656 101_544 n
Sr11 Ga4 O12 56.1(4) -3_656 -1_665 n
Sr11 Ga4 O13 86.58(30) -3_656 -103_645 n
Sr11 Ga4 O14 65.33(32) -3_656 3_664 n
Sr11 Ga4 O11 150.65(32) -3_656 103_553 n
Sr12 Ga4 O12 59.3(4) 101_544 -1_665 n
Sr12 Ga4 O13 117.00(32) 101_544 -103_645 n
Sr12 Ga4 O14 134.5(4) 101_544 3_664 n
Sr12 Ga4 O11 54.94(29) 101_544 103_553 n
O12 Ga4 O13 107.6(5) -1_665 -103_645 n
O12 Ga4 O14 106.8(5) -1_665 3_664 n
O12 Ga4 O11 109.2(4) -1_665 103_553 n
O13 Ga4 O14 108.5(5) -103_645 3_664 n
O13 Ga4 O11 122.8(4) -103_645 103_553 n
O14 Ga4 O11 100.8(4) 3_664 103_553 n
Sr1 Sc1 Sr3 111.88(11) 4_554 -102_555 n
Sr1 Sc1 Sr4 104.71(9) 4_554 -4_867 n
Sr1 Sc1 Sr5 68.81(8) 4_554 -1_666 n
Sr1 Sc1 Sr6 170.38(12) 4_554 -2_777 n
Sr1 Sc1 Sr9 65.45(8) 4_554 -1_666 n
Sr1 Sc1 Sr10 65.68(7) 4_554 -101_443 n
Sr1 Sc1 Sr12 105.82(11) 4_554 103_564 n
Sr1 Sc1 O23 121.74(32) 4_554 -3_656 n
Sr1 Sc1 O16 62.43(30) 4_554 1_655 n
Sr1 Sc1 O18 49.22(27) 4_554 103_564 n
Sr1 Sc1 O10 135.79(34) 4_554 103_564 n
Sr1 Sc1 O8 124.14(29) 4_554 3_665 n
Sr1 Sc1 O21 58.31(22) 4_554 4_554 n
Sr3 Sc1 Sr4 114.89(12) -102_766 -4_867 n
Sr3 Sc1 Sr5 74.43(10) -102_767 -1_666 n
Sr3 Sc1 Sr6 76.32(10) -102_777 -2_777 n
Sr3 Sc1 Sr9 74.81(10) -102_555 -1_666 n
Sr3 Sc1 Sr10 177.36(14) -102_444 -101_443 n
Sr3 Sc1 Sr12 113.62(11) -102_666 103_564 n
Sr3 Sc1 O23 126.15(33) -102_666 -3_656 n
Sr3 Sc1 O16 49.46(30) -102_666 1_655 n
Sr3 Sc1 O18 124.89(30) -102_666 103_564 n
Sr3 Sc1 O10 53.09(30) -102_666 103_564 n
Sr3 Sc1 O8 52.06(27) -102_666 3_665 n
Sr3 Sc1 O21 121.38(26) -102_666 4_554 n
Sr4 Sc1 Sr5 71.34(8) -4_868 -1_666 n
Sr4 Sc1 Sr6 66.45(9) -4_878 -2_777 n
Sr4 Sc1 Sr9 168.90(13) -4_656 -1_666 n
Sr4 Sc1 Sr10 67.19(9) -4_545 -101_443 n
Sr4 Sc1 Sr12 105.06(11) -4_767 103_564 n
Sr4 Sc1 O23 48.30(28) -4_767 -3_656 n
Sr4 Sc1 O16 126.76(32) -4_767 1_655 n
Sr4 Sc1 O18 55.89(27) -4_767 103_564 n
Sr4 Sc1 O10 119.38(33) -4_767 103_564 n
Sr4 Sc1 O8 62.87(27) -4_767 3_665 n
Sr4 Sc1 O21 123.56(26) -4_767 4_554 n
Sr5 Sc1 Sr6 110.12(13) -1_666 -2_777 n
Sr5 Sc1 Sr9 107.89(11) -1_666 -1_666 n
Sr5 Sc1 Sr10 105.16(10) -1_666 -101_443 n
Sr5 Sc1 Sr12 171.86(12) -1_666 103_564 n
Sr5 Sc1 O23 119.63(31) -1_666 -3_656 n
Sr5 Sc1 O16 55.65(28) -1_666 1_655 n
Sr5 Sc1 O18 50.62(25) -1_666 103_564 n
Sr5 Sc1 O10 126.58(33) -1_666 103_564 n
Sr5 Sc1 O8 55.46(27) -1_666 3_665 n
Sr5 Sc1 O21 127.02(25) -1_666 4_554 n
Sr6 Sc1 Sr9 122.94(12) -2_555 -1_666 n
Sr6 Sc1 Sr10 106.20(12) -2_444 -101_443 n
Sr6 Sc1 Sr12 74.09(10) -2_666 103_564 n
Sr6 Sc1 O23 49.82(31) -2_666 -3_656 n
Sr6 Sc1 O16 125.46(33) -2_666 1_655 n
Sr6 Sc1 O18 122.29(30) -2_666 103_564 n
Sr6 Sc1 O10 52.94(31) -2_666 103_564 n
Sr6 Sc1 O8 56.33(28) -2_666 3_665 n
Sr6 Sc1 O21 122.53(26) -2_666 4_554 n
Sr9 Sc1 Sr10 102.96(12) -1_666 -101_443 n
Sr9 Sc1 Sr12 74.17(10) -1_666 103_564 n
Sr9 Sc1 O23 131.31(32) -1_666 -3_656 n
Sr9 Sc1 O16 54.62(30) -1_666 1_655 n
Sr9 Sc1 O18 114.65(30) -1_666 103_564 n
Sr9 Sc1 O10 70.36(32) -1_666 103_564 n
Sr9 Sc1 O8 126.35(30) -1_666 3_665 n
Sr9 Sc1 O21 47.60(24) -1_666 4_554 n
Sr10 Sc1 Sr12 66.74(9) -101_665 103_564 n
Sr10 Sc1 O23 56.38(31) -101_665 -3_656 n
Sr10 Sc1 O16 128.11(32) -101_665 1_655 n
Sr10 Sc1 O18 54.56(26) -101_665 103_564 n
Sr10 Sc1 O10 127.73(32) -101_665 103_564 n
Sr10 Sc1 O8 129.93(29) -101_665 3_665 n
Sr10 Sc1 O21 56.70(23) -101_665 4_554 n
Sr12 Sc1 O23 57.29(29) 103_564 -3_656 n
Sr12 Sc1 O16 128.13(33) 103_564 1_655 n
Sr12 Sc1 O18 121.25(29) 103_564 103_564 n
Sr12 Sc1 O10 61.55(30) 103_564 103_564 n
Sr12 Sc1 O8 129.99(30) 103_564 3_665 n
Sr12 Sc1 O21 48.45(23) 103_564 4_554 n
O23 Sc1 O16 173.2(5) -3_656 1_655 n
O23 Sc1 O18 89.5(4) -3_656 103_564 n
O23 Sc1 O10 88.5(4) -3_656 103_564 n
O23 Sc1 O8 91.2(5) -3_656 3_665 n
O23 Sc1 O21 92.3(4) -3_656 4_554 n
O16 Sc1 O18 90.1(4) 1_655 103_564 n
O16 Sc1 O10 91.3(4) 1_655 103_564 n
O16 Sc1 O8 82.1(4) 1_655 3_665 n
O16 Sc1 O21 94.5(4) 1_655 4_554 n
O18 Sc1 O10 174.5(5) 103_564 103_564 n
O18 Sc1 O8 92.9(4) 103_564 3_665 n
O18 Sc1 O21 92.98(35) 103_564 4_554 n
O10 Sc1 O8 82.0(4) 103_564 3_665 n
O10 Sc1 O21 92.2(4) 103_564 4_554 n
O8 Sc1 O21 173.18(34) 3_665 4_554 n
Sr2 Sr11 Sr2 178.27(13) -1_666 -103_445 n
Sr2 Sr11 Sr6 88.28(5) -1_666 2_555 n
Sr2 Sr11 Sr6 91.83(5) -1_666 104_555 n
Sr2 Sr11 Sr7 90.86(7) -1_666 1_555 n
Sr2 Sr11 Ga4 125.82(10) -1_666 -3_556 n
Sr2 Sr11 Ga4 55.50(7) -1_666 -101_655 n
Sr2 Sr11 Sr11 89.14(7) -1_666 -2_666 n
Sr2 Sr11 Sc2 55.87(8) -1_666 3_565 n
Sr2 Sr11 Sc2 125.45(10) -1_666 101_545 n
Sr2 Sr11 Sc3 51.66(7) -1_666 4_454 n
Sr2 Sr11 Sc3 125.13(10) -1_666 -1_666 n
Sr2 Sr11 Sc3 127.18(9) -1_666 102_544 n
Sr2 Sr11 Sc3 53.72(8) -1_666 -103_546 n
Sr2 Sr11 O22 38.39(15) -1_666 3_565 n
Sr2 Sr11 O22 141.76(15) -1_666 101_545 n
Sr2 Sr11 O12 90.52(21) -1_666 3_565 n
Sr2 Sr11 O12 90.84(21) -1_666 101_545 n
Sr2 Sr11 O14 140.68(21) -1_666 -1_666 n
Sr2 Sr11 O14 39.53(21) -1_666 -103_546 n
Sr2 Sr11 O24 89.19(20) -1_666 4_454 n
Sr2 Sr11 O24 134.57(22) -1_666 -1_666 n
Sr2 Sr11 O24 89.75(20) -1_666 102_544 n
Sr2 Sr11 O24 43.70(18) -1_666 -103_546 n
Sr2 Sr11 Sr6 91.83(5) -103_657 2_555 n
Sr2 Sr11 Sr6 88.28(5) -103_657 104_555 n
Sr2 Sr11 Sr7 90.86(7) -103_435 1_555 n
Sr2 Sr11 Ga4 55.50(7) -103_546 -3_556 n
Sr2 Sr11 Ga4 125.82(10) -103_546 -101_655 n
Sr2 Sr11 Sr11 89.14(7) -103_546 -2_666 n
Sr2 Sr11 Sc2 125.45(10) -103_546 3_565 n
Sr2 Sr11 Sc2 55.87(8) -103_546 101_545 n
Sr2 Sr11 Sc3 127.18(9) -103_546 4_454 n
Sr2 Sr11 Sc3 53.72(8) -103_546 -1_666 n
Sr2 Sr11 Sc3 51.66(7) -103_546 102_544 n
Sr2 Sr11 Sc3 125.13(10) -103_546 -103_546 n
Sr2 Sr11 O22 141.76(15) -103_546 3_565 n
Sr2 Sr11 O22 38.39(15) -103_546 101_545 n
Sr2 Sr11 O12 90.84(21) -103_546 3_565 n
Sr2 Sr11 O12 90.52(21) -103_546 101_545 n
Sr2 Sr11 O14 39.53(21) -103_546 -1_666 n
Sr2 Sr11 O14 140.68(21) -103_546 -103_546 n
Sr2 Sr11 O24 89.75(20) -103_546 4_454 n
Sr2 Sr11 O24 43.70(18) -103_546 -1_666 n
Sr2 Sr11 O24 89.19(20) -103_546 102_544 n
Sr2 Sr11 O24 134.57(22) -103_546 -103_546 n
Sr6 Sr11 Sr6 172.46(13) 2_555 104_555 n
Sr6 Sr11 Sr7 86.23(7) 2_555 1_555 n
Sr6 Sr11 Ga4 56.48(7) 2_555 -3_556 n
Sr6 Sr11 Ga4 118.06(9) 2_555 -101_655 n
Sr6 Sr11 Sr11 93.77(7) 2_555 -2_666 n
Sr6 Sr11 Sc2 54.02(8) 2_555 3_565 n
Sr6 Sr11 Sc2 120.34(10) 2_555 101_545 n
Sr6 Sr11 Sc3 55.24(8) 2_555 4_454 n
Sr6 Sr11 Sc3 56.41(7) 2_555 -1_666 n
Sr6 Sr11 Sc3 129.77(9) 2_555 102_544 n
Sr6 Sr11 Sc3 128.60(10) 2_555 -103_546 n
Sr6 Sr11 O22 49.92(15) 2_555 3_565 n
Sr6 Sr11 O22 129.58(15) 2_555 101_545 n
Sr6 Sr11 O12 47.93(21) 2_555 3_565 n
Sr6 Sr11 O12 124.53(23) 2_555 101_545 n
Sr6 Sr11 O14 52.43(21) 2_555 -1_666 n
Sr6 Sr11 O14 126.83(21) 2_555 -103_546 n
Sr6 Sr11 O24 41.54(21) 2_555 4_454 n
Sr6 Sr11 O24 93.66(18) 2_555 -1_666 n
Sr6 Sr11 O24 146.00(24) 2_555 102_544 n
Sr6 Sr11 O24 91.63(19) 2_555 -103_546 n
Sr6 Sr11 Sr7 86.23(7) 104_333 1_555 n
Sr6 Sr11 Ga4 118.06(9) 104_444 -3_556 n
Sr6 Sr11 Ga4 56.48(7) 104_444 -101_655 n
Sr6 Sr11 Sr11 93.77(7) 104_444 -2_666 n
Sr6 Sr11 Sc2 120.34(10) 104_444 3_565 n
Sr6 Sr11 Sc2 54.02(8) 104_444 101_545 n
Sr6 Sr11 Sc3 129.77(9) 104_444 4_454 n
Sr6 Sr11 Sc3 128.60(10) 104_444 -1_666 n
Sr6 Sr11 Sc3 55.24(8) 104_444 102_544 n
Sr6 Sr11 Sc3 56.41(7) 104_444 -103_546 n
Sr6 Sr11 O22 129.58(15) 104_444 3_565 n
Sr6 Sr11 O22 49.92(15) 104_444 101_545 n
Sr6 Sr11 O12 124.53(23) 104_444 3_565 n
Sr6 Sr11 O12 47.93(21) 104_444 101_545 n
Sr6 Sr11 O14 126.83(21) 104_444 -1_666 n
Sr6 Sr11 O14 52.43(21) 104_444 -103_546 n
Sr6 Sr11 O24 146.00(24) 104_444 4_454 n
Sr6 Sr11 O24 91.63(19) 104_444 -1_666 n
Sr6 Sr11 O24 41.54(21) 104_444 102_544 n
Sr6 Sr11 O24 93.66(18) 104_444 -103_546 n
Sr7 Sr11 Ga4 51.54(8) 1_555 -3_556 n
Sr7 Sr11 Ga4 51.54(8) 1_555 -101_655 n
Sr7 Sr11 Sr11 180.0 1_555 -2_666 n
Sr7 Sr11 Sc2 51.15(8) 1_555 3_565 n
Sr7 Sr11 Sc2 51.15(8) 1_555 101_545 n
Sr7 Sr11 Sc3 121.93(8) 1_555 4_454 n
Sr7 Sr11 Sc3 122.54(9) 1_555 -1_666 n
Sr7 Sr11 Sc3 121.93(8) 1_555 102_544 n
Sr7 Sr11 Sc3 122.55(9) 1_555 -103_546 n
Sr7 Sr11 O22 87.07(21) 1_555 3_565 n
Sr7 Sr11 O22 87.07(21) 1_555 101_545 n
Sr7 Sr11 O12 38.32(21) 1_555 3_565 n
Sr7 Sr11 O12 38.32(21) 1_555 101_545 n
Sr7 Sr11 O14 85.56(27) 1_555 -1_666 n
Sr7 Sr11 O14 85.56(27) 1_555 -103_546 n
Sr7 Sr11 O24 127.75(21) 1_555 4_454 n
Sr7 Sr11 O24 134.56(19) 1_555 -1_666 n
Sr7 Sr11 O24 127.75(21) 1_555 102_544 n
Sr7 Sr11 O24 134.56(19) 1_555 -103_546 n
Ga4 Sr11 Ga4 103.08(17) -3_556 -101_655 n
Ga4 Sr11 Sr11 128.46(8) -3_556 -2_666 n
Ga4 Sr11 Sc2 69.96(10) -3_556 3_565 n
Ga4 Sr11 Sc2 64.05(10) -3_556 101_545 n
Ga4 Sr11 Sc3 111.71(9) -3_556 4_454 n
Ga4 Sr11 Sc3 71.08(8) -3_556 -1_666 n
Ga4 Sr11 Sc3 106.74(9) -3_556 102_544 n
Ga4 Sr11 Sc3 173.43(14) -3_556 -103_546 n
Ga4 Sr11 O22 95.30(19) -3_556 3_565 n
Ga4 Sr11 O22 81.03(18) -3_556 101_545 n
Ga4 Sr11 O12 35.38(20) -3_556 3_565 n
Ga4 Sr11 O12 80.75(23) -3_556 101_545 n
Ga4 Sr11 O14 34.16(25) -3_556 -1_666 n
Ga4 Sr11 O14 136.98(30) -3_556 -103_546 n
Ga4 Sr11 O24 87.94(20) -3_556 4_454 n
Ga4 Sr11 O24 91.36(19) -3_556 -1_666 n
Ga4 Sr11 O24 142.89(21) -3_556 102_544 n
Ga4 Sr11 O24 148.11(19) -3_556 -103_546 n
Ga4 Sr11 Sr11 128.46(8) -101_655 -2_666 n
Ga4 Sr11 Sc2 64.05(10) -101_655 3_565 n
Ga4 Sr11 Sc2 69.96(10) -101_655 101_545 n
Ga4 Sr11 Sc3 106.74(9) -101_655 4_454 n
Ga4 Sr11 Sc3 173.43(14) -101_655 -1_666 n
Ga4 Sr11 Sc3 111.71(9) -101_655 102_544 n
Ga4 Sr11 Sc3 71.08(8) -101_655 -103_546 n
Ga4 Sr11 O22 81.03(18) -101_655 3_565 n
Ga4 Sr11 O22 95.30(19) -101_655 101_545 n
Ga4 Sr11 O12 80.75(23) -101_655 3_565 n
Ga4 Sr11 O12 35.38(20) -101_655 101_545 n
Ga4 Sr11 O14 136.98(30) -101_655 -1_666 n
Ga4 Sr11 O14 34.16(25) -101_655 -103_546 n
Ga4 Sr11 O24 142.89(21) -101_655 4_454 n
Ga4 Sr11 O24 148.11(19) -101_655 -1_666 n
Ga4 Sr11 O24 87.94(20) -101_655 102_544 n
Ga4 Sr11 O24 91.36(19) -101_655 -103_546 n
Sr11 Sr11 Sc2 128.85(8) -2_666 3_565 n
Sr11 Sr11 Sc2 128.85(8) -2_666 101_545 n
Sr11 Sr11 Sc3 58.07(8) -2_666 4_454 n
Sr11 Sr11 Sc3 57.46(9) -2_666 -1_666 n
Sr11 Sr11 Sc3 58.07(8) -2_666 102_544 n
Sr11 Sr11 Sc3 57.45(9) -2_666 -103_546 n
Sr11 Sr11 O22 92.93(21) -2_666 3_565 n
Sr11 Sr11 O22 92.93(21) -2_666 101_545 n
Sr11 Sr11 O12 141.68(21) -2_666 3_565 n
Sr11 Sr11 O12 141.68(21) -2_666 101_545 n
Sr11 Sr11 O14 94.44(27) -2_666 -1_666 n
Sr11 Sr11 O14 94.44(27) -2_666 -103_546 n
Sr11 Sr11 O24 52.25(21) -2_666 4_454 n
Sr11 Sr11 O24 45.44(19) -2_666 -1_666 n
Sr11 Sr11 O24 52.25(21) -2_666 102_544 n
Sr11 Sr11 O24 45.44(19) -2_666 -103_546 n
Sc2 Sr11 Sc2 102.31(16) 3_565 101_545 n
Sc2 Sr11 Sc3 70.79(8) 3_565 4_454 n
Sc2 Sr11 Sc3 110.37(11) 3_565 -1_666 n
Sc2 Sr11 Sc3 173.05(14) 3_565 102_544 n
Sc2 Sr11 Sc3 109.07(11) 3_565 -103_546 n
Sc2 Sr11 O22 36.17(20) 3_565 3_565 n
Sc2 Sr11 O22 138.00(24) 3_565 101_545 n
Sc2 Sr11 O12 34.68(21) 3_565 3_565 n
Sc2 Sr11 O12 80.68(22) 3_565 101_545 n
Sc2 Sr11 O14 93.34(24) 3_565 -1_666 n
Sc2 Sr11 O14 81.06(24) 3_565 -103_546 n
Sc2 Sr11 O24 87.83(22) 3_565 4_454 n
Sc2 Sr11 O24 147.61(20) 3_565 -1_666 n
Sc2 Sr11 O24 143.69(21) 3_565 102_544 n
Sc2 Sr11 O24 92.06(20) 3_565 -103_546 n
Sc2 Sr11 Sc3 173.05(14) 101_545 4_454 n
Sc2 Sr11 Sc3 109.07(11) 101_545 -1_666 n
Sc2 Sr11 Sc3 70.79(8) 101_545 102_544 n
Sc2 Sr11 Sc3 110.37(11) 101_545 -103_546 n
Sc2 Sr11 O22 138.00(24) 101_545 3_565 n
Sc2 Sr11 O22 36.17(20) 101_545 101_545 n
Sc2 Sr11 O12 80.68(22) 101_545 3_565 n
Sc2 Sr11 O12 34.68(21) 101_545 101_545 n
Sc2 Sr11 O14 81.06(24) 101_545 -1_666 n
Sc2 Sr11 O14 93.34(24) 101_545 -103_546 n
Sc2 Sr11 O24 143.69(21) 101_545 4_454 n
Sc2 Sr11 O24 92.06(20) 101_545 -1_666 n
Sc2 Sr11 O24 87.83(22) 101_545 102_544 n
Sc2 Sr11 O24 147.61(20) 101_545 -103_546 n
Sc3 Sr11 Sc3 73.47(6) 4_454 -1_666 n
Sc3 Sr11 Sc3 116.13(16) 4_454 102_544 n
Sc3 Sr11 Sc3 73.47(6) 4_454 -103_546 n
Sc3 Sr11 O22 35.27(20) 4_454 3_565 n
Sc3 Sr11 O22 150.52(24) 4_454 101_545 n
Sc3 Sr11 O12 92.81(21) 4_454 3_565 n
Sc3 Sr11 O12 141.35(21) 4_454 101_545 n
Sc3 Sr11 O14 98.27(23) 4_454 -1_666 n
Sc3 Sr11 O14 86.45(23) 4_454 -103_546 n
Sc3 Sr11 O24 37.69(20) 4_454 4_454 n
Sc3 Sr11 O24 93.59(21) 4_454 -1_666 n
Sc3 Sr11 O24 98.26(23) 4_454 102_544 n
Sc3 Sr11 O24 36.40(18) 4_454 -103_546 n
Sc3 Sr11 Sc3 73.47(6) -1_666 102_544 n
Sc3 Sr11 Sc3 114.91(17) -1_666 -103_546 n
Sc3 Sr11 O22 96.30(18) -1_666 3_565 n
Sc3 Sr11 O22 86.86(18) -1_666 101_545 n
Sc3 Sr11 O12 92.67(22) -1_666 3_565 n
Sc3 Sr11 O12 142.90(22) -1_666 101_545 n
Sc3 Sr11 O14 37.58(26) -1_666 -1_666 n
Sc3 Sr11 O14 151.15(29) -1_666 -103_546 n
Sc3 Sr11 O24 36.15(21) -1_666 4_454 n
Sc3 Sr11 O24 37.25(18) -1_666 -1_666 n
Sc3 Sr11 O24 98.56(21) -1_666 102_544 n
Sc3 Sr11 O24 92.35(22) -1_666 -103_546 n
Sc3 Sr11 Sc3 73.47(6) 102_544 -103_546 n
Sc3 Sr11 O22 150.52(24) 102_544 3_565 n
Sc3 Sr11 O22 35.27(20) 102_544 101_545 n
Sc3 Sr11 O12 141.35(21) 102_544 3_565 n
Sc3 Sr11 O12 92.81(21) 102_544 101_545 n
Sc3 Sr11 O14 86.45(23) 102_544 -1_666 n
Sc3 Sr11 O14 98.27(23) 102_544 -103_546 n
Sc3 Sr11 O24 98.26(23) 102_544 4_454 n
Sc3 Sr11 O24 36.40(18) 102_544 -1_666 n
Sc3 Sr11 O24 37.69(20) 102_544 102_544 n
Sc3 Sr11 O24 93.59(21) 102_544 -103_546 n
Sc3 Sr11 O22 86.86(18) -103_546 3_565 n
Sc3 Sr11 O22 96.30(18) -103_546 101_545 n
Sc3 Sr11 O12 142.90(22) -103_546 3_565 n
Sc3 Sr11 O12 92.67(22) -103_546 101_545 n
Sc3 Sr11 O14 151.15(29) -103_546 -1_666 n
Sc3 Sr11 O14 37.58(26) -103_546 -103_546 n
Sc3 Sr11 O24 98.56(21) -103_546 4_454 n
Sc3 Sr11 O24 92.35(22) -103_546 -1_666 n
Sc3 Sr11 O24 36.15(21) -103_546 102_544 n
Sc3 Sr11 O24 37.25(18) -103_546 -103_546 n
O22 Sr11 O22 174.1(4) 3_565 101_545 n
O22 Sr11 O12 64.83(28) 3_565 3_565 n
O22 Sr11 O12 110.19(28) 3_565 101_545 n
O22 Sr11 O14 102.30(26) 3_565 -1_666 n
O22 Sr11 O14 77.24(26) 3_565 -103_546 n
O22 Sr11 O24 62.55(27) 3_565 4_454 n
O22 Sr11 O24 126.31(27) 3_565 -1_666 n
O22 Sr11 O24 121.57(28) 3_565 102_544 n
O22 Sr11 O24 58.64(25) 3_565 -103_546 n
O22 Sr11 O12 110.19(28) 101_545 3_565 n
O22 Sr11 O12 64.83(28) 101_545 101_545 n
O22 Sr11 O14 77.24(26) 101_545 -1_666 n
O22 Sr11 O14 102.30(26) 101_545 -103_546 n
O22 Sr11 O24 121.57(28) 101_545 4_454 n
O22 Sr11 O24 58.64(25) 101_545 -1_666 n
O22 Sr11 O24 62.55(27) 101_545 102_544 n
O22 Sr11 O24 126.31(27) 101_545 -103_546 n
O12 Sr11 O12 76.6(4) 3_565 101_545 n
O12 Sr11 O14 63.30(31) 3_565 -1_666 n
O12 Sr11 O14 109.13(33) 3_565 -103_546 n
O12 Sr11 O24 89.43(29) 3_565 4_454 n
O12 Sr11 O24 123.36(28) 3_565 -1_666 n
O12 Sr11 O24 166.07(31) 3_565 102_544 n
O12 Sr11 O24 123.45(28) 3_565 -103_546 n
O12 Sr11 O14 109.13(33) 101_545 -1_666 n
O12 Sr11 O14 63.30(31) 101_545 -103_546 n
O12 Sr11 O24 166.07(31) 101_545 4_454 n
O12 Sr11 O24 123.45(28) 101_545 -1_666 n
O12 Sr11 O24 89.43(29) 101_545 102_544 n
O12 Sr11 O24 123.36(28) 101_545 -103_546 n
O14 Sr11 O14 171.1(5) -1_666 -103_546 n
O14 Sr11 O24 63.44(30) -1_666 4_454 n
O14 Sr11 O24 60.08(31) -1_666 -1_666 n
O14 Sr11 O24 122.82(31) -1_666 102_544 n
O14 Sr11 O24 127.41(32) -1_666 -103_546 n
O14 Sr11 O24 122.82(31) -103_546 4_454 n
O14 Sr11 O24 127.41(32) -103_546 -1_666 n
O14 Sr11 O24 63.44(30) -103_546 102_544 n
O14 Sr11 O24 60.08(31) -103_546 -103_546 n
O24 Sr11 O24 64.56(16) 4_454 -1_666 n
O24 Sr11 O24 104.5(4) 4_454 102_544 n
O24 Sr11 O24 64.56(16) 4_454 -103_546 n
O24 Sr11 O24 64.56(16) -1_666 102_544 n
O24 Sr11 O24 90.9(4) -1_666 -103_546 n
O24 Sr11 O24 64.56(16) 102_544 -103_546 n
Sr2 Sc2 Sr4 75.93(11) -3_656 2_554 n
Sr2 Sc2 Sr6 102.72(13) -3_667 4_454 n
Sr2 Sc2 Sr7 113.98(13) -3_445 3_564 n
Sr2 Sc2 Sr8 80.81(11) -3_345 -103_345 n
Sr2 Sc2 Sr10 122.15(14) -3_334 103_342 n
Sr2 Sc2 Sr11 67.90(9) -3_556 3_564 n
Sr2 Sc2 Sr12 172.85(16) -3_556 -101_565 n
Sr2 Sc2 O22 43.09(22) -3_556 1_555 n
Sr2 Sc2 O23 125.24(33) -3_556 1_555 n
Sr2 Sc2 O12 115.9(4) -3_556 1_555 n
Sr2 Sc2 O13 59.06(28) -3_556 1_555 n
Sr2 Sc2 O9 77.50(28) -3_556 1_555 n
Sr2 Sc2 O19 136.97(33) -3_556 1_555 n
Sr4 Sc2 Sr6 67.24(11) 2_554 4_454 n
Sr4 Sc2 Sr7 170.02(15) 2_554 3_564 n
Sr4 Sc2 Sr8 108.77(14) 2_554 -103_345 n
Sr4 Sc2 Sr10 67.26(11) 2_554 103_342 n
Sr4 Sc2 Sr11 109.89(13) 2_554 3_564 n
Sr4 Sc2 Sr12 105.82(14) 2_554 -101_565 n
Sr4 Sc2 O22 56.84(28) 2_554 1_555 n
Sr4 Sc2 O23 51.19(28) 2_554 1_555 n
Sr4 Sc2 O12 123.65(34) 2_554 1_555 n
Sr4 Sc2 O13 130.20(32) 2_554 1_555 n
Sr4 Sc2 O9 56.99(26) 2_554 1_555 n
Sr4 Sc2 O19 123.7(4) 2_554 1_555 n
Sr6 Sc2 Sr7 107.95(13) 4_454 3_564 n
Sr6 Sc2 Sr8 173.46(17) 4_454 -103_345 n
Sr6 Sc2 Sr10 102.12(13) 4_454 103_342 n
Sr6 Sc2 Sr11 65.37(10) 4_454 3_564 n
Sr6 Sc2 Sr12 72.09(11) 4_454 -101_565 n
Sr6 Sc2 O22 59.88(24) 4_454 1_555 n
Sr6 Sc2 O23 48.48(30) 4_454 1_555 n
Sr6 Sc2 O12 56.43(30) 4_454 1_555 n
Sr6 Sc2 O13 138.87(32) 4_454 1_555 n
Sr6 Sc2 O9 122.51(30) 4_454 1_555 n
Sr6 Sc2 O19 119.98(33) 4_454 1_555 n
Sr7 Sc2 Sr8 75.14(11) 3_564 -103_345 n
Sr7 Sc2 Sr10 106.42(14) 3_564 103_342 n
Sr7 Sc2 Sr11 74.35(11) 3_564 3_564 n
Sr7 Sc2 Sr12 64.20(9) 3_564 -101_565 n
Sr7 Sc2 O22 129.31(32) 3_564 1_555 n
Sr7 Sc2 O23 118.92(32) 3_564 1_555 n
Sr7 Sc2 O12 52.08(30) 3_564 1_555 n
Sr7 Sc2 O13 59.33(27) 3_564 1_555 n
Sr7 Sc2 O9 124.61(29) 3_564 1_555 n
Sr7 Sc2 O19 50.10(31) 3_564 1_555 n
Sr8 Sc2 Sr10 71.36(11) -103_334 103_342 n
Sr8 Sc2 Sr11 121.17(14) -103_556 3_564 n
Sr8 Sc2 Sr12 104.86(13) -103_556 -101_565 n
Sr8 Sc2 O22 122.93(28) -103_556 1_555 n
Sr8 Sc2 O23 124.99(33) -103_556 1_555 n
Sr8 Sc2 O12 127.17(34) -103_556 1_555 n
Sr8 Sc2 O13 47.68(28) -103_556 1_555 n
Sr8 Sc2 O9 52.50(25) -103_556 1_555 n
Sr8 Sc2 O19 57.28(30) -103_556 1_555 n
Sr10 Sc2 Sr11 166.46(15) 103_564 3_564 n
Sr10 Sc2 Sr12 64.43(9) 103_564 -101_565 n
Sr10 Sc2 O22 124.03(31) 103_564 1_555 n
Sr10 Sc2 O23 53.65(30) 103_564 1_555 n
Sr10 Sc2 O12 121.48(34) 103_564 1_555 n
Sr10 Sc2 O13 118.88(32) 103_564 1_555 n
Sr10 Sc2 O9 45.24(25) 103_564 1_555 n
Sr10 Sc2 O19 56.54(32) 103_564 1_555 n
Sr11 Sc2 Sr12 105.14(12) 3_564 -101_565 n
Sr11 Sc2 O22 55.52(28) 3_564 1_555 n
Sr11 Sc2 O23 113.73(32) 3_564 1_555 n
Sr11 Sc2 O12 48.01(32) 3_564 1_555 n
Sr11 Sc2 O13 73.50(28) 3_564 1_555 n
Sr11 Sc2 O9 145.31(31) 3_564 1_555 n
Sr11 Sc2 O19 123.88(34) 3_564 1_555 n
Sr12 Sc2 O22 131.97(28) -101_565 1_555 n
Sr12 Sc2 O23 55.15(29) -101_565 1_555 n
Sr12 Sc2 O12 57.27(31) -101_565 1_555 n
Sr12 Sc2 O13 121.56(32) -101_565 1_555 n
Sr12 Sc2 O9 109.35(29) -101_565 1_555 n
Sr12 Sc2 O19 47.89(30) -101_565 1_555 n
O22 Sc2 O23 90.2(4) 1_555 1_555 n
O22 Sc2 O12 93.2(4) 1_555 1_555 n
O22 Sc2 O13 96.3(4) 1_555 1_555 n
O22 Sc2 O9 97.0(4) 1_555 1_555 n
O22 Sc2 O19 179.397(5) 1_555 1_555 n
O23 Sc2 O12 87.4(4) 1_555 1_555 n
O23 Sc2 O13 172.3(4) 1_555 1_555 n
O23 Sc2 O9 84.0(4) 1_555 1_555 n
O23 Sc2 O19 90.0(4) 1_555 1_555 n
O12 Sc2 O13 96.2(4) 1_555 1_555 n
O12 Sc2 O9 166.6(5) 1_555 1_555 n
O12 Sc2 O19 86.2(4) 1_555 1_555 n
O13 Sc2 O9 91.3(4) 1_555 1_555 n
O13 Sc2 O19 83.4(4) 1_555 1_555 n
O9 Sc2 O19 83.6(4) 1_555 1_555 n
Sr2 Sc3 Sr2 179.07(15) 103_463 -102_465 n
Sr2 Sc3 Sr4 104.71(12) 103_664 1_555 n
Sr2 Sc3 Sr6 69.08(10) 103_675 3_565 n
Sr2 Sc3 Sr6 110.71(13) 103_675 -2_777 n
Sr2 Sc3 Sr8 66.91(10) 103_353 -3_446 n
Sr2 Sc3 Sr11 104.74(11) 103_564 2_555 n
Sr2 Sc3 Sr11 72.50(9) 103_564 -1_666 n
Sr2 Sc3 O22 129.91(29) 103_564 4_455 n
Sr2 Sc3 O14 48.79(31) 103_564 1_555 n
Sr2 Sc3 O24 54.76(26) 103_564 1_555 n
Sr2 Sc3 O24 121.95(30) 103_564 -4_767 n
Sr2 Sc3 O1 124.20(24) 103_564 1_555 n
Sr2 Sc3 O5 55.99(26) 103_564 1_555 n
Sr2 Sc3 Sr4 75.66(9) -102_666 1_555 n
Sr2 Sc3 Sr6 110.44(13) -102_677 3_565 n
Sr2 Sc3 Sr6 69.65(10) -102_677 -2_777 n
Sr2 Sc3 Sr8 114.02(12) -102_355 -3_446 n
Sr2 Sc3 Sr11 74.33(10) -102_566 2_555 n
Sr2 Sc3 Sr11 106.99(12) -102_566 -1_666 n
Sr2 Sc3 O22 49.70(25) -102_566 4_455 n
Sr2 Sc3 O14 131.70(33) -102_566 1_555 n
Sr2 Sc3 O24 124.32(30) -102_566 1_555 n
Sr2 Sc3 O24 57.61(29) -102_566 -4_767 n
Sr2 Sc3 O1 56.69(21) -102_566 1_555 n
Sr2 Sc3 O5 124.52(29) -102_566 1_555 n
Sr4 Sc3 Sr6 63.72(9) 1_555 3_565 n
Sr4 Sc3 Sr6 122.51(12) 1_555 -2_777 n
Sr4 Sc3 Sr8 77.87(10) 1_555 -3_446 n
Sr4 Sc3 Sr11 107.62(12) 1_555 2_555 n
Sr4 Sc3 Sr11 169.76(14) 1_555 -1_666 n
Sr4 Sc3 O22 49.27(30) 1_555 4_455 n
Sr4 Sc3 O14 125.13(31) 1_555 1_555 n
Sr4 Sc3 O24 112.46(31) 1_555 1_555 n
Sr4 Sc3 O24 133.07(31) 1_555 -4_767 n
Sr4 Sc3 O1 76.11(23) 1_555 1_555 n
Sr4 Sc3 O5 49.74(27) 1_555 1_555 n
Sr6 Sc3 Sr6 172.79(15) 3_565 -2_777 n
Sr6 Sc3 Sr8 109.48(14) 3_565 -3_446 n
Sr6 Sc3 Sr11 68.27(9) 3_565 2_555 n
Sr6 Sc3 Sr11 106.39(11) 3_565 -1_666 n
Sr6 Sc3 O22 61.01(25) 3_565 4_455 n
Sr6 Sc3 O14 117.85(33) 3_565 1_555 n
Sr6 Sc3 O24 48.74(28) 3_565 1_555 n
Sr6 Sc3 O24 126.59(33) 3_565 -4_767 n
Sr6 Sc3 O1 139.82(26) 3_565 1_555 n
Sr6 Sc3 O5 57.62(28) 3_565 1_555 n
Sr6 Sc3 Sr8 76.42(11) -2_455 -3_446 n
Sr6 Sc3 Sr11 105.27(12) -2_666 2_555 n
Sr6 Sc3 Sr11 67.18(9) -2_666 -1_666 n
Sr6 Sc3 O22 119.34(28) -2_666 4_455 n
Sr6 Sc3 O14 62.58(31) -2_666 1_555 n
Sr6 Sc3 O24 124.87(31) -2_666 1_555 n
Sr6 Sc3 O24 46.96(28) -2_666 -4_767 n
Sr6 Sc3 O1 46.62(21) -2_666 1_555 n
Sr6 Sc3 O5 128.67(32) -2_666 1_555 n
Sr8 Sc3 Sr11 171.25(13) -3_657 2_555 n
Sr8 Sc3 Sr11 109.21(14) -3_657 -1_666 n
Sr8 Sc3 O22 125.92(34) -3_657 4_455 n
Sr8 Sc3 O14 48.68(29) -3_657 1_555 n
Sr8 Sc3 O24 121.60(29) -3_657 1_555 n
Sr8 Sc3 O24 123.05(32) -3_657 -4_767 n
Sr8 Sc3 O1 58.69(21) -3_657 1_555 n
Sr8 Sc3 O5 52.38(29) -3_657 1_555 n
Sr11 Sc3 Sr11 64.48(12) 2_555 -1_666 n
Sr11 Sc3 O22 61.07(32) 2_555 4_455 n
Sr11 Sc3 O14 124.15(31) 2_555 1_555 n
Sr11 Sc3 O24 50.28(27) 2_555 1_555 n
Sr11 Sc3 O24 58.35(29) 2_555 -4_767 n
Sr11 Sc3 O1 128.71(25) 2_555 1_555 n
Sr11 Sc3 O5 125.87(31) 2_555 1_555 n
Sr11 Sc3 O22 124.75(35) -1_666 4_455 n
Sr11 Sc3 O14 60.76(29) -1_666 1_555 n
Sr11 Sc3 O24 57.70(28) -1_666 1_555 n
Sr11 Sc3 O24 49.68(27) -1_666 -4_767 n
Sr11 Sc3 O1 113.76(25) -1_666 1_555 n
Sr11 Sc3 O5 128.48(29) -1_666 1_555 n
O22 Sc3 O14 174.4(4) 4_455 1_555 n
O22 Sc3 O24 92.5(4) 4_455 1_555 n
O22 Sc3 O24 92.5(4) 4_455 -4_767 n
O22 Sc3 O1 93.54(34) 4_455 1_555 n
O22 Sc3 O5 91.9(4) 4_455 1_555 n
O14 Sc3 O24 90.2(4) 1_555 1_555 n
O14 Sc3 O24 92.3(4) 1_555 -4_767 n
O14 Sc3 O1 84.3(4) 1_555 1_555 n
O14 Sc3 O5 83.2(4) 1_555 1_555 n
O24 Sc3 O24 92.2(5) 1_555 -4_767 n
O24 Sc3 O1 171.4(4) 1_555 1_555 n
O24 Sc3 O5 89.6(4) 1_555 1_555 n
O24 Sc3 O1 81.5(4) -4_767 1_555 n
O24 Sc3 O5 175.2(5) -4_767 1_555 n
O1 Sc3 O5 96.2(4) 1_555 1_555 n
Sr1 Ga5 Sr3 112.06(13) 4_454 102_333 n
Sr1 Ga5 Sr4 117.61(12) 4_454 -102_666 n
Sr1 Ga5 Sr5 75.44(10) 4_454 -1_566 n
Sr1 Ga5 Sr9 70.07(8) 4_454 -1_566 n
Sr1 Ga5 Sr10 70.97(9) 4_454 -3_334 n
Sr1 Ga5 O15 160.1(4) 4_454 -103_556 n
Sr1 Ga5 O16 72.97(34) 4_454 1_555 n
Sr1 Ga5 O17 63.0(4) 4_454 1_555 n
Sr1 Ga5 O18 58.33(29) 4_454 1_555 n
Sr3 Ga5 Sr4 99.64(10) 102_544 -102_666 n
Sr3 Ga5 Sr5 172.38(15) 102_545 -1_566 n
Sr3 Ga5 Sr9 73.11(10) 102_333 -1_566 n
Sr3 Ga5 Sr10 72.44(11) 102_222 -3_334 n
Sr3 Ga5 O15 64.2(4) 102_444 -103_556 n
Sr3 Ga5 O16 123.25(34) 102_444 1_555 n
Sr3 Ga5 O17 49.22(35) 102_444 1_555 n
Sr3 Ga5 O18 128.41(32) 102_444 1_555 n
Sr4 Ga5 Sr5 74.99(9) -102_667 -1_566 n
Sr4 Ga5 Sr9 171.44(15) -102_455 -1_566 n
Sr4 Ga5 Sr10 69.71(9) -102_344 -3_334 n
Sr4 Ga5 O15 48.1(4) -102_566 -103_556 n
Sr4 Ga5 O16 129.1(4) -102_566 1_555 n
Sr4 Ga5 O17 125.8(4) -102_566 1_555 n
Sr4 Ga5 O18 59.76(29) -102_566 1_555 n
Sr5 Ga5 Sr9 111.75(11) -1_566 -1_566 n
Sr5 Ga5 Sr10 109.97(12) -1_566 -3_334 n
Sr5 Ga5 O15 108.4(5) -1_566 -103_556 n
Sr5 Ga5 O16 59.22(32) -1_566 1_555 n
Sr5 Ga5 O17 138.4(4) -1_566 1_555 n
Sr5 Ga5 O18 53.73(28) -1_566 1_555 n
Sr9 Ga5 Sr10 111.36(12) -1_566 -3_334 n
Sr9 Ga5 O15 123.5(4) -1_566 -103_556 n
Sr9 Ga5 O16 55.15(32) -1_566 1_555 n
Sr9 Ga5 O17 52.79(34) -1_566 1_555 n
Sr9 Ga5 O18 128.27(32) -1_566 1_555 n
Sr10 Ga5 O15 89.6(4) -3_556 -103_556 n
Sr10 Ga5 O16 143.9(4) -3_556 1_555 n
Sr10 Ga5 O17 59.58(33) -3_556 1_555 n
Sr10 Ga5 O18 56.26(29) -3_556 1_555 n
O15 Ga5 O16 126.2(6) -103_556 1_555 n
O15 Ga5 O17 111.5(6) -103_556 1_555 n
O15 Ga5 O18 107.4(5) -103_556 1_555 n
O16 Ga5 O17 103.8(5) 1_555 1_555 n
O16 Ga5 O18 103.1(5) 1_555 1_555 n
O17 Ga5 O18 102.1(5) 1_555 1_555 n
Sr2 Sr12 Sr6 99.98(8) -1_676 -104_777 n
Sr2 Sr12 Sr7 86.75(6) -1_676 -1_666 n
Sr2 Sr12 Sr9 90.83(7) -1_676 -103_445 n
Sr2 Sr12 Sr10 172.42(9) -1_676 -3_334 n
Sr2 Sr12 Ga3 54.68(8) -1_676 -102_566 n
Sr2 Sr12 Ga4 60.89(8) -1_676 101_455 n
Sr2 Sr12 Sc1 125.51(10) -1_676 103_564 n
Sr2 Sr12 Sc2 129.67(11) -1_676 -101_565 n
Sr2 Sr12 Sc4 116.51(10) -1_676 -3_556 n
Sr2 Sr12 Ga6 122.49(11) -1_676 3_564 n
Sr2 Sr12 O23 138.23(23) -1_676 -101_565 n
Sr2 Sr12 O12 93.63(19) -1_676 -101_565 n
Sr2 Sr12 O19 131.81(26) -1_676 -101_565 n
Sr2 Sr12 O2 46.43(24) -1_676 1_555 n
Sr2 Sr12 O6 47.25(19) -1_676 1_555 n
Sr2 Sr12 O20 117.35(25) -1_676 1_555 n
Sr2 Sr12 O10 88.39(21) -1_676 1_555 n
Sr2 Sr12 O11 39.86(19) -1_676 3_564 n
Sr2 Sr12 O21 126.67(19) -1_676 102_454 n
Sr6 Sr12 Sr7 90.88(9) -104_555 -1_666 n
Sr6 Sr12 Sr9 92.62(6) -104_555 -103_445 n
Sr6 Sr12 Sr10 86.53(8) -104_444 -3_334 n
Sr6 Sr12 Ga3 60.17(9) -104_666 -102_566 n
Sr6 Sr12 Ga4 52.76(7) -104_666 101_455 n
Sr6 Sr12 Sc1 51.72(8) -104_666 103_564 n
Sr6 Sr12 Sc2 52.36(9) -104_666 -101_565 n
Sr6 Sr12 Sc4 125.70(11) -104_666 -3_556 n
Sr6 Sr12 Ga6 123.19(10) -104_666 3_564 n
Sr6 Sr12 O23 38.28(21) -104_666 -101_565 n
Sr6 Sr12 O12 44.06(20) -104_666 -101_565 n
Sr6 Sr12 O19 90.61(25) -104_666 -101_565 n
Sr6 Sr12 O2 95.25(22) -104_666 1_555 n
Sr6 Sr12 O6 115.55(21) -104_666 1_555 n
Sr6 Sr12 O20 142.65(25) -104_666 1_555 n
Sr6 Sr12 O10 40.73(21) -104_666 1_555 n
Sr6 Sr12 O11 60.17(19) -104_666 3_564 n
Sr6 Sr12 O21 88.38(21) -104_666 102_454 n
Sr7 Sr12 Sr9 176.05(10) -1_666 -103_445 n
Sr7 Sr12 Sr10 97.08(6) -1_666 -3_334 n
Sr7 Sr12 Ga3 121.01(10) -1_666 -102_566 n
Sr7 Sr12 Ga4 56.94(9) -1_666 101_455 n
Sr7 Sr12 Sc1 130.95(11) -1_666 103_564 n
Sr7 Sr12 Sc2 57.41(10) -1_666 -101_565 n
Sr7 Sr12 Sc4 127.78(12) -1_666 -3_556 n
Sr7 Sr12 Ga6 59.38(8) -1_666 3_564 n
Sr7 Sr12 O23 94.01(21) -1_666 -101_565 n
Sr7 Sr12 O12 46.85(21) -1_666 -101_565 n
Sr7 Sr12 O19 45.90(25) -1_666 -101_565 n
Sr7 Sr12 O2 133.15(25) -1_666 1_555 n
Sr7 Sr12 O6 45.50(20) -1_666 1_555 n
Sr7 Sr12 O20 89.99(23) -1_666 1_555 n
Sr7 Sr12 O10 129.33(23) -1_666 1_555 n
Sr7 Sr12 O11 85.98(19) -1_666 3_564 n
Sr7 Sr12 O21 146.16(19) -1_666 102_454 n
Sr9 Sr12 Sr10 84.97(8) -103_334 -3_334 n
Sr9 Sr12 Ga3 59.55(8) -103_556 -102_566 n
Sr9 Sr12 Ga4 124.28(9) -103_556 101_455 n
Sr9 Sr12 Sc1 52.96(8) -103_556 103_564 n
Sr9 Sr12 Sc2 126.40(11) -103_556 -101_565 n
Sr9 Sr12 Sc4 50.91(9) -103_556 -3_556 n
Sr9 Sr12 Ga6 119.79(10) -103_556 3_564 n
Sr9 Sr12 O23 89.88(21) -103_556 -101_565 n
Sr9 Sr12 O12 136.54(21) -103_556 -101_565 n
Sr9 Sr12 O19 135.84(27) -103_556 -101_565 n
Sr9 Sr12 O2 44.63(23) -103_556 1_555 n
Sr9 Sr12 O6 130.93(22) -103_556 1_555 n
Sr9 Sr12 O20 88.35(22) -103_556 1_555 n
Sr9 Sr12 O10 53.63(21) -103_556 1_555 n
Sr9 Sr12 O11 94.16(19) -103_556 3_564 n
Sr9 Sr12 O21 35.92(17) -103_556 102_454 n
Sr10 Sr12 Ga3 127.21(11) -3_556 -102_566 n
Sr10 Sr12 Ga4 126.64(10) -3_556 101_455 n
Sr10 Sr12 Sc1 56.06(9) -3_556 103_564 n
Sr10 Sr12 Sc2 57.58(9) -3_556 -101_565 n
Sr10 Sr12 Sc4 56.05(9) -3_556 -3_556 n
Sr10 Sr12 Ga6 55.28(8) -3_556 3_564 n
Sr10 Sr12 O23 48.27(21) -3_556 -101_565 n
Sr10 Sr12 O12 93.76(20) -3_556 -101_565 n
Sr10 Sr12 O19 51.28(25) -3_556 -101_565 n
Sr10 Sr12 O2 129.59(25) -3_556 1_555 n
Sr10 Sr12 O6 132.98(20) -3_556 1_555 n
Sr10 Sr12 O20 56.34(24) -3_556 1_555 n
Sr10 Sr12 O10 94.15(21) -3_556 1_555 n
Sr10 Sr12 O11 146.65(21) -3_556 3_564 n
Sr10 Sr12 O21 49.10(18) -3_556 102_454 n
Ga3 Sr12 Ga4 65.11(10) -102_566 101_455 n
Ga3 Sr12 Sc1 71.19(9) -102_566 103_564 n
Ga3 Sr12 Sc2 112.13(13) -102_566 -101_565 n
Ga3 Sr12 Sc4 110.01(12) -102_566 -3_556 n
Ga3 Sr12 Ga6 176.53(14) -102_566 3_564 n
Ga3 Sr12 O23 90.81(23) -102_566 -101_565 n
Ga3 Sr12 O12 88.76(21) -102_566 -101_565 n
Ga3 Sr12 O19 149.74(27) -102_566 -101_565 n
Ga3 Sr12 O2 35.84(22) -102_566 1_555 n
Ga3 Sr12 O6 99.31(20) -102_566 1_555 n
Ga3 Sr12 O20 144.68(24) -102_566 1_555 n
Ga3 Sr12 O10 33.81(20) -102_566 1_555 n
Ga3 Sr12 O11 35.33(17) -102_566 3_564 n
Ga3 Sr12 O21 87.47(20) -102_566 102_454 n
Ga4 Sr12 Sc1 103.77(11) 101_455 103_564 n
Ga4 Sr12 Sc2 69.67(11) 101_455 -101_565 n
Ga4 Sr12 Sc4 175.11(12) 101_455 -3_556 n
Ga4 Sr12 Ga6 115.84(11) 101_455 3_564 n
Ga4 Sr12 O23 84.79(22) 101_455 -101_565 n
Ga4 Sr12 O12 33.45(19) 101_455 -101_565 n
Ga4 Sr12 O19 91.73(26) 101_455 -101_565 n
Ga4 Sr12 O2 91.33(23) 101_455 1_555 n
Ga4 Sr12 O6 63.05(20) 101_455 1_555 n
Ga4 Sr12 O20 146.52(24) 101_455 1_555 n
Ga4 Sr12 O10 76.98(22) 101_455 1_555 n
Ga4 Sr12 O11 33.14(19) 101_455 3_564 n
Ga4 Sr12 O21 139.58(22) 101_455 102_454 n
Sc1 Sr12 Sc2 73.79(11) 103_564 -101_565 n
Sc1 Sr12 Sc4 74.15(9) 103_564 -3_556 n
Sc1 Sr12 Ga6 111.35(11) 103_564 3_564 n
Sc1 Sr12 O23 36.99(21) 103_564 -101_565 n
Sc1 Sr12 O12 90.83(21) 103_564 -101_565 n
Sc1 Sr12 O19 97.81(25) 103_564 -101_565 n
Sc1 Sr12 O2 86.33(24) 103_564 1_555 n
Sc1 Sr12 O6 166.56(21) 103_564 1_555 n
Sc1 Sr12 O20 102.37(25) 103_564 1_555 n
Sc1 Sr12 O10 38.38(21) 103_564 1_555 n
Sc1 Sr12 O11 97.31(19) 103_564 3_564 n
Sc1 Sr12 O21 36.67(21) 103_564 102_454 n
Sc2 Sr12 Sc4 113.48(12) -101_565 -3_556 n
Sc2 Sr12 Ga6 71.13(10) -101_565 3_564 n
Sc2 Sr12 O23 36.85(20) -101_565 -101_565 n
Sc2 Sr12 O12 36.30(19) -101_565 -101_565 n
Sc2 Sr12 O19 38.25(26) -101_565 -101_565 n
Sc2 Sr12 O2 147.61(24) -101_565 1_555 n
Sc2 Sr12 O6 102.25(22) -101_565 1_555 n
Sc2 Sr12 O20 98.35(23) -101_565 1_555 n
Sc2 Sr12 O10 89.45(23) -101_565 1_555 n
Sc2 Sr12 O11 98.48(21) -101_565 3_564 n
Sc2 Sr12 O21 96.87(20) -101_565 102_454 n
Sc4 Sr12 Ga6 69.01(10) -3_556 3_564 n
Sc4 Sr12 O23 95.73(23) -3_556 -101_565 n
Sc4 Sr12 O12 149.77(21) -3_556 -101_565 n
Sc4 Sr12 O19 92.94(27) -3_556 -101_565 n
Sc4 Sr12 O2 84.15(24) -3_556 1_555 n
Sc4 Sr12 O6 118.76(22) -3_556 1_555 n
Sc4 Sr12 O20 37.97(22) -3_556 1_555 n
Sc4 Sr12 O10 99.08(23) -3_556 1_555 n
Sc4 Sr12 O11 142.19(21) -3_556 3_564 n
Sc4 Sr12 O21 37.77(20) -3_556 102_454 n
Ga6 Sr12 O23 92.59(23) 3_564 -101_565 n
Ga6 Sr12 O12 93.52(21) 3_564 -101_565 n
Ga6 Sr12 O19 33.30(25) 3_564 -101_565 n
Ga6 Sr12 O2 141.04(23) 3_564 1_555 n
Ga6 Sr12 O6 78.59(20) 3_564 1_555 n
Ga6 Sr12 O20 33.31(21) 3_564 1_555 n
Ga6 Sr12 O10 149.12(22) 3_564 1_555 n
Ga6 Sr12 O11 144.34(21) 3_564 3_564 n
Ga6 Sr12 O21 93.35(20) 3_564 102_454 n
O23 Sr12 O12 59.40(27) -101_565 -101_565 n
O23 Sr12 O19 66.77(31) -101_565 -101_565 n
O23 Sr12 O2 118.54(32) -101_565 1_555 n
O23 Sr12 O6 137.23(30) -101_565 1_555 n
O23 Sr12 O20 104.42(30) -101_565 1_555 n
O23 Sr12 O10 59.35(29) -101_565 1_555 n
O23 Sr12 O11 98.45(28) -101_565 3_564 n
O23 Sr12 O21 65.57(26) -101_565 102_454 n
O12 Sr12 O19 62.70(31) -101_565 -101_565 n
O12 Sr12 O2 121.64(30) -101_565 1_555 n
O12 Sr12 O6 79.25(28) -101_565 1_555 n
O12 Sr12 O20 126.46(30) -101_565 1_555 n
O12 Sr12 O10 83.29(29) -101_565 1_555 n
O12 Sr12 O11 64.38(27) -101_565 3_564 n
O12 Sr12 O21 124.76(26) -101_565 102_454 n
O19 Sr12 O2 174.1(4) -101_565 1_555 n
O19 Sr12 O6 85.75(30) -101_565 1_555 n
O19 Sr12 O20 64.17(33) -101_565 1_555 n
O19 Sr12 O10 125.59(34) -101_565 1_555 n
O19 Sr12 O11 124.87(32) -101_565 3_564 n
O19 Sr12 O21 100.28(31) -101_565 102_454 n
O2 Sr12 O6 91.16(31) 1_555 1_555 n
O2 Sr12 O20 110.93(32) 1_555 1_555 n
O2 Sr12 O10 60.07(29) 1_555 1_555 n
O2 Sr12 O11 58.30(29) 1_555 3_564 n
O2 Sr12 O21 80.54(30) 1_555 102_454 n
O6 Sr12 O20 90.86(31) 1_555 1_555 n
O6 Sr12 O10 130.23(28) 1_555 1_555 n
O6 Sr12 O11 70.30(26) 1_555 3_564 n
O6 Sr12 O21 155.42(29) 1_555 102_454 n
O20 Sr12 O10 135.55(32) 1_555 1_555 n
O20 Sr12 O11 157.00(29) 1_555 3_564 n
O20 Sr12 O21 71.03(30) 1_555 102_454 n
O10 Sr12 O11 60.12(28) 1_555 3_564 n
O10 Sr12 O21 64.60(28) 1_555 102_454 n
O11 Sr12 O21 122.09(27) 3_564 102_454 n
Sr1 Sc4 Sr1 62.62(11) 3_564 -2_555 n
Sr1 Sc4 Sr3 108.88(15) 3_564 3_664 n
Sr1 Sc4 Sr9 68.87(10) 3_564 -2_555 n
Sr1 Sc4 Sr9 104.40(12) 3_564 101_554 n
Sr1 Sc4 Sr10 105.66(12) 3_564 1_555 n
Sr1 Sc4 Sr10 67.46(10) 3_564 -4_544 n
Sr1 Sc4 Sr12 170.49(16) 3_564 -3_656 n
Sr1 Sc4 O17 58.74(33) 3_564 102_554 n
Sr1 Sc4 O4 122.6(4) 3_564 -3_656 n
Sr1 Sc4 O20 127.13(32) 3_564 -3_656 n
Sr1 Sc4 O25 55.08(32) 3_564 101_554 n
Sr1 Sc4 O25 50.14(34) 3_564 -104_666 n
Sr1 Sc4 O21 124.76(26) 3_564 -104_666 n
Sr1 Sc4 Sr3 171.41(16) -2_555 3_664 n
Sr1 Sc4 Sr9 102.75(12) -2_555 -2_555 n
Sr1 Sc4 Sr9 68.73(10) -2_555 101_554 n
Sr1 Sc4 Sr10 67.66(10) -2_444 1_555 n
Sr1 Sc4 Sr10 103.41(12) -2_444 -4_544 n
Sr1 Sc4 Sr12 108.86(13) -2_666 -3_656 n
Sr1 Sc4 O17 121.31(35) -2_666 102_554 n
Sr1 Sc4 O4 134.7(4) -2_666 -3_656 n
Sr1 Sc4 O20 133.7(4) -2_666 -3_656 n
Sr1 Sc4 O25 49.25(32) -2_666 101_554 n
Sr1 Sc4 O25 54.18(33) -2_666 -104_666 n
Sr1 Sc4 O21 62.35(23) -2_666 -104_666 n
Sr3 Sc4 Sr9 73.93(11) 3_664 -2_555 n
Sr3 Sc4 Sr9 114.21(13) 3_664 101_554 n
Sr3 Sc4 Sr10 117.83(14) 3_664 1_555 n
Sr3 Sc4 Sr10 70.83(12) 3_664 -4_544 n
Sr3 Sc4 Sr12 79.71(11) 3_664 -3_656 n
Sr3 Sc4 O17 50.27(32) 3_664 102_554 n
Sr3 Sc4 O4 47.55(32) 3_664 -3_656 n
Sr3 Sc4 O20 51.60(32) 3_664 -3_656 n
Sr3 Sc4 O25 128.0(4) 3_664 101_554 n
Sr3 Sc4 O25 120.1(4) 3_664 -104_666 n
Sr3 Sc4 O21 125.98(26) 3_664 -104_666 n
Sr9 Sc4 Sr9 171.24(15) -2_555 101_554 n
Sr9 Sc4 Sr10 72.72(11) -2_444 1_555 n
Sr9 Sc4 Sr10 108.83(14) -2_444 -4_544 n
Sr9 Sc4 Sr12 110.90(13) -2_666 -3_656 n
Sr9 Sc4 O17 54.07(30) -2_666 102_554 n
Sr9 Sc4 O4 121.43(35) -2_666 -3_656 n
Sr9 Sc4 O20 58.73(29) -2_666 -3_656 n
Sr9 Sc4 O25 54.05(33) -2_666 101_554 n
Sr9 Sc4 O25 119.0(4) -2_666 -104_666 n
Sr9 Sc4 O21 128.68(28) -2_666 -104_666 n
Sr9 Sc4 Sr10 104.73(14) 101_554 1_555 n
Sr9 Sc4 Sr10 72.34(11) 101_554 -4_544 n
Sr9 Sc4 Sr12 74.75(11) 101_554 -3_656 n
Sr9 Sc4 O17 127.98(34) 101_554 102_554 n
Sr9 Sc4 O4 66.67(33) 101_554 -3_656 n
Sr9 Sc4 O20 128.44(31) 101_554 -3_656 n
Sr9 Sc4 O25 117.71(35) 101_554 101_554 n
Sr9 Sc4 O25 54.8(4) 101_554 -104_666 n
Sr9 Sc4 O21 49.96(23) 101_554 -104_666 n
Sr10 Sc4 Sr10 170.91(15) 1_555 -4_544 n
Sr10 Sc4 Sr12 65.89(10) 1_555 -3_656 n
Sr10 Sc4 O17 126.78(34) 1_555 102_554 n
Sr10 Sc4 O4 131.7(4) 1_555 -3_656 n
Sr10 Sc4 O20 66.28(34) 1_555 -3_656 n
Sr10 Sc4 O25 50.71(31) 1_555 101_554 n
Sr10 Sc4 O25 121.8(4) 1_555 -104_666 n
Sr10 Sc4 O21 56.04(23) 1_555 -104_666 n
Sr10 Sc4 Sr12 120.41(13) -4_766 -3_656 n
Sr10 Sc4 O17 55.65(30) -4_766 102_554 n
Sr10 Sc4 O4 55.64(32) -4_766 -3_656 n
Sr10 Sc4 O20 122.43(35) -4_766 -3_656 n
Sr10 Sc4 O25 122.50(34) -4_766 101_554 n
Sr10 Sc4 O25 49.33(34) -4_766 -104_666 n
Sr10 Sc4 O21 122.19(27) -4_766 -104_666 n
Sr12 Sc4 O17 129.39(35) -3_656 102_554 n
Sr12 Sc4 O4 66.08(32) -3_656 -3_656 n
Sr12 Sc4 O20 54.82(28) -3_656 -3_656 n
Sr12 Sc4 O25 116.59(34) -3_656 101_554 n
Sr12 Sc4 O25 129.6(4) -3_656 -104_666 n
Sr12 Sc4 O21 47.43(22) -3_656 -104_666 n
O17 Sc4 O4 82.2(4) 102_554 -3_656 n
O17 Sc4 O20 83.9(4) 102_554 -3_656 n
O17 Sc4 O25 93.1(5) 102_554 101_554 n
O17 Sc4 O25 88.3(5) 102_554 -104_666 n
O17 Sc4 O21 175.6(4) 102_554 -104_666 n
O4 Sc4 O20 82.4(4) -3_656 -3_656 n
O4 Sc4 O25 175.1(5) -3_656 101_554 n
O4 Sc4 O25 92.9(5) -3_656 -104_666 n
O4 Sc4 O21 93.5(4) -3_656 -104_666 n
O20 Sc4 O25 95.8(5) -3_656 101_554 n
O20 Sc4 O25 171.4(5) -3_656 -104_666 n
O20 Sc4 O21 94.9(4) -3_656 -104_666 n
O25 Sc4 O25 88.3(6) 101_554 -104_666 n
O25 Sc4 O21 91.2(4) 101_554 -104_666 n
O25 Sc4 O21 92.5(4) -104_666 -104_666 n
Sr7 Ga6 Sr8 74.95(8) -3_346 1_555 n
Sr7 Ga6 Sr9 173.94(11) -3_446 2_555 n
Sr7 Ga6 Sr10 110.11(12) -3_335 -1_666 n
Sr7 Ga6 Sr12 65.62(8) -3_557 3_565 n
Sr7 Ga6 O19 48.3(4) -3_557 -103_546 n
Sr7 Ga6 O3 130.1(4) -3_557 -102_566 n
Sr7 Ga6 O20 118.77(34) -3_557 3_565 n
Sr7 Ga6 O7 63.65(35) -3_557 1_555 n
Sr8 Ga6 Sr9 111.11(11) 1_555 2_555 n
Sr8 Ga6 Sr10 74.16(10) 1_555 -1_666 n
Sr8 Ga6 Sr12 109.39(12) 1_555 3_565 n
Sr8 Ga6 O19 58.68(34) 1_555 -103_546 n
Sr8 Ga6 O3 55.8(4) 1_555 -102_566 n
Sr8 Ga6 O20 144.8(4) 1_555 3_565 n
Sr8 Ga6 O7 87.7(4) 1_555 1_555 n
Sr9 Ga6 Sr10 72.29(9) 2_555 -1_666 n
Sr9 Ga6 Sr12 111.14(11) 2_555 3_565 n
Sr9 Ga6 O19 134.2(4) 2_555 -103_546 n
Sr9 Ga6 O3 55.9(4) 2_555 -102_566 n
Sr9 Ga6 O20 56.26(33) 2_555 3_565 n
Sr9 Ga6 O7 115.8(4) 2_555 1_555 n
Sr10 Ga6 Sr12 68.48(8) -1_666 3_565 n
Sr10 Ga6 O19 62.0(4) -1_666 -103_546 n
Sr10 Ga6 O3 66.3(4) -1_666 -102_566 n
Sr10 Ga6 O20 70.7(4) -1_666 3_565 n
Sr10 Ga6 O7 161.9(4) -1_666 1_555 n
Sr12 Ga6 O19 51.12(34) 3_565 -103_546 n
Sr12 Ga6 O3 134.7(4) 3_565 -102_566 n
Sr12 Ga6 O20 58.32(32) 3_565 3_565 n
Sr12 Ga6 O7 119.1(4) 3_565 1_555 n
O19 Ga6 O3 103.6(5) -103_546 -102_566 n
O19 Ga6 O20 104.3(5) -103_546 3_565 n
O19 Ga6 O7 108.5(5) -103_546 1_555 n
O3 Ga6 O20 107.0(5) -102_566 3_565 n
O3 Ga6 O7 103.8(5) -102_566 1_555 n
O20 Ga6 O7 127.4(5) 3_565 1_555 n
Sr2 O22 Sr4 106.73(32) -3_656 2_554 n
Sr2 O22 Sr6 172.7(4) -3_667 4_454 n
Sr2 O22 Sr11 94.04(29) -3_556 3_564 n
Sr2 O22 Sc2 101.4(4) -3_556 1_555 n
Sr2 O22 Sc3 93.6(4) -3_556 2_554 n
Sr4 O22 Sr6 80.26(23) 2_554 4_454 n
Sr4 O22 Sr11 158.83(30) 2_554 3_564 n
Sr4 O22 Sc2 83.73(33) 2_554 1_555 n
Sr4 O22 Sc3 98.7(4) 2_554 2_554 n
Sr6 O22 Sr11 79.15(22) 4_454 3_564 n
Sr6 O22 Sc2 81.20(28) 4_454 1_555 n
Sr6 O22 Sc3 83.15(30) 4_454 2_554 n
Sr11 O22 Sc2 88.31(35) 3_564 1_555 n
Sr11 O22 Sc3 83.7(4) 3_564 2_554 n
Sc2 O22 Sc3 163.5(5) 1_555 2_554 n
Sr4 O23 Sr6 92.8(4) 2_554 4_454 n
Sr4 O23 Sr10 88.61(30) 2_554 103_342 n
Sr4 O23 Sc1 95.6(4) 2_554 -3_556 n
Sr4 O23 Sc2 89.9(4) 2_554 1_555 n
Sr4 O23 Sr12 170.3(5) 2_554 -101_565 n
Sr6 O23 Sr10 177.4(4) 4_454 103_342 n
Sr6 O23 Sc1 91.6(4) 4_454 -3_556 n
Sr6 O23 Sc2 92.9(4) 4_454 1_555 n
Sr6 O23 Sr12 96.76(30) 4_454 -101_565 n
Sr10 O23 Sc1 86.0(4) 103_564 -3_556 n
Sr10 O23 Sc2 89.3(4) 103_564 1_555 n
Sr10 O23 Sr12 81.90(29) 103_564 -101_565 n
Sc1 O23 Sc2 172.7(6) -3_556 1_555 n
Sc1 O23 Sr12 85.73(34) -3_556 -101_565 n
Sc2 O23 Sr12 88.0(4) 1_555 -101_565 n
Sr6 O12 Sr7 169.8(5) 4_454 3_564 n
Sr6 O12 Ga4 89.1(4) 4_454 -1_665 n
Sr6 O12 Sr11 86.28(30) 4_454 3_564 n
Sr6 O12 Sc2 85.6(4) 4_454 1_555 n
Sr6 O12 Sr12 89.03(29) 4_454 -101_565 n
Sr7 O12 Ga4 93.1(4) 3_564 -1_665 n
Sr7 O12 Sr11 103.69(34) 3_564 3_564 n
Sr7 O12 Sc2 91.1(4) 3_564 1_555 n
Sr7 O12 Sr12 81.16(29) 3_564 -101_565 n
Ga4 O12 Sr11 88.5(4) -1_665 3_564 n
Ga4 O12 Sc2 171.8(6) -1_665 1_555 n
Ga4 O12 Sr12 87.3(4) -1_665 -101_565 n
Sr11 O12 Sc2 97.3(4) 3_564 1_555 n
Sr11 O12 Sr12 173.8(4) 3_564 -101_565 n
Sc2 O12 Sr12 86.4(4) 1_555 -101_565 n
Sr7 O13 Sr8 98.04(31) 3_564 -103_345 n
Sr7 O13 Ga4 86.28(33) 3_564 -103_455 n
Sr7 O13 Sc2 82.95(31) 3_564 1_555 n
Sr8 O13 Ga4 132.2(4) -103_556 -103_455 n
Sr8 O13 Sc2 91.86(35) -103_556 1_555 n
Ga4 O13 Sc2 135.7(5) -103_455 1_555 n
Sr4 O9 Sr8 161.2(4) 2_554 -103_345 n
Sr4 O9 Sr10 90.36(29) 2_554 103_342 n
Sr4 O9 Ga3 89.1(4) 2_554 -104_666 n
Sr4 O9 Sc2 80.74(29) 2_554 1_555 n
Sr8 O9 Sr10 101.51(34) -103_334 103_342 n
Sr8 O9 Ga3 91.9(4) -103_556 -104_666 n
Sr8 O9 Sc2 83.93(32) -103_556 1_555 n
Sr10 O9 Ga3 137.0(5) 103_564 -104_666 n
Sr10 O9 Sc2 94.02(33) 103_564 1_555 n
Ga3 O9 Sc2 128.2(5) -104_666 1_555 n
Sr7 O19 Sr8 98.1(4) 3_564 -103_345 n
Sr7 O19 Sr10 172.6(4) 3_564 103_342 n
Sr7 O19 Sc2 91.1(4) 3_564 1_555 n
Sr7 O19 Sr12 89.41(32) 3_564 -101_565 n
Sr7 O19 Ga6 100.6(5) 3_564 -103_556 n
Sr8 O19 Sr10 87.56(30) -103_334 103_342 n
Sr8 O19 Sc2 81.9(4) -103_556 1_555 n
Sr8 O19 Sr12 171.4(5) -103_556 -101_565 n
Sr8 O19 Ga6 87.2(4) -103_556 -103_556 n
Sr10 O19 Sc2 85.1(4) 103_564 1_555 n
Sr10 O19 Sr12 84.62(33) 103_564 -101_565 n
Sr10 O19 Ga6 84.3(4) 103_564 -103_556 n
Sc2 O19 Sr12 93.9(4) 1_555 -101_565 n
Sc2 O19 Ga6 165.1(6) 1_555 -103_556 n
Sr12 O19 Ga6 95.6(5) -101_565 -103_556 n
Sr2 O14 Sr8 94.21(34) 103_353 -3_446 n
Sr2 O14 Ga4 101.8(5) 103_564 3_665 n
Sr2 O14 Sr11 92.28(32) 103_564 -1_666 n
Sr2 O14 Sc3 93.2(5) 103_564 1_555 n
Sr8 O14 Ga4 103.7(5) -3_657 3_665 n
Sr8 O14 Sr11 171.3(5) -3_657 -1_666 n
Sr8 O14 Sc3 92.2(4) -3_657 1_555 n
Ga4 O14 Sr11 80.5(4) 3_665 -1_666 n
Ga4 O14 Sc3 157.1(6) 3_665 1_555 n
Sr11 O14 Sc3 81.7(4) -1_666 1_555 n
Sr2 O24 Sr6 92.30(30) 103_675 3_565 n
Sr2 O24 Sr11 172.7(4) 103_564 2_555 n
Sr2 O24 Sr11 90.43(27) 103_564 -1_666 n
Sr2 O24 Sc3 87.82(32) 103_564 1_555 n
Sr2 O24 Sc3 84.68(33) 103_564 -102_566 n
Sr6 O24 Sr11 94.97(31) 3_565 2_555 n
Sr6 O24 Sr11 176.5(4) 3_565 -1_666 n
Sr6 O24 Sc3 92.9(4) 3_565 1_555 n
Sr6 O24 Sc3 97.1(4) 3_565 -102_566 n
Sr11 O24 Sr11 82.31(28) 2_555 -1_666 n
Sr11 O24 Sc3 92.04(34) 2_555 1_555 n
Sr11 O24 Sc3 94.2(4) 2_555 -102_566 n
Sr11 O24 Sc3 85.05(30) -1_666 1_555 n
Sr11 O24 Sc3 85.25(34) -1_666 -102_566 n
Sc3 O24 Sc3 167.7(5) 1_555 -102_566 n
Sr2 O1 Sr6 93.17(25) -102_677 -2_777 n
Sr2 O1 Sr8 156.86(34) -102_355 -3_446 n
Sr2 O1 Ga1 92.55(30) -102_566 104_454 n
Sr2 O1 Sc3 81.38(26) -102_566 1_555 n
Sr6 O1 Sr8 101.65(25) -2_455 -3_446 n
Sr6 O1 Ga1 135.9(5) -2_666 104_454 n
Sr6 O1 Sc3 92.84(31) -2_666 1_555 n
Sr8 O1 Ga1 89.08(29) -3_657 104_454 n
Sr8 O1 Sc3 80.24(27) -3_657 1_555 n
Ga1 O1 Sc3 131.2(4) 104_454 1_555 n
Sr2 O5 Sr4 166.7(4) 103_664 1_555 n
Sr2 O5 Sr6 84.67(26) 103_675 3_565 n
Sr2 O5 Sr8 85.34(29) 103_353 -3_446 n
Sr2 O5 Ga2 94.4(4) 103_564 -3_557 n
Sr2 O5 Sc3 84.83(31) 103_564 1_555 n
Sr4 O5 Sr6 82.05(28) 1_555 3_565 n
Sr4 O5 Sr8 107.91(31) 1_555 -3_446 n
Sr4 O5 Ga2 85.1(4) 1_555 -3_557 n
Sr4 O5 Sc3 94.3(4) 1_555 1_555 n
Sr6 O5 Sr8 166.2(4) 3_565 -3_446 n
Sr6 O5 Ga2 91.8(4) 3_565 -3_557 n
Sr6 O5 Sc3 82.43(33) 3_565 1_555 n
Sr8 O5 Ga2 98.5(4) -3_657 -3_557 n
Sr8 O5 Sc3 87.20(34) -3_657 1_555 n
Ga2 O5 Sc3 174.2(6) -3_557 1_555 n
Sr4 O15 Sr9 104.9(5) 4_454 -103_435 n
Sr4 O15 Ga5 99.7(6) 4_454 -103_546 n
Sr9 O15 Ga5 144.1(6) -103_546 -103_546 n
Sr3 O16 Sr5 99.2(4) -102_667 -1_566 n
Sr3 O16 Sr9 100.67(32) -102_455 -1_566 n
Sr3 O16 Sc1 93.2(4) -102_566 1_455 n
Sr3 O16 Ga5 108.5(5) -102_566 1_555 n
Sr5 O16 Sr9 159.9(4) -1_566 -1_566 n
Sr5 O16 Sc1 86.7(4) -1_566 1_455 n
Sr5 O16 Ga5 85.12(33) -1_566 1_555 n
Sr9 O16 Sc1 88.99(35) -1_566 1_455 n
Sr9 O16 Ga5 91.6(4) -1_566 1_555 n
Sc1 O16 Ga5 157.8(6) 1_455 1_555 n
Sr1 O17 Sr3 175.0(4) 4_454 102_333 n
Sr1 O17 Sr9 85.23(30) 4_454 -1_566 n
Sr1 O17 Sr10 82.50(26) 4_454 -3_334 n
Sr1 O17 Ga5 83.5(4) 4_454 1_555 n
Sr1 O17 Sc4 85.0(4) 4_454 104_354 n
Sr3 O17 Sr9 99.14(32) 102_333 -1_566 n
Sr3 O17 Sr10 93.01(34) 102_222 -3_334 n
Sr3 O17 Ga5 98.6(5) 102_444 1_555 n
Sr3 O17 Sc4 92.6(5) 102_444 104_354 n
Sr9 O17 Sr10 167.4(4) -1_566 -3_334 n
Sr9 O17 Ga5 94.6(5) -1_566 1_555 n
Sr9 O17 Sc4 88.2(4) -1_566 104_354 n
Sr10 O17 Ga5 86.7(4) -3_556 1_555 n
Sr10 O17 Sc4 88.0(4) -3_556 104_354 n
Ga5 O17 Sc4 167.8(6) 1_555 104_354 n
Sr1 O18 Sr4 169.96(35) 4_454 -102_666 n
Sr1 O18 Sr5 94.97(28) 4_454 -1_566 n
Sr1 O18 Sr10 87.19(26) 4_454 -3_334 n
Sr1 O18 Sc1 97.37(34) 4_454 103_564 n
Sr1 O18 Ga5 87.6(4) 4_454 1_555 n
Sr4 O18 Sr5 93.24(28) -102_667 -1_566 n
Sr4 O18 Sr10 84.63(25) -102_344 -3_334 n
Sr4 O18 Sc1 88.18(33) -102_566 103_564 n
Sr4 O18 Ga5 86.56(33) -102_566 1_555 n
Sr5 O18 Sr10 177.8(4) -1_566 -3_334 n
Sr5 O18 Sc1 91.35(34) -1_566 103_564 n
Sr5 O18 Ga5 90.7(4) -1_566 1_555 n
Sr10 O18 Sc1 88.12(32) -3_556 103_564 n
Sr10 O18 Ga5 89.65(34) -3_556 1_555 n
Sc1 O18 Ga5 174.5(5) 103_564 1_555 n
Sr2 O2 Sr4 98.4(4) -1_676 4_464 n
Sr2 O2 Sr9 172.2(4) -1_676 -103_445 n
Sr2 O2 Ga1 89.7(5) -1_676 103_564 n
Sr2 O2 Ga3 86.8(4) -1_676 -102_566 n
Sr2 O2 Sr12 86.60(27) -1_676 1_555 n
Sr4 O2 Sr9 85.89(28) 4_464 -103_445 n
Sr4 O2 Ga1 92.3(4) 4_464 103_564 n
Sr4 O2 Ga3 90.7(4) 4_464 -102_566 n
Sr4 O2 Sr12 168.8(5) 4_464 1_555 n
Sr9 O2 Ga1 83.6(4) -103_556 103_564 n
Sr9 O2 Ga3 99.7(5) -103_556 -102_566 n
Sr9 O2 Sr12 90.37(33) -103_556 1_555 n
Ga1 O2 Ga3 175.7(7) 103_564 -102_566 n
Ga1 O2 Sr12 97.8(4) 103_564 1_555 n
Ga3 O2 Sr12 79.55(32) -102_566 1_555 n
Sr2 O6 Sr7 142.03(31) -1_676 -1_666 n
Sr2 O6 Ga2 91.72(31) -1_676 101_454 n
Sr2 O6 Sr12 95.46(29) -1_676 1_555 n
Sr7 O6 Ga2 101.7(4) -1_666 101_454 n
Sr7 O6 Sr12 93.84(25) -1_666 1_555 n
Ga2 O6 Sr12 144.2(4) 101_454 1_555 n
Sr4 O3 Sr8 104.74(34) 102_333 -4_556 n
Sr4 O3 Sr9 84.4(4) 102_433 -1_666 n
Sr4 O3 Ga1 87.9(4) 102_544 1_555 n
Sr4 O3 Ga6 97.0(5) 102_544 -4_767 n
Sr8 O3 Sr9 170.2(5) -4_656 -1_666 n
Sr8 O3 Ga1 94.0(5) -4_767 1_555 n
Sr8 O3 Ga6 90.1(5) -4_767 -4_767 n
Sr9 O3 Ga1 82.9(4) -1_666 1_555 n
Sr9 O3 Ga6 92.1(5) -1_666 -4_767 n
Ga1 O3 Ga6 172.7(7) 1_555 -4_767 n
Sr3 O4 Sr10 95.1(4) -1_666 2_555 n
Sr3 O4 Ga1 117.6(5) -1_666 103_564 n
Sr3 O4 Sc4 92.4(4) -1_666 -3_556 n
Sr10 O4 Ga1 103.0(5) 2_555 103_564 n
Sr10 O4 Sc4 85.3(4) 2_555 -3_556 n
Ga1 O4 Sc4 147.5(7) 103_564 -3_556 n
Sr3 O20 Sr9 93.77(32) -1_666 4_454 n
Sr3 O20 Sr12 106.2(4) -1_666 1_555 n
Sr3 O20 Sc4 89.3(4) -1_666 -3_556 n
Sr3 O20 Ga6 117.9(5) -1_666 3_564 n
Sr9 O20 Sr12 157.2(5) 4_454 1_555 n
Sr9 O20 Sc4 82.06(34) 4_454 -3_556 n
Sr9 O20 Ga6 91.9(4) 4_454 3_564 n
Sr12 O20 Sc4 87.2(4) 1_555 -3_556 n
Sr12 O20 Ga6 88.4(4) 1_555 3_564 n
Sc4 O20 Ga6 152.5(7) -3_556 3_564 n
Sr4 O7 Sr5 90.74(30) -3_658 -4_768 n
Sr4 O7 Ga2 77.36(33) -3_557 1_455 n
Sr4 O7 Ga6 93.3(4) -3_557 1_555 n
Sr5 O7 Ga2 95.8(4) -4_667 1_455 n
Sr5 O7 Ga6 132.7(5) -4_667 1_555 n
Ga2 O7 Ga6 131.0(6) 1_455 1_555 n
Sr3 O10 Sr6 101.1(4) -4_778 -104_777 n
Sr3 O10 Ga3 111.1(5) -4_667 -102_566 n
Sr3 O10 Sc1 86.8(4) -4_667 103_564 n
Sr3 O10 Sr12 162.0(4) -4_667 1_555 n
Sr6 O10 Ga3 110.9(5) -104_666 -102_566 n
Sr6 O10 Sc1 86.5(4) -104_666 103_564 n
Sr6 O10 Sr12 90.44(31) -104_666 1_555 n
Ga3 O10 Sc1 151.0(6) -102_566 103_564 n
Ga3 O10 Sr12 76.9(4) -102_566 1_555 n
Sc1 O10 Sr12 80.07(33) 103_564 1_555 n
Sr3 O8 Sr5 96.66(34) -104_757 -3_757 n
Sr3 O8 Sr6 98.64(32) -104_767 -4_877 n
Sr3 O8 Ga2 119.0(5) -104_656 104_453 n
Sr3 O8 Sc1 86.9(4) -104_656 3_664 n
Sr5 O8 Sr6 158.5(4) -3_767 -4_877 n
Sr5 O8 Ga2 91.3(4) -3_656 104_453 n
Sr5 O8 Sc1 83.43(33) -3_656 3_664 n
Sr6 O8 Ga2 94.4(4) -4_766 104_453 n
Sr6 O8 Sc1 82.5(4) -4_766 3_664 n
Ga2 O8 Sc1 154.1(6) 104_453 3_664 n
Sr2 O11 Sr8 108.27(31) -3_336 -103_336 n
Sr2 O11 Ga3 98.0(4) -3_547 -104_657 n
Sr2 O11 Ga4 116.2(4) -3_547 103_555 n
Sr2 O11 Sr12 95.37(29) -3_547 3_565 n
Sr8 O11 Ga3 82.04(32) -103_547 -104_657 n
Sr8 O11 Ga4 88.35(35) -103_547 103_555 n
Sr8 O11 Sr12 153.49(35) -103_547 3_565 n
Ga3 O11 Ga4 145.8(6) -104_657 103_555 n
Ga3 O11 Sr12 82.94(33) -104_657 3_565 n
Ga4 O11 Sr12 91.9(4) 103_555 3_565 n
Sr1 O25 Sr1 82.22(33) 1_555 -4_556 n
Sr1 O25 Sr9 87.7(4) 1_555 -102_445 n
Sr1 O25 Sr10 174.8(5) 1_555 101_445 n
Sr1 O25 Sc4 89.2(4) 1_555 -2_566 n
Sr1 O25 Sc4 87.1(4) 1_555 101_445 n
Sr1 O25 Sr9 169.9(5) -4_556 -102_445 n
Sr1 O25 Sr10 93.2(4) -4_445 101_445 n
Sr1 O25 Sc4 92.7(5) -4_667 -2_566 n
Sr1 O25 Sc4 93.5(4) -4_667 101_445 n
Sr9 O25 Sr10 96.9(4) -102_334 101_445 n
Sr9 O25 Sc4 86.3(4) -102_556 -2_566 n
Sr9 O25 Sc4 86.8(4) -102_556 101_445 n
Sr10 O25 Sc4 93.6(4) 101_445 -2_566 n
Sr10 O25 Sc4 90.7(4) 101_445 101_445 n
Sc4 O25 Sc4 172.3(7) -2_566 101_445 n
Sr9 O21 Sr10 164.35(33) -102_334 -2_344 n
Sr9 O21 Sc1 95.85(34) -102_556 2_545 n
Sr9 O21 Sr12 107.72(28) -102_556 104_344 n
Sr9 O21 Sc4 89.99(32) -102_556 -2_566 n
Sr10 O21 Sc1 86.02(28) -2_566 2_545 n
Sr10 O21 Sr12 87.54(24) -2_566 104_344 n
Sr10 O21 Sc4 85.16(29) -2_566 -2_566 n
Sc1 O21 Sr12 94.88(32) 2_545 104_344 n
Sc1 O21 Sc4 166.6(4) 2_545 -2_566 n
Sr12 O21 Sc4 94.80(33) 104_344 -2_566 n

loop_
_geom_bond_atom_site_label_1
_geom_bond_atom_site_label_2
_geom_bond_distance
_geom_bond_site_symmetry_2
_geom_bond_publ_flag
Sr1 Sr1 3.591(7) -4_556 n
Sr1 Sr5 3.950(5) -4_556 n
Sr1 Sr9 3.8284(27) -4_556 n
Sr1 Sr9 3.8284(27) -102_345 n
Sr1 Sr10 3.8170(27) -2_455 n
Sr1 Sr10 3.8170(27) -104_434 n
Sr1 Sc1 3.666(4) 2_545 n
Sr1 Sc1 3.666(4) 104_465 n
Sr1 Ga5 3.286(4) 2_555 n
Sr1 Ga5 3.286(4) 104_455 n
Sr1 Sc4 3.434(4) 3_565 n
Sr1 Sc4 3.477(4) -2_455 n
Sr1 Sc4 3.434(4) 101_445 n
Sr1 Sc4 3.477(4) -104_434 n
Sr1 O16 3.266(10) 2_555 n
Sr1 O16 3.266(10) 104_455 n
Sr1 O17 2.947(10) 2_555 n
Sr1 O17 2.947(10) 104_455 n
Sr1 O18 2.799(9) 2_555 n
Sr1 O18 2.799(9) 104_455 n
Sr1 O25 2.819(12) 1_555 n
Sr1 O25 2.639(12) -4_556 n
Sr1 O25 2.819(12) 103_555 n
Sr1 O25 2.639(12) -102_345 n
Sr1 O21 3.122(7) 1_555 n
Sr1 O21 3.122(7) 103_555 n
Sr2 Sr4 4.2718(34) -4_656 n
Sr2 Sr6 3.820(4) 101_555 n
Sr2 Sr8 4.465(4) 101_554 n
Sr2 Sr8 3.710(4) -101_455 n
Sr2 Ga1 3.379(5) -103_445 n
Sr2 Ga2 3.477(4) -101_555 n
Sr2 Ga3 3.347(4) 102_654 n
Sr2 Ga4 3.460(4) 101_455 n
Sr2 Ga4 3.771(4) -101_554 n
Sr2 Sr11 4.0268(26) -1_666 n
Sr2 Sc2 3.597(5) -3_555 n
Sr2 Sc3 3.280(5) -4_656 n
Sr2 Sc3 3.404(5) 103_665 n
Sr2 Sr12 3.962(4) -1_676 n
Sr2 O22 2.507(8) -3_555 n
Sr2 O13 3.098(10) -3_555 n
Sr2 O14 2.565(11) 103_665 n
Sr2 O24 2.782(9) 103_665 n
Sr2 O1 2.773(7) -4_656 n
Sr2 O5 2.833(9) 103_665 n
Sr2 O2 2.876(12) -1_676 n
Sr2 O6 2.923(8) -1_676 n
Sr2 O11 2.551(9) -3_566 n
Sr3 Sr5 4.0068(32) 2_555 n
Sr3 Sr6 4.086(4) 101_545 n
Sr3 Sr9 4.036(4) -4_656 n
Sr3 Sr9 4.086(4) 104_555 n
Sr3 Sr10 3.951(4) -2_555 n
Sr3 Ga1 3.667(5) -103_435 n
Sr3 Ga2 3.839(4) -101_545 n
Sr3 Ga3 3.713(4) 103_655 n
Sr3 Sc1 3.322(5) -4_646 n
Sr3 Ga5 3.577(5) -4_656 n
Sr3 Ga5 3.395(5) 104_555 n
Sr3 Sr12 4.379(4) -1_666 n
Sr3 Sc4 3.377(6) 3_665 n
Sr3 Ga6 3.855(5) -3_556 n
Sr3 O15 3.071(13) -102_445 n
Sr3 O16 2.528(10) -4_656 n
Sr3 O17 2.600(11) 104_555 n
Sr3 O4 2.494(12) -1_666 n
Sr3 O20 2.647(12) -1_666 n
Sr3 O10 2.660(11) -102_345 n
Sr3 O8 2.624(10) -2_555 n
Sr4 Sr2 4.2718(34) -102_355 n
Sr4 Sr5 3.9502(24) 2_555 n
Sr4 Sr6 3.706(4) 3_565 n
Sr4 Sr8 4.403(4) -3_556 n
Sr4 Sr9 3.850(4) -4_656 n
Sr4 Sr10 3.7767(34) 102_645 n
Sr4 Ga1 3.355(4) 104_565 n
Sr4 Ga2 3.206(4) -3_456 n
Sr4 Ga3 3.364(4) -3_556 n
Sr4 Sc1 3.468(4) -102_355 n
Sr4 Sc2 3.339(5) 4_455 n
Sr4 Sc3 3.667(5) 1_555 n
Sr4 Ga5 3.319(4) -4_656 n
Sr4 Ga6 3.579(4) -3_556 n
Sr4 O22 2.812(10) 4_455 n
Sr4 O23 2.602(10) 4_455 n
Sr4 O9 2.837(9) 4_455 n
Sr4 O5 2.806(10) 1_555 n
Sr4 O15 2.506(12) 2_555 n
Sr4 O18 2.872(9) -4_656 n
Sr4 O2 2.767(9) 2_655 n
Sr4 O3 2.862(12) 104_565 n
Sr4 O7 3.018(10) -3_556 n
Sr4 O8 3.145(10) -104_434 n
Sr5 Sr1 3.950(5) -4_556 n
Sr5 Sr3 4.0068(32) 4_454 n
Sr5 Sr3 4.0068(32) 102_544 n
Sr5 Sr4 3.9502(24) 4_454 n
Sr5 Sr4 3.9502(24) 102_544 n
Sr5 Sr7 4.599(5) 4_454 n
Sr5 Ga2 3.315(4) -4_546 n
Sr5 Ga2 3.315(4) -102_355 n
Sr5 Sc1 3.303(4) -1_666 n
Sr5 Sc1 3.303(4) -103_335 n
Sr5 Ga5 3.168(4) -1_566 n
Sr5 Ga5 3.168(4) -103_435 n
Sr5 Ga6 3.919(4) -4_556 n
Sr5 Ga6 3.919(4) -102_345 n
Sr5 O16 2.732(10) -1_566 n
Sr5 O16 2.732(10) -103_435 n
Sr5 O18 2.554(9) -1_566 n
Sr5 O18 2.554(9) -103_435 n
Sr5 O7 2.509(11) -4_556 n
Sr5 O7 2.509(11) -102_345 n
Sr5 O8 2.739(10) -3_455 n
Sr5 O8 2.739(10) -101_444 n
Sr6 Sr2 3.820(4) 101_444 n
Sr6 Sr3 4.086(4) 101_454 n
Sr6 Sr4 3.706(4) 3_564 n
Sr6 Sr8 4.165(4) 2_554 n
Sr6 Ga2 3.414(4) -1_666 n
Sr6 Ga3 3.683(4) 3_564 n
Sr6 Ga4 3.356(4) -102_354 n
Sr6 Sc1 3.291(4) -104_434 n
Sr6 Sr11 3.7693(25) 4_454 n
Sr6 Sc2 3.355(5) 2_555 n
Sr6 Sc3 3.333(5) 3_564 n
Sr6 Sc3 3.407(5) -104_434 n
Sr6 Sr12 4.032(4) -2_455 n
Sr6 O22 2.937(8) 2_555 n
Sr6 O23 2.515(11) 2_555 n
Sr6 O12 2.804(10) 2_555 n
Sr6 O14 3.070(11) -104_434 n
Sr6 O24 2.509(10) 3_564 n
Sr6 O1 2.479(7) -104_434 n
Sr6 O5 2.840(10) 3_564 n
Sr6 O10 2.631(11) -2_455 n
Sr6 O8 2.763(10) -102_354 n
Sr7 Sr5 4.599(5) 2_555 n
Sr7 Sr8 4.1108(25) -3_556 n
Sr7 Sr8 4.1108(25) -101_445 n
Sr7 Ga2 3.483(4) -3_456 n
Sr7 Ga2 3.483(4) -101_545 n
Sr7 Ga4 3.400(4) -3_455 n
Sr7 Ga4 3.400(4) -101_544 n
Sr7 Sr11 4.273(5) 1_555 n
Sr7 Sc2 3.456(5) 3_565 n
Sr7 Sc2 3.456(5) 101_545 n
Sr7 Sr12 3.6931(25) -1_666 n
Sr7 Sr12 3.6931(25) -103_435 n
Sr7 Ga6 3.489(4) -3_556 n
Sr7 Ga6 3.489(4) -101_445 n
Sr7 O12 2.727(10) 3_565 n
Sr7 O12 2.727(10) 101_545 n
Sr7 O13 2.995(9) 3_565 n
Sr7 O13 2.995(9) 101_545 n
Sr7 O19 2.652(11) 3_565 n
Sr7 O19 2.652(11) 101_545 n
Sr7 O6 2.640(9) -1_666 n
Sr7 O6 2.640(9) -103_435 n
Sr7 O7 3.133(11) -3_556 n
Sr7 O7 3.133(11) -101_445 n
Sr8 Sr2 4.465(4) 101_445 n
Sr8 Sr2 3.710(4) -101_455 n
Sr8 Sr4 4.403(4) -3_456 n
Sr8 Sr6 4.165(4) 4_455 n
Sr8 Sr7 4.1108(25) -3_456 n
Sr8 Sr10 3.946(4) -1_666 n
Sr8 Ga1 3.381(4) -102_355 n
Sr8 Ga2 3.412(4) 1_455 n
Sr8 Ga3 3.255(4) 2_555 n
Sr8 Ga4 3.887(4) 1_456 n
Sr8 Ga4 3.449(4) -1_666 n
Sr8 Sc2 3.282(5) -103_435 n
Sr8 Sc3 3.326(5) -3_456 n
Sr8 Ga6 3.261(4) 1_555 n
Sr8 O13 2.428(9) -103_435 n
Sr8 O9 2.618(10) -103_435 n
Sr8 O19 2.789(11) -103_435 n
Sr8 O14 2.500(10) -3_456 n
Sr8 O1 2.883(8) -3_456 n
Sr8 O5 2.637(10) -3_456 n
Sr8 O3 2.696(13) -102_355 n
Sr8 O11 2.952(9) -103_446 n
Sr9 Sr1 3.8284(27) -4_556 n
Sr9 Sr3 4.086(4) 102_544 n
Sr9 Sr3 4.036(4) -102_355 n
Sr9 Sr4 3.850(4) -102_355 n
Sr9 Sr10 3.980(4) -104_434 n
Sr9 Ga1 3.218(5) -1_666 n
Sr9 Ga3 3.698(4) 4_454 n
Sr9 Sc1 3.404(4) -1_666 n
Sr9 Ga5 3.944(4) 1_555 n
Sr9 Ga5 3.381(4) -1_566 n
Sr9 Sr12 4.103(4) -103_435 n
Sr9 Sc4 3.301(5) 101_445 n
Sr9 Sc4 3.335(5) -104_434 n
Sr9 Ga6 3.459(4) 4_454 n
Sr9 O15 2.349(14) -103_445 n
Sr9 O16 2.776(10) -1_566 n
Sr9 O17 2.702(10) -1_566 n
Sr9 O2 2.882(12) -103_435 n
Sr9 O3 2.867(12) -1_666 n
Sr9 O4 3.153(11) -103_435 n
Sr9 O20 2.878(10) 2_555 n
Sr9 O10 3.358(11) -103_435 n
Sr9 O25 2.704(12) -4_556 n
Sr9 O21 2.527(8) -4_556 n
Sr10 Sr1 3.8170(27) -2_555 n
Sr10 Sr3 3.951(4) -104_434 n
Sr10 Sr4 3.7767(34) 104_564 n
Sr10 Sr8 3.946(4) -1_666 n
Sr10 Sr9 3.980(4) -2_555 n
Sr10 Ga1 3.677(4) 102_644 n
Sr10 Sc1 3.356(5) -101_554 n
Sr10 Sc2 3.478(5) 103_665 n
Sr10 Ga5 3.290(4) -3_555 n
Sr10 Sr12 3.7164(33) -3_555 n
Sr10 Sc4 3.378(5) 1_555 n
Sr10 Sc4 3.440(5) -102_354 n
Sr10 Ga6 3.284(4) -1_666 n
Sr10 O23 2.801(11) 103_665 n
Sr10 O9 2.476(9) 103_665 n
Sr10 O19 2.912(11) 103_665 n
Sr10 O17 2.841(10) -3_555 n
Sr10 O18 2.736(9) -3_555 n
Sr10 O3 3.049(12) 102_644 n
Sr10 O4 2.849(11) 4_454 n
Sr10 O20 3.187(12) -3_555 n
Sr10 O25 2.614(12) 101_554 n
Sr10 O21 2.812(8) -104_444 n
Ga1 Sr2 3.379(5) -103_435 n
Ga1 Sr3 3.667(5) -103_445 n
Ga1 Sr4 3.355(4) 102_644 n
Ga1 Sr8 3.381(4) -4_656 n
Ga1 Sr9 3.218(5) -1_666 n
Ga1 Sr10 3.677(4) 104_565 n
Ga1 Sr12 3.609(4) 103_665 n
Ga1 O1 1.812(8) 102_644 n
Ga1 O2 1.790(11) 103_665 n
Ga1 O3 1.861(12) 1_555 n
Ga1 O4 1.771(12) 103_665 n
Ga2 Sr2 3.477(4) -101_555 n
Ga2 Sr3 3.839(4) -101_545 n
Ga2 Sr4 3.206(4) -3_556 n
Ga2 Sr5 3.315(4) -4_656 n
Ga2 Sr6 3.414(4) -1_666 n
Ga2 Sr7 3.483(4) -3_556 n
Ga2 Sr8 3.412(4) 1_655 n
Ga2 O5 1.809(10) -3_556 n
Ga2 O6 1.798(8) 101_545 n
Ga2 O7 1.927(10) 1_655 n
Ga2 O8 1.806(11) 102_645 n
Ga3 Sr2 3.347(4) 104_465 n
Ga3 Sr3 3.713(4) 103_655 n
Ga3 Sr4 3.364(4) -3_456 n
Ga3 Sr6 3.683(4) 3_565 n
Ga3 Sr8 3.255(4) 4_454 n
Ga3 Sr9 3.698(4) 2_555 n
Ga3 Sr12 3.159(4) -4_656 n
Ga3 O9 1.850(9) -2_455 n
Ga3 O2 1.880(11) -4_656 n
Ga3 O10 1.805(11) -4_656 n
Ga3 O11 1.841(9) -2_556 n
Ga4 Sr2 3.460(4) 101_544 n
Ga4 Sr2 3.771(4) -101_554 n
Ga4 Sr6 3.356(4) -4_655 n
Ga4 Sr7 3.400(4) -3_555 n
Ga4 Sr8 3.887(4) 1_654 n
Ga4 Sr8 3.449(4) -1_666 n
Ga4 Sr11 3.261(4) -3_555 n
Ga4 Sr12 3.422(4) 101_544 n
Ga4 O12 1.889(9) -1_665 n
Ga4 O13 1.815(9) -103_534 n
Ga4 O14 1.856(13) 3_664 n
Ga4 O11 1.872(9) 103_654 n
Sc1 Sr1 3.666(4) 4_554 n
Sc1 Sr3 3.322(5) -102_455 n
Sc1 Sr4 3.468(4) -4_656 n
Sc1 Sr5 3.303(4) -1_666 n
Sc1 Sr6 3.291(4) -2_555 n
Sc1 Sr9 3.404(4) -1_666 n
Sc1 Sr10 3.356(5) -101_554 n
Sc1 Sr12 3.400(5) 103_665 n
Sc1 O23 2.051(10) -3_555 n
Sc1 O16 2.020(10) 1_655 n
Sc1 O18 2.036(9) 103_665 n
Sc1 O10 2.143(11) 103_665 n
Sc1 O8 2.186(11) 3_665 n
Sc1 O21 2.038(9) 4_554 n
Sr11 Sr2 4.0268(26) -1_666 n
Sr11 Sr2 4.0268(26) -103_435 n
Sr11 Sr6 3.7693(25) 2_555 n
Sr11 Sr6 3.7693(25) 104_555 n
Sr11 Sr7 4.273(5) 1_555 n
Sr11 Ga4 3.261(4) -3_455 n
Sr11 Ga4 3.261(4) -101_544 n
Sr11 Sr11 3.622(7) -2_555 n
Sr11 Sc2 3.613(5) 3_565 n
Sr11 Sc2 3.613(5) 101_545 n
Sr11 Sc3 3.384(4) 4_454 n
Sr11 Sc3 3.406(4) -1_666 n
Sr11 Sc3 3.384(4) 102_644 n
Sr11 Sc3 3.406(4) -103_435 n
Sr11 O22 2.980(10) 3_565 n
Sr11 O22 2.980(10) 101_545 n
Sr11 O12 2.707(11) 3_565 n
Sr11 O12 2.707(11) 101_545 n
Sr11 O14 3.004(9) -1_666 n
Sr11 O14 3.004(9) -103_435 n
Sr11 O24 2.604(9) 4_454 n
Sr11 O24 2.890(10) -1_666 n
Sr11 O24 2.604(9) 102_644 n
Sr11 O24 2.890(10) -103_435 n
Sc2 Sr2 3.597(5) -3_455 n
Sc2 Sr4 3.339(5) 2_554 n
Sc2 Sr6 3.355(5) 4_454 n
Sc2 Sr7 3.456(5) 3_564 n
Sc2 Sr8 3.282(5) -103_445 n
Sc2 Sr10 3.478(5) 103_665 n
Sc2 Sr11 3.613(5) 3_564 n
Sc2 Sr12 3.494(5) -101_454 n
Sc2 O22 2.133(11) 1_555 n
Sc2 O23 2.096(10) 1_555 n
Sc2 O12 2.072(10) 1_555 n
Sc2 O13 2.131(9) 1_555 n
Sc2 O9 2.275(10) 1_555 n
Sc2 O19 2.168(12) 1_555 n
Sc3 Sr2 3.404(5) 103_665 n
Sc3 Sr2 3.280(5) -102_355 n
Sc3 Sr4 3.667(5) 1_555 n
Sc3 Sr6 3.333(5) 3_565 n
Sc3 Sr6 3.407(5) -2_555 n
Sc3 Sr8 3.326(5) -3_556 n
Sc3 Sr11 3.384(4) 2_555 n
Sc3 Sr11 3.406(4) -1_666 n
Sc3 O22 1.966(10) 4_455 n
Sc3 O14 2.099(13) 1_555 n
Sc3 O24 2.070(9) 1_555 n
Sc3 O24 2.015(9) -4_656 n
Sc3 O1 2.217(9) 1_555 n
Sc3 O5 2.159(10) 1_555 n
Ga5 Sr1 3.286(4) 4_454 n
Ga5 Sr3 3.395(5) 102_544 n
Ga5 Sr3 3.577(5) -102_355 n
Ga5 Sr4 3.319(4) -102_355 n
Ga5 Sr5 3.168(4) -1_566 n
Ga5 Sr9 3.944(4) 1_555 n
Ga5 Sr9 3.381(4) -1_566 n
Ga5 Sr10 3.290(4) -3_455 n
Ga5 O15 1.793(14) -103_445 n
Ga5 O16 1.853(9) 1_555 n
Ga5 O17 1.829(13) 1_555 n
Ga5 O18 1.843(9) 1_555 n
Sr12 Sr2 3.962(4) -1_676 n
Sr12 Sr3 4.379(4) -1_666 n
Sr12 Sr6 4.032(4) -104_444 n
Sr12 Sr7 3.6931(25) -1_666 n
Sr12 Sr9 4.103(4) -103_445 n
Sr12 Sr10 3.7164(33) -3_455 n
Sr12 Ga1 3.609(4) 103_665 n
Sr12 Ga3 3.159(4) -102_355 n
Sr12 Ga4 3.422(4) 101_455 n
Sr12 Sc1 3.400(5) 103_665 n
Sr12 Sc2 3.494(5) -101_454 n
Sr12 Sc4 3.455(5) -3_455 n
Sr12 Ga6 3.321(4) 3_564 n
Sr12 O23 2.869(10) -101_454 n
Sr12 O12 2.945(11) -101_454 n
Sr12 O19 2.598(11) -101_454 n
Sr12 O2 2.902(10) 1_555 n
Sr12 O6 2.412(8) 1_555 n
Sr12 O4 3.252(11) 1_555 n
Sr12 O20 2.827(10) 1_555 n
Sr12 O10 3.035(11) 1_555 n
Sr12 O11 2.803(9) 3_564 n
Sr12 O21 2.554(8) 102_554 n
Sc4 Sr1 3.434(4) 3_564 n
Sc4 Sr1 3.477(4) -2_555 n
Sc4 Sr3 3.377(6) 3_664 n
Sc4 Sr9 3.335(5) -2_555 n
Sc4 Sr9 3.301(5) 101_554 n
Sc4 Sr10 3.378(5) 1_555 n
Sc4 Sr10 3.440(5) -4_655 n
Sc4 Sr12 3.455(5) -3_555 n
Sc4 O17 2.040(13) 102_654 n
Sc4 O4 2.175(12) -3_555 n
Sc4 O20 2.128(11) -3_555 n
Sc4 O25 2.109(11) 101_554 n
Sc4 O25 2.076(12) -104_444 n
Sc4 O21 2.124(9) -104_444 n
Ga6 Sr3 3.855(5) -3_456 n
Ga6 Sr4 3.579(4) -3_456 n
Ga6 Sr5 3.919(4) -4_556 n
Ga6 Sr7 3.489(4) -3_456 n
Ga6 Sr8 3.261(4) 1_555 n
Ga6 Sr9 3.459(4) 2_555 n
Ga6 Sr10 3.284(4) -1_666 n
Ga6 Sr12 3.321(4) 3_565 n
Ga6 O19 1.832(11) -103_435 n
Ga6 O3 1.831(11) -102_355 n
Ga6 O20 1.825(11) 3_565 n
Ga6 O7 1.756(10) 1_555 n
O22 Sr2 2.507(8) -3_455 n
O22 Sr4 2.812(10) 2_554 n
O22 Sr6 2.937(8) 4_454 n
O22 Sr11 2.980(10) 3_564 n
O22 Sc2 2.133(11) 1_555 n
O22 Sc3 1.966(10) 2_554 n
O23 Sr4 2.602(10) 2_554 n
O23 Sr6 2.515(11) 4_454 n
O23 Sr10 2.801(11) 103_665 n
O23 Sc1 2.051(10) -3_455 n
O23 Sc2 2.096(10) 1_555 n
O23 Sr12 2.869(10) -101_454 n
O12 Sr6 2.804(10) 4_454 n
O12 Sr7 2.727(10) 3_564 n
O12 Ga4 1.889(9) -1_665 n
O12 Sr11 2.707(11) 3_564 n
O12 Sc2 2.072(10) 1_555 n
O12 Sr12 2.945(11) -101_454 n
O13 Sr2 3.098(10) -3_455 n
O13 Sr7 2.995(9) 3_564 n
O13 Sr8 2.428(9) -103_445 n
O13 Ga4 1.815(9) -103_344 n
O13 Sc2 2.131(9) 1_555 n
O9 Sr4 2.837(9) 2_554 n
O9 Sr8 2.618(10) -103_445 n
O9 Sr10 2.476(9) 103_665 n
O9 Ga3 1.850(9) -104_444 n
O9 Sc2 2.275(10) 1_555 n
O19 Sr7 2.652(11) 3_564 n
O19 Sr8 2.789(11) -103_445 n
O19 Sr10 2.912(11) 103_665 n
O19 Sc2 2.168(12) 1_555 n
O19 Sr12 2.598(11) -101_454 n
O19 Ga6 1.832(11) -103_445 n
O14 Sr2 2.565(11) 103_665 n
O14 Sr6 3.070(11) -2_555 n
O14 Sr8 2.500(10) -3_556 n
O14 Ga4 1.856(13) 3_665 n
O14 Sr11 3.004(9) -1_666 n
O14 Sc3 2.099(13) 1_555 n
O24 Sr2 2.782(9) 103_665 n
O24 Sr6 2.509(10) 3_565 n
O24 Sr11 2.604(9) 2_555 n
O24 Sr11 2.890(10) -1_666 n
O24 Sc3 2.070(9) 1_555 n
O24 Sc3 2.015(9) -102_355 n
O1 Sr2 2.773(7) -102_355 n
O1 Sr6 2.479(7) -2_555 n
O1 Sr8 2.883(8) -3_556 n
O1 Ga1 1.812(8) 104_565 n
O1 Sc3 2.217(9) 1_555 n
O5 Sr2 2.833(9) 103_665 n
O5 Sr4 2.806(10) 1_555 n
O5 Sr6 2.840(10) 3_565 n
O5 Sr8 2.637(10) -3_556 n
O5 Ga2 1.809(10) -3_456 n
O5 Sc3 2.159(10) 1_555 n
O15 Sr3 3.071(13) -4_546 n
O15 Sr4 2.506(12) 4_454 n
O15 Sr9 2.349(14) -103_435 n
O15 Ga5 1.793(14) -103_435 n
O16 Sr1 3.266(10) 4_454 n
O16 Sr3 2.528(10) -102_355 n
O16 Sr5 2.732(10) -1_566 n
O16 Sr9 2.776(10) -1_566 n
O16 Sc1 2.020(10) 1_455 n
O16 Ga5 1.853(9) 1_555 n
O17 Sr1 2.947(10) 4_454 n
O17 Sr3 2.600(11) 102_544 n
O17 Sr9 2.702(10) -1_566 n
O17 Sr10 2.841(10) -3_455 n
O17 Ga5 1.829(13) 1_555 n
O17 Sc4 2.040(13) 104_465 n
O18 Sr1 2.799(9) 4_454 n
O18 Sr4 2.872(9) -102_355 n
O18 Sr5 2.554(9) -1_566 n
O18 Sr10 2.736(9) -3_455 n
O18 Sc1 2.036(9) 103_665 n
O18 Ga5 1.843(9) 1_555 n
O2 Sr2 2.876(12) -1_676 n
O2 Sr4 2.767(9) 4_464 n
O2 Sr9 2.882(12) -103_445 n
O2 Ga1 1.790(11) 103_665 n
O2 Ga3 1.880(11) -102_355 n
O2 Sr12 2.902(10) 1_555 n
O6 Sr2 2.923(8) -1_676 n
O6 Sr7 2.640(9) -1_666 n
O6 Ga2 1.798(8) 101_454 n
O6 Sr12 2.412(8) 1_555 n
O3 Sr4 2.862(12) 102_644 n
O3 Sr8 2.696(13) -4_656 n
O3 Sr9 2.867(12) -1_666 n
O3 Sr10 3.049(12) 104_565 n
O3 Ga1 1.861(12) 1_555 n
O3 Ga6 1.831(11) -4_656 n
O4 Sr3 2.494(12) -1_666 n
O4 Sr9 3.153(11) -103_445 n
O4 Sr10 2.849(11) 2_555 n
O4 Ga1 1.771(12) 103_665 n
O4 Sr12 3.252(11) 1_555 n
O4 Sc4 2.175(12) -3_455 n
O20 Sr3 2.647(12) -1_666 n
O20 Sr9 2.878(10) 4_454 n
O20 Sr10 3.187(12) -3_455 n
O20 Sr12 2.827(10) 1_555 n
O20 Sc4 2.128(11) -3_455 n
O20 Ga6 1.825(11) 3_564 n
O7 Sr4 3.018(10) -3_456 n
O7 Sr5 2.509(11) -4_556 n
O7 Sr7 3.133(11) -3_456 n
O7 Ga2 1.927(10) 1_455 n
O7 Ga6 1.756(10) 1_555 n
O10 Sr3 2.660(11) -4_556 n
O10 Sr6 2.631(11) -104_444 n
O10 Sr9 3.358(11) -103_445 n
O10 Ga3 1.805(11) -102_355 n
O10 Sc1 2.143(11) 103_665 n
O10 Sr12 3.035(11) 1_555 n
O8 Sr3 2.624(10) -104_434 n
O8 Sr4 3.145(10) -2_555 n
O8 Sr5 2.739(10) -3_555 n
O8 Sr6 2.763(10) -4_655 n
O8 Ga2 1.806(11) 104_564 n
O8 Sc1 2.186(11) 3_664 n
O11 Sr2 2.551(9) -3_446 n
O11 Sr8 2.952(9) -103_436 n
O11 Ga3 1.841(9) -104_435 n
O11 Ga4 1.872(9) 103_656 n
O11 Sr12 2.803(9) 3_565 n
O25 Sr1 2.819(12) 1_555 n
O25 Sr1 2.639(12) -4_556 n
O25 Sr9 2.704(12) -102_345 n
O25 Sr10 2.614(12) 101_445 n
O25 Sc4 2.076(12) -2_455 n
O25 Sc4 2.109(11) 101_445 n
O21 Sr1 3.122(7) 1_555 n
O21 Sr9 2.527(8) -102_345 n
O21 Sr10 2.812(8) -2_455 n
O21 Sc1 2.038(9) 2_545 n
O21 Sr12 2.554(8) 104_455 n
O21 Sc4 2.124(9) -2_455 n

loop_
_pd_block_diffractogram_id
2011-10-18T16:39|BOTH_INI_H_02|jg|ff
2011-10-18T16:39|BOTH_INI_H_03|jg|ff
2011-10-18T16:39|BOTH_INI_H_04|jg|ff
2011-10-18T16:39|BOTH_INI_H_05|jg|ff
2011-10-18T16:39|BOTH_INI_H_06|jg|ff
2011-10-18T16:39|BOTH_INI_H_07|jg|ff
